data_7708263
loop_
_publ_author_name
'Eder, Wolfgang'
'Himmelbauer, Daniel'
'St\"oger, Berthold'
'Veiros, Luis F.'
'Pignitter, Marc'
'Kirchner, Karl'

_publ_section_title
;
 Manganese and Iron PCP Pincer Complexes -- The Influence of Sterics on
 Structure and Reactivity
;
_journal_name_full 'Dalton Transactions'
_journal_paper_doi 10.1039/D1DT02407H
_journal_year 2021
_chemical_formula_sum 'C24 H39 Fe O4 P2'
_chemical_formula_weight 509.34
_space_group_crystal_system triclinic
_space_group_IT_number 2
_space_group_name_Hall '-P 1'
_space_group_name_H-M_alt 'P -1'
_atom_sites_solution_hydrogens geom
_audit_creation_method SHELXL-2017/1
_audit_update_record
;
2021-07-16 deposited with the CCDC.	2021-09-06 downloaded from the CCDC.
;
_cell_angle_alpha 86.404(5)
_cell_angle_beta 87.601(4)
_cell_angle_gamma 79.813(4)
_cell_formula_units_Z 20
_cell_length_a 13.4933(18)
_cell_length_b 25.671(3)
_cell_length_c 38.134(5)
_cell_measurement_reflns_used 9906
_cell_measurement_temperature 100
_cell_measurement_theta_max 30.06
_cell_measurement_theta_min 2.25
_cell_volume 12969(3)
_computing_structure_refinement 'SHELXL-2017/1 (Sheldrick, 2017)'
_computing_structure_solution 'SHELXT 2014/5 (Sheldrick, 2014)'
_diffrn_ambient_temperature 100
_diffrn_measured_fraction_theta_full 0.999
_diffrn_measured_fraction_theta_max 0.990
_diffrn_measurement_device 'four-circle diffractometer'
_diffrn_measurement_device_type 'Bruker KAPPA APEX II CCD'
_diffrn_measurement_method '\w- and \f-scans'
_diffrn_radiation_monochromator graphite
_diffrn_radiation_type MoK\a
_diffrn_radiation_wavelength 0.71073
_diffrn_reflns_av_R_equivalents 0.1159
_diffrn_reflns_av_unetI/netI 0.0943
_diffrn_reflns_Laue_measured_fraction_full 0.999
_diffrn_reflns_Laue_measured_fraction_max 0.990
_diffrn_reflns_limit_h_max 18
_diffrn_reflns_limit_h_min -18
_diffrn_reflns_limit_k_max 36
_diffrn_reflns_limit_k_min -36
_diffrn_reflns_limit_l_max 53
_diffrn_reflns_limit_l_min -53
_diffrn_reflns_number 332470
_diffrn_reflns_point_group_measured_fraction_full 0.999
_diffrn_reflns_point_group_measured_fraction_max 0.990
_diffrn_reflns_theta_full 25.242
_diffrn_reflns_theta_max 30.168
_diffrn_reflns_theta_min 1.071
_exptl_absorpt_coefficient_mu 0.731
_exptl_absorpt_correction_T_max 0.493
_exptl_absorpt_correction_T_min 0.425
_exptl_absorpt_correction_type multi-scan
_exptl_absorpt_process_details SADABS
_exptl_crystal_colour green
_exptl_crystal_density_diffrn 1.304
_exptl_crystal_description brick
_exptl_crystal_F_000 5420
_exptl_crystal_size_max 0.35
_exptl_crystal_size_mid 0.25
_exptl_crystal_size_min 0.16
_refine_diff_density_max 1.421
_refine_diff_density_min -0.629
_refine_diff_density_rms 0.103
_refine_ls_extinction_method none
_refine_ls_goodness_of_fit_ref 0.996
_refine_ls_hydrogen_treatment constr
_refine_ls_matrix_type full
_refine_ls_number_parameters 2931
_refine_ls_number_reflns 75997
_refine_ls_number_restraints 0
_refine_ls_restrained_S_all 0.996
_refine_ls_R_factor_all 0.1698
_refine_ls_R_factor_gt 0.0593
_refine_ls_shift/su_max 0.007
_refine_ls_shift/su_mean 0.000
_refine_ls_structure_factor_coef Fsqd
_refine_ls_weighting_details 'w=1/[\s^2^(Fo^2^)+(0.0614P)^2^+10.3724P] where P=(Fo^2^+2Fc^2^)/3'
_refine_ls_weighting_scheme calc
_refine_ls_wR_factor_gt 0.1446
_refine_ls_wR_factor_ref 0.1994
_reflns_Friedel_coverage 0.000
_reflns_number_gt 27731
_reflns_number_total 75997
_reflns_threshold_expression 'I > 2\s(I)'
_cod_data_source_file d1dt02407h2.cif
_cod_data_source_block 5c
_cod_database_code 7708263
_shelx_shelxl_version_number 2017/1
_shelx_space_group_comment
;
The symmetry employed for this shelxl refinement is uniquely defined
by the following loop, which should always be used as a source of
symmetry information in preference to the above space-group names.
They are only intended as comments.
;
_shelx_estimated_absorpt_t_min 0.784
_shelx_estimated_absorpt_t_max 0.892

loop_
_space_group_symop_operation_xyz
'x, y, z'
'-x, -y, -z'

loop_
_atom_site_label
_atom_site_type_symbol
_atom_site_fract_x
_atom_site_fract_y
_atom_site_fract_z
_atom_site_U_iso_or_equiv
_atom_site_adp_type
_atom_site_occupancy
_atom_site_site_symmetry_order
_atom_site_calc_flag
_atom_site_refinement_flags_posn
_atom_site_refinement_flags_adp
_atom_site_refinement_flags_occupancy
_atom_site_disorder_assembly
_atom_site_disorder_group
Fe1 Fe 0.21455(4) 1.04796(2) -0.14317(2) 0.00939(12) Uani 1 1 d . . . A 1
Fe2 Fe -0.21499(4) 0.85296(2) -0.05611(2) 0.00967(12) Uani 1 1 d . . . B 1
Fe3 Fe 0.26149(4) 0.64264(2) 0.07650(2) 0.01006(12) Uani 1 1 d . . . C 1
Fe4 Fe 0.73835(4) 0.45703(2) 0.12442(2) 0.00983(12) Uani 1 1 d . . . D 1
Fe5 Fe 1.21585(4) 0.24626(2) 0.25585(2) 0.00959(12) Uani 1 1 d . . . E 1
Fe6 Fe 0.78526(5) 0.05084(3) 0.34199(2) 0.00944(19) Uani 0.898(2) 1 d . . P F 1
Fe7 Fe 0.73887(5) 0.15854(3) 0.52223(2) 0.0096(2) Uani 0.871(2) 1 d . . P G 1
Fe8 Fe 0.21637(5) 0.34681(3) 0.45606(2) 0.0093(2) Uani 0.878(2) 1 d . . P H 1
Fe9 Fe 0.26242(5) 0.44304(3) 0.67417(2) 0.0097(2) Uani 0.900(2) 1 d . . P I 1
Fe10 Fe 0.73821(4) 0.25775(2) 0.72270(2) 0.00957(12) Uani 1 1 d . . . J 1
P1 P 0.25204(9) 0.95941(5) -0.14241(3) 0.0113(2) Uani 1 1 d . . . A 1
P2 P 0.24863(8) 1.13013(4) -0.14373(3) 0.0123(2) Uani 1 1 d . . . A 1
P3 P -0.24912(8) 0.77077(4) -0.05566(3) 0.0120(2) Uani 1 1 d . . . B 1
P4 P -0.25233(9) 0.94152(5) -0.05668(3) 0.0111(2) Uani 1 1 d . . . B 1
P5 P 0.28176(8) 0.72671(4) 0.06538(3) 0.0104(2) Uani 1 1 d . . . C 1
P6 P 0.26615(9) 0.55812(5) 0.06420(3) 0.0113(2) Uani 1 1 d . . . C 1
P7 P 0.73408(9) 0.54139(5) 0.13707(3) 0.0113(2) Uani 1 1 d . . . D 1
P8 P 0.71833(8) 0.37287(4) 0.13534(3) 0.0101(2) Uani 1 1 d . . . D 1
P9 P 1.25295(9) 0.15767(4) 0.25609(3) 0.0108(2) Uani 1 1 d . . . E 1
P10 P 1.24996(8) 0.32837(4) 0.25562(3) 0.0126(2) Uani 1 1 d . . . E 1
P11 P 0.74890(9) -0.03081(5) 0.34166(3) 0.0178(3) Uani 1 1 d . . . F 1
P12 P 0.74864(9) 0.13962(5) 0.34137(3) 0.0135(2) Uani 1 1 d . . . F 1
P13 P 0.73726(10) 0.24225(5) 0.53566(3) 0.0144(2) Uani 1 1 d . . . G 1
P14 P 0.72378(9) 0.07389(5) 0.53355(3) 0.0165(2) Uani 1 1 d . . . G 1
P15 P 0.25485(9) 0.25815(5) 0.45748(3) 0.0130(2) Uani 1 1 d . . . H 1
P16 P 0.25199(9) 0.42889(5) 0.45457(3) 0.0179(3) Uani 1 1 d . . . H 1
P17 P 0.28078(9) 0.52743(4) 0.66340(3) 0.0146(2) Uani 1 1 d . . . I 1
P18 P 0.26637(9) 0.35872(5) 0.66100(3) 0.0127(2) Uani 1 1 d . . . I 1
P19 P 0.73351(9) 0.34243(4) 0.73475(3) 0.0112(2) Uani 1 1 d . . . J 1
P20 P 0.71880(8) 0.17353(4) 0.73435(3) 0.0106(2) Uani 1 1 d . . . J 1
O1 O 0.3570(2) 0.94454(12) -0.16685(7) 0.0148(7) Uani 1 1 d . . . A 1
O2 O 0.3517(2) 1.13064(12) -0.16926(8) 0.0174(7) Uani 1 1 d . . . A 1
O3 O 0.0589(3) 1.05899(14) -0.08673(8) 0.0279(8) Uani 1 1 d . . . A 1
O4 O 0.0568(2) 1.06392(12) -0.19538(8) 0.0243(7) Uani 1 1 d . . . A 1
O5 O -0.3516(2) 0.77036(12) -0.03026(8) 0.0180(7) Uani 1 1 d . . . B 1
O6 O -0.3579(2) 0.95669(12) -0.03259(7) 0.0148(7) Uani 1 1 d . . . B 1
O7 O -0.0588(3) 0.84166(14) -0.11250(8) 0.0266(8) Uani 1 1 d . . . B 1
O8 O -0.0573(2) 0.83688(12) -0.00362(8) 0.0274(7) Uani 1 1 d . . . B 1
O9 O 0.3763(2) 0.72611(12) 0.03617(7) 0.0126(6) Uani 1 1 d . . . C 1
O10 O 0.3669(2) 0.54128(12) 0.03817(7) 0.0157(7) Uani 1 1 d . . . C 1
O11 O 0.0564(3) 0.66420(15) 0.10720(10) 0.0329(9) Uani 1 1 d . . . C 1
O12 O 0.3523(2) 0.62516(11) 0.14626(7) 0.0221(7) Uani 1 1 d . . . C 1
O13 O 0.6336(2) 0.55794(13) 0.16319(7) 0.0152(7) Uani 1 1 d . . . D 1
O14 O 0.6239(2) 0.37327(12) 0.16467(7) 0.0130(6) Uani 1 1 d . . . D 1
O15 O 0.9439(3) 0.43570(15) 0.09368(10) 0.0343(9) Uani 1 1 d . . . D 1
O16 O 0.6459(2) 0.47535(11) 0.05507(7) 0.0231(7) Uani 1 1 d . . . D 1
O17 O 1.3579(2) 0.14281(12) 0.23192(7) 0.0142(6) Uani 1 1 d . . . E 1
O18 O 1.3524(2) 0.32922(12) 0.23029(8) 0.0200(7) Uani 1 1 d . . . E 1
O19 O 1.0622(3) 0.25721(14) 0.31324(8) 0.0286(9) Uani 1 1 d . . . E 1
O20 O 1.0576(2) 0.26245(12) 0.20374(8) 0.0249(7) Uani 1 1 d . . . E 1
O21 O 0.6445(3) -0.03073(13) 0.36604(8) 0.0220(8) Uani 1 1 d . . . F 1
O22 O 0.6462(2) 0.15464(12) 0.36686(8) 0.0170(7) Uani 1 1 d . . . F 1
O23 O 0.9413(3) 0.03940(15) 0.28557(8) 0.0276(8) Uani 1 1 d . . . F 1
O24 O 0.9436(3) 0.03349(15) 0.39458(9) 0.0421(9) Uani 1 1 d . . . F 1
O25 O 0.6365(3) 0.25856(13) 0.56182(8) 0.0192(7) Uani 1 1 d . . . G 1
O26 O 0.6268(2) 0.07388(12) 0.56148(7) 0.0167(7) Uani 1 1 d . . . G 1
O27 O 0.9416(3) 0.13842(14) 0.48815(9) 0.0276(8) Uani 1 1 d . . . G 1
O28 O 0.6224(3) 0.17975(15) 0.45717(9) 0.0424(9) Uani 1 1 d . . . G 1
O29 O 0.3607(2) 0.24252(12) 0.43388(8) 0.0168(7) Uani 1 1 d . . . H 1
O30 O 0.3542(2) 0.42872(12) 0.42893(8) 0.0198(7) Uani 1 1 d . . . H 1
O31 O 0.0670(3) 0.35857(16) 0.51406(10) 0.0378(10) Uani 1 1 d . . . H 1
O32 O 0.0542(3) 0.36092(14) 0.40477(10) 0.0429(10) Uani 1 1 d . . . H 1
O33 O 0.3736(2) 0.52735(12) 0.63357(7) 0.0160(7) Uani 1 1 d . . . I 1
O34 O 0.3689(2) 0.34206(12) 0.63585(7) 0.0144(7) Uani 1 1 d . . . I 1
O35 O 0.0587(3) 0.46325(16) 0.70617(11) 0.0410(11) Uani 1 1 d . . . I 1
O36 O 0.3547(3) 0.42432(13) 0.74361(8) 0.0322(8) Uani 1 1 d . . . I 1
O37 O 0.6324(2) 0.35932(12) 0.76062(7) 0.0151(7) Uani 1 1 d . . . J 1
O38 O 0.6236(2) 0.17451(12) 0.76340(7) 0.0134(6) Uani 1 1 d . . . J 1
O39 O 0.9435(3) 0.23652(15) 0.69154(10) 0.0324(9) Uani 1 1 d . . . J 1
O40 O 0.6448(3) 0.27507(12) 0.65368(7) 0.0266(8) Uani 1 1 d . . . J 1
C1 C 0.3482(3) 1.03788(18) -0.16828(10) 0.0142(9) Uani 1 1 d . . . A 1
C2 C 0.3999(3) 0.98843(17) -0.17758(10) 0.0118(9) Uani 1 1 d . . . A 1
C3 C 0.4908(4) 0.98040(19) -0.19626(10) 0.0155(10) Uani 1 1 d . . . A 1
H3 H 0.521962 0.945906 -0.202428 0.019 Uiso 1 1 calc R U . A 1
C4 C 0.5354(3) 1.02444(18) -0.20577(11) 0.0153(9) Uani 1 1 d . . . A 1
H4 H 0.598670 1.019858 -0.218149 0.018 Uiso 1 1 calc R U . A 1
C5 C 0.4882(4) 1.07524(19) -0.19730(11) 0.0190(10) Uani 1 1 d . . . A 1
H5 H 0.518058 1.105323 -0.204147 0.023 Uiso 1 1 calc R U . A 1
C6 C 0.3965(3) 1.08076(18) -0.17859(11) 0.0143(9) Uani 1 1 d . . . A 1
C7 C 0.2947(4) 0.92397(18) -0.09993(11) 0.0188(10) Uani 1 1 d . . . A 1
C8 C 0.2026(4) 0.9158(2) -0.07602(12) 0.0283(12) Uani 1 1 d . . . A 1
H8A H 0.154901 0.949320 -0.075241 0.042 Uiso 1 1 calc R U . A 1
H8B H 0.224980 0.904190 -0.052226 0.042 Uiso 1 1 calc R U . A 1
H8C H 0.169679 0.888840 -0.085431 0.042 Uiso 1 1 calc R U . A 1
C9 C 0.3655(3) 0.86993(17) -0.10459(11) 0.0247(10) Uani 1 1 d . . . A 1
H9A H 0.326318 0.844148 -0.112147 0.037 Uiso 1 1 calc R U . A 1
H9B H 0.396469 0.857067 -0.082179 0.037 Uiso 1 1 calc R U . A 1
H9C H 0.418204 0.874522 -0.122393 0.037 Uiso 1 1 calc R U . A 1
C10 C 0.3542(3) 0.95975(17) -0.08247(11) 0.0227(10) Uani 1 1 d . . . A 1
H10A H 0.408353 0.968112 -0.098603 0.034 Uiso 1 1 calc R U . A 1
H10B H 0.383253 0.941565 -0.060931 0.034 Uiso 1 1 calc R U . A 1
H10C H 0.309260 0.992615 -0.076620 0.034 Uiso 1 1 calc R U . A 1
C11 C 0.1669(3) 0.92267(16) -0.16569(11) 0.0164(9) Uani 1 1 d . . . A 1
C12 C 0.0581(4) 0.94001(19) -0.15245(12) 0.0211(10) Uani 1 1 d . . . A 1
H12A H 0.039294 0.978589 -0.155946 0.032 Uiso 1 1 calc R U . A 1
H12B H 0.052339 0.929676 -0.127374 0.032 Uiso 1 1 calc R U . A 1
H12C H 0.013074 0.922873 -0.165561 0.032 Uiso 1 1 calc R U . A 1
C13 C 0.1950(4) 0.86241(16) -0.16143(12) 0.0248(10) Uani 1 1 d . . . A 1
H13A H 0.157455 0.846317 -0.178018 0.037 Uiso 1 1 calc R U . A 1
H13B H 0.178097 0.850491 -0.137356 0.037 Uiso 1 1 calc R U . A 1
H13C H 0.267425 0.851716 -0.166191 0.037 Uiso 1 1 calc R U . A 1
C14 C 0.1777(3) 0.93849(16) -0.20531(10) 0.0201(9) Uani 1 1 d . . . A 1
H14A H 0.243441 0.921147 -0.214491 0.030 Uiso 1 1 calc R U . A 1
H14B H 0.172600 0.977035 -0.208546 0.030 Uiso 1 1 calc R U . A 1
H14C H 0.124102 0.927297 -0.217987 0.030 Uiso 1 1 calc R U . A 1
C15 C 0.2931(3) 1.15057(18) -0.10150(11) 0.0196(9) Uani 1 1 d . . . A 1
C16 C 0.2042(3) 1.17095(19) -0.07658(11) 0.0259(10) Uani 1 1 d . . . A 1
H16A H 0.169256 1.205492 -0.085856 0.039 Uiso 1 1 calc R U . A 1
H16B H 0.229359 1.174647 -0.053286 0.039 Uiso 1 1 calc R U . A 1
H16C H 0.157300 1.145726 -0.074696 0.039 Uiso 1 1 calc R U . A 1
C17 C 0.3643(4) 1.19173(19) -0.10664(13) 0.0291(11) Uani 1 1 d . . . A 1
H17A H 0.416522 1.180241 -0.124541 0.044 Uiso 1 1 calc R U . A 1
H17B H 0.396063 1.194734 -0.084370 0.044 Uiso 1 1 calc R U . A 1
H17C H 0.325568 1.226265 -0.114251 0.044 Uiso 1 1 calc R U . A 1
C18 C 0.3549(4) 1.10033(18) -0.08444(12) 0.0271(11) Uani 1 1 d . . . A 1
H18A H 0.310467 1.074833 -0.077565 0.041 Uiso 1 1 calc R U . A 1
H18B H 0.386896 1.109338 -0.063579 0.041 Uiso 1 1 calc R U . A 1
H18C H 0.406861 1.084651 -0.101266 0.041 Uiso 1 1 calc R U . A 1
C19 C 0.1607(3) 1.18641(17) -0.16614(11) 0.0178(10) Uani 1 1 d . . . A 1
C20 C 0.0533(3) 1.18625(17) -0.15104(10) 0.0190(9) Uani 1 1 d . . . A 1
H20A H 0.005815 1.212977 -0.164174 0.029 Uiso 1 1 calc R U . A 1
H20B H 0.050051 1.194487 -0.126231 0.029 Uiso 1 1 calc R U . A 1
H20C H 0.035595 1.151179 -0.153109 0.029 Uiso 1 1 calc R U . A 1
C21 C 0.1650(3) 1.17628(16) -0.20571(10) 0.0220(9) Uani 1 1 d . . . A 1
H21A H 0.112384 1.201608 -0.217633 0.033 Uiso 1 1 calc R U . A 1
H21B H 0.154240 1.140088 -0.208764 0.033 Uiso 1 1 calc R U . A 1
H21C H 0.231150 1.180702 -0.215858 0.033 Uiso 1 1 calc R U . A 1
C22 C 0.1884(3) 1.24058(17) -0.16225(12) 0.0254(10) Uani 1 1 d . . . A 1
H22A H 0.258805 1.239942 -0.169991 0.038 Uiso 1 1 calc R U . A 1
H22B H 0.179805 1.249434 -0.137556 0.038 Uiso 1 1 calc R U . A 1
H22C H 0.144600 1.267296 -0.176704 0.038 Uiso 1 1 calc R U . A 1
C23 C 0.1215(4) 1.05447(18) -0.10792(11) 0.0165(10) Uani 1 1 d . . . A 1
C24 C 0.1215(3) 1.05769(15) -0.17587(10) 0.0149(8) Uani 1 1 d . . . A 1
C25 C -0.3484(3) 0.86302(17) -0.03084(10) 0.0113(8) Uani 1 1 d . . . B 1
C26 C -0.3974(3) 0.82057(18) -0.02025(10) 0.0143(9) Uani 1 1 d . . . B 1
C27 C -0.4885(4) 0.82535(19) -0.00158(11) 0.0183(10) Uani 1 1 d . . . B 1
H27 H -0.518486 0.795230 0.005030 0.022 Uiso 1 1 calc R U . B 1
C28 C -0.5344(4) 0.87600(19) 0.00712(11) 0.0177(10) Uani 1 1 d . . . B 1
H28 H -0.596499 0.880459 0.020220 0.021 Uiso 1 1 calc R U . B 1
C29 C -0.4912(3) 0.92040(18) -0.00301(10) 0.0143(9) Uani 1 1 d . . . B 1
H29 H -0.523378 0.954955 0.002679 0.017 Uiso 1 1 calc R U . B 1
C30 C -0.4000(3) 0.91244(18) -0.02159(10) 0.0127(9) Uani 1 1 d . . . B 1
C31 C -0.2942(3) 0.74992(17) -0.09784(10) 0.0169(9) Uani 1 1 d . . . B 1
C32 C -0.2054(4) 0.7308(2) -0.12290(11) 0.0279(11) Uani 1 1 d . . . B 1
H32A H -0.230230 0.729117 -0.146526 0.042 Uiso 1 1 calc R U . B 1
H32B H -0.171619 0.695451 -0.114605 0.042 Uiso 1 1 calc R U . B 1
H32C H -0.157660 0.755503 -0.123621 0.042 Uiso 1 1 calc R U . B 1
C33 C -0.3633(4) 0.70873(18) -0.09274(12) 0.0273(11) Uani 1 1 d . . . B 1
H33A H -0.391180 0.703633 -0.115355 0.041 Uiso 1 1 calc R U . B 1
H33B H -0.418458 0.721097 -0.076064 0.041 Uiso 1 1 calc R U . B 1
H33C H -0.324772 0.675029 -0.083534 0.041 Uiso 1 1 calc R U . B 1
C34 C -0.3563(4) 0.80030(19) -0.11473(12) 0.0304(11) Uani 1 1 d . . . B 1
H34A H -0.311684 0.825526 -0.122070 0.046 Uiso 1 1 calc R U . B 1
H34B H -0.407113 0.816296 -0.097653 0.046 Uiso 1 1 calc R U . B 1
H34C H -0.389674 0.791292 -0.135289 0.046 Uiso 1 1 calc R U . B 1
C35 C -0.1612(3) 0.71486(16) -0.03378(11) 0.0147(9) Uani 1 1 d . . . B 1
C36 C -0.0541(3) 0.71495(17) -0.04895(11) 0.0203(9) Uani 1 1 d . . . B 1
H36A H -0.052435 0.709770 -0.074224 0.030 Uiso 1 1 calc R U . B 1
H36B H -0.007349 0.686164 -0.037235 0.030 Uiso 1 1 calc R U . B 1
H36C H -0.034041 0.748961 -0.045075 0.030 Uiso 1 1 calc R U . B 1
C37 C -0.1891(4) 0.65995(16) -0.03717(13) 0.0282(11) Uani 1 1 d . . . B 1
H37A H -0.179879 0.650462 -0.061739 0.042 Uiso 1 1 calc R U . B 1
H37B H -0.259597 0.660765 -0.029575 0.042 Uiso 1 1 calc R U . B 1
H37C H -0.145570 0.633590 -0.022374 0.042 Uiso 1 1 calc R U . B 1
C38 C -0.1654(4) 0.72524(17) 0.00588(10) 0.0234(10) Uani 1 1 d . . . B 1
H38A H -0.148337 0.760204 0.008946 0.035 Uiso 1 1 calc R U . B 1
H38B H -0.116974 0.697938 0.018197 0.035 Uiso 1 1 calc R U . B 1
H38C H -0.233400 0.724137 0.015594 0.035 Uiso 1 1 calc R U . B 1
C39 C -0.2945(4) 0.97781(17) -0.09926(11) 0.0166(9) Uani 1 1 d . . . B 1
C40 C -0.2038(4) 0.9857(2) -0.12319(11) 0.0253(11) Uani 1 1 d . . . B 1
H40A H -0.227070 0.999876 -0.146451 0.038 Uiso 1 1 calc R U . B 1
H40B H -0.158645 0.951628 -0.125447 0.038 Uiso 1 1 calc R U . B 1
H40C H -0.167505 1.010698 -0.112986 0.038 Uiso 1 1 calc R U . B 1
C41 C -0.3658(3) 1.03047(16) -0.09463(12) 0.0262(10) Uani 1 1 d . . . B 1
H41A H -0.392781 1.044559 -0.117435 0.039 Uiso 1 1 calc R U . B 1
H41B H -0.328849 1.055825 -0.085194 0.039 Uiso 1 1 calc R U . B 1
H41C H -0.421363 1.024776 -0.078289 0.039 Uiso 1 1 calc R U . B 1
C42 C -0.3535(3) 0.94052(18) -0.11686(11) 0.0234(10) Uani 1 1 d . . . B 1
H42A H -0.385557 0.958856 -0.137872 0.035 Uiso 1 1 calc R U . B 1
H42B H -0.405320 0.930479 -0.100293 0.035 Uiso 1 1 calc R U . B 1
H42C H -0.307025 0.908620 -0.123548 0.035 Uiso 1 1 calc R U . B 1
C43 C -0.1675(3) 0.97724(17) -0.03347(11) 0.0161(9) Uani 1 1 d . . . B 1
C44 C -0.0583(3) 0.96058(19) -0.04656(12) 0.0213(10) Uani 1 1 d . . . B 1
H44A H -0.038326 0.922106 -0.042761 0.032 Uiso 1 1 calc R U . B 1
H44B H -0.014147 0.978450 -0.033585 0.032 Uiso 1 1 calc R U . B 1
H44C H -0.052619 0.970526 -0.071700 0.032 Uiso 1 1 calc R U . B 1
C45 C -0.1791(3) 0.96226(17) 0.00625(10) 0.0213(9) Uani 1 1 d . . . B 1
H45A H -0.171338 0.923647 0.009929 0.032 Uiso 1 1 calc R U . B 1
H45B H -0.245991 0.978662 0.014981 0.032 Uiso 1 1 calc R U . B 1
H45C H -0.127338 0.974997 0.019001 0.032 Uiso 1 1 calc R U . B 1
C46 C -0.1956(4) 1.03816(17) -0.03702(12) 0.0267(10) Uani 1 1 d . . . B 1
H46A H -0.182549 1.050545 -0.061329 0.040 Uiso 1 1 calc R U . B 1
H46B H -0.154810 1.053712 -0.021214 0.040 Uiso 1 1 calc R U . B 1
H46C H -0.267115 1.048963 -0.030767 0.040 Uiso 1 1 calc R U . B 1
C47 C -0.1222(4) 0.84631(18) -0.09113(11) 0.0171(10) Uani 1 1 d . . . B 1
C48 C -0.1218(3) 0.84269(16) -0.02326(10) 0.0156(8) Uani 1 1 d . . . B 1
C49 C 0.3718(3) 0.63372(17) 0.03980(10) 0.0117(9) Uani 1 1 d . . . C 1
C50 C 0.4176(3) 0.67534(17) 0.02626(10) 0.0114(8) Uani 1 1 d . . . C 1
C51 C 0.5019(3) 0.66939(18) 0.00380(10) 0.0144(9) Uani 1 1 d . . . C 1
H51 H 0.531895 0.698987 -0.004124 0.017 Uiso 1 1 calc R U . C 1
C52 C 0.5411(4) 0.61886(18) -0.00675(10) 0.0143(9) Uani 1 1 d . . . C 1
H52 H 0.599236 0.613744 -0.021902 0.017 Uiso 1 1 calc R U . C 1
C53 C 0.4962(3) 0.57543(18) 0.00461(10) 0.0138(9) Uani 1 1 d . . . C 1
H53 H 0.522187 0.540940 -0.002900 0.017 Uiso 1 1 calc R U . C 1
C54 C 0.4127(3) 0.58429(18) 0.02712(10) 0.0118(9) Uani 1 1 d . . . C 1
C55 C 0.1791(3) 0.77166(17) 0.04087(10) 0.0143(9) Uani 1 1 d . . . C 1
C56 C 0.0950(3) 0.79521(16) 0.06643(11) 0.0188(9) Uani 1 1 d . . . C 1
H56A H 0.036096 0.812163 0.053187 0.028 Uiso 1 1 calc R U . C 1
H56B H 0.118580 0.821621 0.079951 0.028 Uiso 1 1 calc R U . C 1
H56C H 0.076590 0.766933 0.082511 0.028 Uiso 1 1 calc R U . C 1
C57 C 0.2169(3) 0.81542(16) 0.01773(10) 0.0190(9) Uani 1 1 d . . . C 1
H57A H 0.270899 0.799498 0.001688 0.029 Uiso 1 1 calc R U . C 1
H57B H 0.242840 0.839414 0.032614 0.029 Uiso 1 1 calc R U . C 1
H57C H 0.161287 0.835364 0.004074 0.029 Uiso 1 1 calc R U . C 1
C58 C 0.1376(3) 0.73591(17) 0.01606(11) 0.0214(9) Uani 1 1 d . . . C 1
H58A H 0.089434 0.757864 0.000326 0.032 Uiso 1 1 calc R U . C 1
H58B H 0.103643 0.710483 0.030017 0.032 Uiso 1 1 calc R U . C 1
H58C H 0.193300 0.716688 0.002104 0.032 Uiso 1 1 calc R U . C 1
C59 C 0.3300(3) 0.76263(16) 0.10058(10) 0.0132(8) Uani 1 1 d . . . C 1
C60 C 0.2624(3) 0.76075(17) 0.13428(10) 0.0206(9) Uani 1 1 d . . . C 1
H60A H 0.198222 0.784889 0.130802 0.031 Uiso 1 1 calc R U . C 1
H60B H 0.296421 0.771626 0.154087 0.031 Uiso 1 1 calc R U . C 1
H60C H 0.249688 0.724559 0.139284 0.031 Uiso 1 1 calc R U . C 1
C61 C 0.3386(3) 0.82064(16) 0.09055(11) 0.0204(9) Uani 1 1 d . . . C 1
H61A H 0.378337 0.822431 0.068536 0.031 Uiso 1 1 calc R U . C 1
H61B H 0.371905 0.834830 0.109256 0.031 Uiso 1 1 calc R U . C 1
H61C H 0.271154 0.841627 0.087473 0.031 Uiso 1 1 calc R U . C 1
C62 C 0.4368(3) 0.73283(16) 0.10801(10) 0.0188(9) Uani 1 1 d . . . C 1
H62A H 0.480494 0.735995 0.087096 0.028 Uiso 1 1 calc R U . C 1
H62B H 0.434588 0.695333 0.113915 0.028 Uiso 1 1 calc R U . C 1
H62C H 0.463350 0.748150 0.127764 0.028 Uiso 1 1 calc R U . C 1
C63 C 0.1655(3) 0.54406(17) 0.03524(10) 0.0149(9) Uani 1 1 d . . . C 1
C64 C 0.0675(4) 0.5418(2) 0.05660(11) 0.0231(11) Uani 1 1 d . . . C 1
H64A H 0.013292 0.540056 0.040627 0.035 Uiso 1 1 calc R U . C 1
H64B H 0.049846 0.573555 0.070072 0.035 Uiso 1 1 calc R U . C 1
H64C H 0.076742 0.510197 0.072773 0.035 Uiso 1 1 calc R U . C 1
C65 C 0.1954(3) 0.49361(17) 0.01509(11) 0.0213(9) Uani 1 1 d . . . C 1
H65A H 0.145204 0.492522 -0.002572 0.032 Uiso 1 1 calc R U . C 1
H65B H 0.198601 0.462495 0.031533 0.032 Uiso 1 1 calc R U . C 1
H65C H 0.261518 0.493528 0.003414 0.032 Uiso 1 1 calc R U . C 1
C66 C 0.1474(4) 0.59161(17) 0.00843(11) 0.0248(10) Uani 1 1 d . . . C 1
H66A H 0.210985 0.595308 -0.004082 0.037 Uiso 1 1 calc R U . C 1
H66B H 0.121735 0.623925 0.020688 0.037 Uiso 1 1 calc R U . C 1
H66C H 0.098090 0.585972 -0.008449 0.037 Uiso 1 1 calc R U . C 1
C67 C 0.2931(3) 0.50550(16) 0.10028(10) 0.0130(9) Uani 1 1 d . . . C 1
C68 C 0.2212(4) 0.51943(18) 0.13187(10) 0.0193(10) Uani 1 1 d . . . C 1
H68A H 0.227894 0.554366 0.139486 0.029 Uiso 1 1 calc R U . C 1
H68B H 0.237985 0.492745 0.151213 0.029 Uiso 1 1 calc R U . C 1
H68C H 0.151686 0.520086 0.125092 0.029 Uiso 1 1 calc R U . C 1
C69 C 0.2855(3) 0.44908(16) 0.09015(11) 0.0218(10) Uani 1 1 d . . . C 1
H69A H 0.215158 0.447296 0.085785 0.033 Uiso 1 1 calc R U . C 1
H69B H 0.309652 0.423470 0.109387 0.033 Uiso 1 1 calc R U . C 1
H69C H 0.326884 0.440655 0.068831 0.033 Uiso 1 1 calc R U . C 1
C70 C 0.4026(3) 0.50434(17) 0.11069(11) 0.0199(9) Uani 1 1 d . . . C 1
H70A H 0.448296 0.494724 0.090550 0.030 Uiso 1 1 calc R U . C 1
H70B H 0.419278 0.478123 0.130301 0.030 Uiso 1 1 calc R U . C 1
H70C H 0.409997 0.539438 0.117822 0.030 Uiso 1 1 calc R U . C 1
C71 C 0.1367(4) 0.65582(19) 0.09484(12) 0.0189(10) Uani 1 1 d . . . C 1
C72 C 0.3192(3) 0.63161(15) 0.11831(9) 0.0131(8) Uani 1 1 d . . . C 1
C73 C 0.6284(3) 0.46602(17) 0.16125(10) 0.0117(9) Uani 1 1 d . . . D 1
C74 C 0.5874(3) 0.51510(17) 0.17423(10) 0.0119(9) Uani 1 1 d . . . D 1
C75 C 0.5041(4) 0.52351(19) 0.19711(11) 0.0159(10) Uani 1 1 d . . . D 1
H75 H 0.478186 0.557796 0.204974 0.019 Uiso 1 1 calc R U . D 1
C76 C 0.4598(3) 0.47987(18) 0.20817(11) 0.0144(9) Uani 1 1 d . . . D 1
H76 H 0.401288 0.484874 0.223168 0.017 Uiso 1 1 calc R U . D 1
C77 C 0.4994(4) 0.42907(18) 0.19771(10) 0.0143(9) Uani 1 1 d . . . D 1
H77 H 0.470288 0.399313 0.205961 0.017 Uiso 1 1 calc R U . D 1
C78 C 0.5833(3) 0.42350(17) 0.17472(10) 0.0116(9) Uani 1 1 d . . . D 1
C79 C 0.8356(3) 0.55473(17) 0.16612(10) 0.0159(9) Uani 1 1 d . . . D 1
C80 C 0.9331(4) 0.5576(2) 0.14458(12) 0.0240(11) Uani 1 1 d . . . D 1
H80A H 0.948509 0.527248 0.129723 0.036 Uiso 1 1 calc R U . D 1
H80B H 0.988562 0.556919 0.160505 0.036 Uiso 1 1 calc R U . D 1
H80C H 0.924712 0.590572 0.129719 0.036 Uiso 1 1 calc R U . D 1
C81 C 0.8039(4) 0.60545(17) 0.18699(11) 0.0223(10) Uani 1 1 d . . . D 1
H81A H 0.801374 0.636899 0.170878 0.033 Uiso 1 1 calc R U . D 1
H81B H 0.853003 0.606186 0.205083 0.033 Uiso 1 1 calc R U . D 1
H81C H 0.737188 0.605236 0.198166 0.033 Uiso 1 1 calc R U . D 1
C82 C 0.8526(4) 0.50795(16) 0.19315(10) 0.0238(10) Uani 1 1 d . . . D 1
H82A H 0.882724 0.475767 0.181425 0.036 Uiso 1 1 calc R U . D 1
H82B H 0.787912 0.503099 0.204380 0.036 Uiso 1 1 calc R U . D 1
H82C H 0.897944 0.514920 0.211023 0.036 Uiso 1 1 calc R U . D 1
C83 C 0.7076(4) 0.59495(16) 0.10121(10) 0.0160(9) Uani 1 1 d . . . D 1
C84 C 0.7794(4) 0.58002(19) 0.06935(11) 0.0198(10) Uani 1 1 d . . . D 1
H84A H 0.773369 0.544578 0.062513 0.030 Uiso 1 1 calc R U . D 1
H84B H 0.848943 0.580198 0.075738 0.030 Uiso 1 1 calc R U . D 1
H84C H 0.761445 0.605837 0.049611 0.030 Uiso 1 1 calc R U . D 1
C85 C 0.7161(4) 0.65022(16) 0.11138(11) 0.0224(10) Uani 1 1 d . . . D 1
H85A H 0.786711 0.651774 0.115406 0.034 Uiso 1 1 calc R U . D 1
H85B H 0.675656 0.658440 0.132928 0.034 Uiso 1 1 calc R U . D 1
H85C H 0.691293 0.676118 0.092370 0.034 Uiso 1 1 calc R U . D 1
C86 C 0.5974(3) 0.59612(16) 0.09066(11) 0.0181(9) Uani 1 1 d . . . D 1
H86A H 0.582805 0.619940 0.069702 0.027 Uiso 1 1 calc R U . D 1
H86B H 0.551223 0.608851 0.110032 0.027 Uiso 1 1 calc R U . D 1
H86C H 0.588496 0.560312 0.085564 0.027 Uiso 1 1 calc R U . D 1
C87 C 0.8212(3) 0.32863(17) 0.15953(11) 0.0153(9) Uani 1 1 d . . . D 1
C88 C 0.9046(3) 0.30504(17) 0.13337(10) 0.0176(9) Uani 1 1 d . . . D 1
H88A H 0.879799 0.279410 0.119534 0.026 Uiso 1 1 calc R U . D 1
H88B H 0.963511 0.287185 0.146320 0.026 Uiso 1 1 calc R U . D 1
H88C H 0.923744 0.333515 0.117612 0.026 Uiso 1 1 calc R U . D 1
C89 C 0.7837(3) 0.28367(16) 0.18253(10) 0.0181(9) Uani 1 1 d . . . D 1
H89A H 0.756786 0.260318 0.167433 0.027 Uiso 1 1 calc R U . D 1
H89B H 0.730574 0.299100 0.199058 0.027 Uiso 1 1 calc R U . D 1
H89C H 0.839893 0.263173 0.195654 0.027 Uiso 1 1 calc R U . D 1
C90 C 0.8635(3) 0.36384(16) 0.18434(10) 0.0166(8) Uani 1 1 d . . . D 1
H90A H 0.897816 0.389147 0.170431 0.025 Uiso 1 1 calc R U . D 1
H90B H 0.911450 0.341586 0.199998 0.025 Uiso 1 1 calc R U . D 1
H90C H 0.808116 0.383195 0.198378 0.025 Uiso 1 1 calc R U . D 1
C91 C 0.6695(3) 0.33721(16) 0.09970(10) 0.0132(8) Uani 1 1 d . . . D 1
C92 C 0.7355(3) 0.33985(17) 0.06619(10) 0.0193(9) Uani 1 1 d . . . D 1
H92A H 0.701323 0.329001 0.046403 0.029 Uiso 1 1 calc R U . D 1
H92B H 0.800124 0.316007 0.069394 0.029 Uiso 1 1 calc R U . D 1
H92C H 0.747335 0.376225 0.061321 0.029 Uiso 1 1 calc R U . D 1
C93 C 0.6621(3) 0.27905(16) 0.10960(11) 0.0199(9) Uani 1 1 d . . . D 1
H93A H 0.627839 0.264948 0.091102 0.030 Uiso 1 1 calc R U . D 1
H93B H 0.623755 0.276839 0.131883 0.030 Uiso 1 1 calc R U . D 1
H93C H 0.729932 0.258257 0.112120 0.030 Uiso 1 1 calc R U . D 1
C94 C 0.5621(3) 0.36711(16) 0.09322(10) 0.0175(9) Uani 1 1 d . . . D 1
H94A H 0.563331 0.405054 0.089052 0.026 Uiso 1 1 calc R U . D 1
H94B H 0.518607 0.361604 0.113858 0.026 Uiso 1 1 calc R U . D 1
H94C H 0.535871 0.353741 0.072615 0.026 Uiso 1 1 calc R U . D 1
C95 C 0.8635(4) 0.44431(19) 0.10623(12) 0.0191(10) Uani 1 1 d . . . D 1
C96 C 0.6796(3) 0.46876(15) 0.08236(10) 0.0152(8) Uani 1 1 d . . . D 1
C97 C 1.3487(3) 0.23648(16) 0.23042(10) 0.0118(8) Uani 1 1 d . . . E 1
C98 C 1.4001(3) 0.18701(18) 0.22108(10) 0.0127(9) Uani 1 1 d . . . E 1
C99 C 1.4923(3) 0.17860(18) 0.20246(10) 0.0137(9) Uani 1 1 d . . . E 1
H99 H 1.524278 0.144074 0.196661 0.016 Uiso 1 1 calc R U . E 1
C100 C 1.5349(4) 0.22276(18) 0.19282(11) 0.0162(10) Uani 1 1 d . . . E 1
H100 H 1.596843 0.218224 0.179668 0.019 Uiso 1 1 calc R U . E 1
C101 C 1.4904(4) 0.27369(19) 0.20165(11) 0.0176(10) Uani 1 1 d . . . E 1
H101 H 1.521250 0.303554 0.195214 0.021 Uiso 1 1 calc R U . E 1
C102 C 1.3980(3) 0.27883(17) 0.22046(10) 0.0135(9) Uani 1 1 d . . . E 1
C103 C 1.2947(4) 0.12165(18) 0.29845(11) 0.0193(10) Uani 1 1 d . . . E 1
C104 C 1.2035(4) 0.1130(2) 0.32219(11) 0.0275(12) Uani 1 1 d . . . E 1
H10D H 1.154908 0.146196 0.322827 0.041 Uiso 1 1 calc R U . E 1
H10E H 1.225906 0.101726 0.346026 0.041 Uiso 1 1 calc R U . E 1
H10F H 1.171555 0.085566 0.312855 0.041 Uiso 1 1 calc R U . E 1
C105 C 1.3675(3) 0.06849(17) 0.29346(11) 0.0246(10) Uani 1 1 d . . . E 1
H10G H 1.330870 0.043161 0.283822 0.037 Uiso 1 1 calc R U . E 1
H10H H 1.394532 0.054145 0.316211 0.037 Uiso 1 1 calc R U . E 1
H10I H 1.422983 0.074562 0.277196 0.037 Uiso 1 1 calc R U . E 1
C106 C 1.3524(3) 0.15771(17) 0.31671(11) 0.0226(10) Uani 1 1 d . . . E 1
H10J H 1.404216 0.168509 0.300469 0.034 Uiso 1 1 calc R U . E 1
H10K H 1.384356 0.138569 0.337494 0.034 Uiso 1 1 calc R U . E 1
H10L H 1.305625 0.189225 0.323905 0.034 Uiso 1 1 calc R U . E 1
C107 C 1.1684(3) 0.12137(16) 0.23246(11) 0.0149(9) Uani 1 1 d . . . E 1
C108 C 1.0588(3) 0.13842(18) 0.24576(11) 0.0196(10) Uani 1 1 d . . . E 1
H10M H 1.040627 0.177136 0.243386 0.029 Uiso 1 1 calc R U . E 1
H10N H 1.052368 0.126460 0.270532 0.029 Uiso 1 1 calc R U . E 1
H10O H 1.013748 0.122534 0.231834 0.029 Uiso 1 1 calc R U . E 1
C109 C 1.1965(3) 0.06088(16) 0.23612(12) 0.0238(10) Uani 1 1 d . . . E 1
H10P H 1.153885 0.045125 0.221123 0.036 Uiso 1 1 calc R U . E 1
H10Q H 1.186303 0.048721 0.260670 0.036 Uiso 1 1 calc R U . E 1
H10R H 1.267374 0.050068 0.228919 0.036 Uiso 1 1 calc R U . E 1
C110 C 1.1791(3) 0.13773(17) 0.19306(10) 0.0199(9) Uani 1 1 d . . . E 1
H11A H 1.245367 0.121140 0.183902 0.030 Uiso 1 1 calc R U . E 1
H11B H 1.172503 0.176370 0.190047 0.030 Uiso 1 1 calc R U . E 1
H11C H 1.126316 0.126075 0.180210 0.030 Uiso 1 1 calc R U . E 1
C111 C 1.2940(3) 0.34890(17) 0.29792(11) 0.0184(9) Uani 1 1 d . . . E 1
C112 C 1.2040(3) 0.36904(19) 0.32267(11) 0.0273(11) Uani 1 1 d . . . E 1
H11D H 1.170929 0.404295 0.313958 0.041 Uiso 1 1 calc R U . E 1
H11E H 1.228069 0.371111 0.346347 0.041 Uiso 1 1 calc R U . E 1
H11F H 1.155829 0.344527 0.323430 0.041 Uiso 1 1 calc R U . E 1
C113 C 1.3656(4) 0.38970(18) 0.29284(12) 0.0269(10) Uani 1 1 d . . . E 1
H11G H 1.420088 0.377024 0.275997 0.040 Uiso 1 1 calc R U . E 1
H11H H 1.394267 0.394153 0.315432 0.040 Uiso 1 1 calc R U . E 1
H11I H 1.328018 0.423786 0.283870 0.040 Uiso 1 1 calc R U . E 1
C114 C 1.3560(4) 0.29882(17) 0.31531(11) 0.0259(10) Uani 1 1 d . . . E 1
H11J H 1.407479 0.282669 0.298476 0.039 Uiso 1 1 calc R U . E 1
H11K H 1.311538 0.273555 0.322657 0.039 Uiso 1 1 calc R U . E 1
H11L H 1.388700 0.308251 0.335904 0.039 Uiso 1 1 calc R U . E 1
C115 C 1.1623(4) 0.38456(18) 0.23356(11) 0.0191(10) Uani 1 1 d . . . E 1
C116 C 1.0540(3) 0.38484(17) 0.24876(11) 0.0195(9) Uani 1 1 d . . . E 1
H11M H 1.007118 0.412601 0.236185 0.029 Uiso 1 1 calc R U . E 1
H11N H 1.051430 0.391798 0.273783 0.029 Uiso 1 1 calc R U . E 1
H11O H 1.034801 0.350299 0.245916 0.029 Uiso 1 1 calc R U . E 1
C117 C 1.1901(4) 0.43945(16) 0.23708(12) 0.0250(10) Uani 1 1 d . . . E 1
H11P H 1.260934 0.438543 0.229837 0.038 Uiso 1 1 calc R U . E 1
H11Q H 1.179933 0.449039 0.261609 0.038 Uiso 1 1 calc R U . E 1
H11R H 1.147291 0.465776 0.222055 0.038 Uiso 1 1 calc R U . E 1
C118 C 1.1670(3) 0.37470(16) 0.19392(10) 0.0221(9) Uani 1 1 d . . . E 1
H11S H 1.114621 0.400167 0.181992 0.033 Uiso 1 1 calc R U . E 1
H11T H 1.156151 0.338575 0.190721 0.033 Uiso 1 1 calc R U . E 1
H11U H 1.233313 0.379109 0.183902 0.033 Uiso 1 1 calc R U . E 1
C119 C 1.1251(4) 0.25214(19) 0.29129(12) 0.0182(10) Uani 1 1 d . . . E 1
C120 C 1.1225(3) 0.25624(15) 0.22336(10) 0.0139(8) Uani 1 1 d . . . E 1
C121 C 0.6514(3) 0.06095(18) 0.36674(11) 0.0154(9) Uani 1 1 d . . . F 1
C122 C 0.5998(4) 0.01951(18) 0.37590(11) 0.0164(9) Uani 1 1 d . . . F 1
C123 C 0.5073(4) 0.02512(19) 0.39417(11) 0.0173(10) Uani 1 1 d . . . F 1
H123 H 0.475068 -0.004517 0.399754 0.021 Uiso 1 1 calc R U . F 1
C124 C 0.4636(3) 0.07573(19) 0.40399(11) 0.0172(10) Uani 1 1 d . . . F 1
H124 H 0.401309 0.080409 0.416983 0.021 Uiso 1 1 calc R U . F 1
C125 C 0.5093(3) 0.11953(19) 0.39512(10) 0.0148(9) Uani 1 1 d . . . F 1
H125 H 0.478748 0.154043 0.401439 0.018 Uiso 1 1 calc R U . F 1
C126 C 0.6021(3) 0.11092(18) 0.37656(10) 0.0121(9) Uani 1 1 d . . . F 1
C127 C 0.7071(4) -0.0527(2) 0.29958(12) 0.0258(11) Uani 1 1 d . . . F 1
C128 C 0.7980(4) -0.0722(2) 0.27501(12) 0.0380(13) Uani 1 1 d . . . F 1
H12D H 0.774597 -0.074448 0.251254 0.057 Uiso 1 1 calc R U . F 1
H12E H 0.831826 -0.107258 0.283756 0.057 Uiso 1 1 calc R U . F 1
H12F H 0.845277 -0.047210 0.274397 0.057 Uiso 1 1 calc R U . F 1
C129 C 0.6387(4) -0.0931(2) 0.30403(13) 0.0350(12) Uani 1 1 d . . . F 1
H12G H 0.609118 -0.096698 0.281458 0.053 Uiso 1 1 calc R U . F 1
H12H H 0.584871 -0.081632 0.321375 0.053 Uiso 1 1 calc R U . F 1
H12I H 0.677535 -0.127370 0.312164 0.053 Uiso 1 1 calc R U . F 1
C130 C 0.6489(4) -0.0019(2) 0.28144(13) 0.0378(13) Uani 1 1 d . . . F 1
H13D H 0.692816 0.024716 0.278108 0.057 Uiso 1 1 calc R U . F 1
H13E H 0.589907 0.011924 0.296123 0.057 Uiso 1 1 calc R U . F 1
H13F H 0.626855 -0.009962 0.258533 0.057 Uiso 1 1 calc R U . F 1
C131 C 0.8355(4) -0.08633(18) 0.36490(12) 0.0205(10) Uani 1 1 d . . . F 1
C132 C 0.9421(4) -0.08790(18) 0.35012(13) 0.0309(11) Uani 1 1 d . . . F 1
H13G H 0.943562 -0.092639 0.324795 0.046 Uiso 1 1 calc R U . F 1
H13H H 0.987102 -0.117518 0.361735 0.046 Uiso 1 1 calc R U . F 1
H13I H 0.964336 -0.054561 0.354297 0.046 Uiso 1 1 calc R U . F 1
C133 C 0.8063(4) -0.14133(19) 0.36177(15) 0.0378(13) Uani 1 1 d . . . F 1
H13J H 0.809738 -0.149764 0.336989 0.057 Uiso 1 1 calc R U . F 1
H13K H 0.737573 -0.140915 0.371269 0.057 Uiso 1 1 calc R U . F 1
H13L H 0.853082 -0.168214 0.375061 0.057 Uiso 1 1 calc R U . F 1
C134 C 0.8290(4) -0.07619(18) 0.40415(11) 0.0320(11) Uani 1 1 d . . . F 1
H13M H 0.848082 -0.041781 0.407542 0.048 Uiso 1 1 calc R U . F 1
H13N H 0.874979 -0.104227 0.416844 0.048 Uiso 1 1 calc R U . F 1
H13O H 0.759921 -0.076066 0.413167 0.048 Uiso 1 1 calc R U . F 1
C135 C 0.7043(4) 0.17564(19) 0.29966(11) 0.0224(10) Uani 1 1 d . . . F 1
C136 C 0.7919(4) 0.1826(2) 0.27400(12) 0.0301(13) Uani 1 1 d . . . F 1
H13P H 0.765521 0.196311 0.251037 0.045 Uiso 1 1 calc R U . F 1
H13Q H 0.836159 0.148316 0.271488 0.045 Uiso 1 1 calc R U . F 1
H13R H 0.830232 0.207680 0.283040 0.045 Uiso 1 1 calc R U . F 1
C137 C 0.6341(4) 0.22811(19) 0.30441(13) 0.0366(12) Uani 1 1 d . . . F 1
H13S H 0.600100 0.240039 0.282384 0.055 Uiso 1 1 calc R U . F 1
H13T H 0.673219 0.254631 0.310823 0.055 Uiso 1 1 calc R U . F 1
H13U H 0.583779 0.223503 0.323099 0.055 Uiso 1 1 calc R U . F 1
C138 C 0.6422(4) 0.1377(2) 0.28292(12) 0.0333(12) Uani 1 1 d . . . F 1
H13V H 0.610095 0.155457 0.261732 0.050 Uiso 1 1 calc R U . F 1
H13W H 0.590254 0.128919 0.299893 0.050 Uiso 1 1 calc R U . F 1
H13X H 0.687373 0.105151 0.276679 0.050 Uiso 1 1 calc R U . F 1
C139 C 0.8370(3) 0.17452(19) 0.36377(11) 0.0207(10) Uani 1 1 d . . . F 1
C140 C 0.9445(4) 0.1575(2) 0.34847(12) 0.0215(10) Uani 1 1 d . . . F 1
H14D H 0.962498 0.118791 0.350391 0.032 Uiso 1 1 calc R U . F 1
H14E H 0.991948 0.172990 0.361604 0.032 Uiso 1 1 calc R U . F 1
H14F H 0.947353 0.170001 0.323693 0.032 Uiso 1 1 calc R U . F 1
C141 C 0.8103(4) 0.23559(18) 0.35987(14) 0.0339(11) Uani 1 1 d . . . F 1
H14G H 0.819361 0.247415 0.335193 0.051 Uiso 1 1 calc R U . F 1
H14H H 0.854582 0.251064 0.374385 0.051 Uiso 1 1 calc R U . F 1
H14I H 0.740028 0.247044 0.367561 0.051 Uiso 1 1 calc R U . F 1
C142 C 0.8313(4) 0.1596(2) 0.40285(11) 0.0308(11) Uani 1 1 d . . . F 1
H14J H 0.841645 0.120943 0.406547 0.046 Uiso 1 1 calc R U . F 1
H14K H 0.764972 0.175001 0.412565 0.046 Uiso 1 1 calc R U . F 1
H14L H 0.883718 0.173295 0.414664 0.046 Uiso 1 1 calc R U . F 1
C143 C 0.8765(4) 0.04497(19) 0.30656(12) 0.0188(10) Uani 1 1 d . . . F 1
C144 C 0.8782(3) 0.04048(18) 0.37474(12) 0.0254(10) Uani 1 1 d . . . F 1
C145 C 0.6311(3) 0.16665(17) 0.55953(11) 0.0150(9) Uani 1 1 d . . . G 1
C146 C 0.5906(4) 0.21531(17) 0.57294(10) 0.0132(9) Uani 1 1 d . . . G 1
C147 C 0.5081(4) 0.22305(19) 0.59573(10) 0.0145(9) Uani 1 1 d . . . G 1
H147 H 0.483055 0.257042 0.604219 0.017 Uiso 1 1 calc R U . G 1
C148 C 0.4624(4) 0.17993(19) 0.60596(11) 0.0170(10) Uani 1 1 d . . . G 1
H148 H 0.403747 0.184799 0.620889 0.020 Uiso 1 1 calc R U . G 1
C149 C 0.5013(3) 0.12949(18) 0.59465(10) 0.0141(9) Uani 1 1 d . . . G 1
H149 H 0.471146 0.099743 0.602110 0.017 Uiso 1 1 calc R U . G 1
C150 C 0.5856(3) 0.12431(18) 0.57213(10) 0.0143(9) Uani 1 1 d . . . G 1
C151 C 0.8368(4) 0.25738(19) 0.56431(11) 0.0216(10) Uani 1 1 d . . . G 1
C152 C 0.9382(4) 0.2556(2) 0.54437(13) 0.0269(12) Uani 1 1 d . . . G 1
H15A H 0.957370 0.221311 0.533737 0.040 Uiso 1 1 calc R U . G 1
H15B H 0.989734 0.260099 0.560722 0.040 Uiso 1 1 calc R U . G 1
H15C H 0.932269 0.284147 0.525886 0.040 Uiso 1 1 calc R U . G 1
C153 C 0.8098(4) 0.3078(2) 0.58358(12) 0.0326(11) Uani 1 1 d . . . G 1
H15D H 0.814454 0.338352 0.567189 0.049 Uiso 1 1 calc R U . G 1
H15E H 0.856606 0.307144 0.602648 0.049 Uiso 1 1 calc R U . G 1
H15F H 0.740902 0.310786 0.593394 0.049 Uiso 1 1 calc R U . G 1
C154 C 0.8484(4) 0.2103(2) 0.59250(12) 0.0354(12) Uani 1 1 d . . . G 1
H15G H 0.871927 0.176997 0.581054 0.053 Uiso 1 1 calc R U . G 1
H15H H 0.783198 0.208955 0.604503 0.053 Uiso 1 1 calc R U . G 1
H15I H 0.897490 0.215244 0.609687 0.053 Uiso 1 1 calc R U . G 1
C155 C 0.7106(4) 0.29463(19) 0.49937(11) 0.0210(10) Uani 1 1 d . . . G 1
C156 C 0.7806(4) 0.27917(18) 0.46772(11) 0.0241(11) Uani 1 1 d . . . G 1
H15J H 0.764929 0.305851 0.448304 0.036 Uiso 1 1 calc R U . G 1
H15K H 0.770949 0.244555 0.460354 0.036 Uiso 1 1 calc R U . G 1
H15L H 0.850713 0.277178 0.474214 0.036 Uiso 1 1 calc R U . G 1
C157 C 0.7268(5) 0.35123(19) 0.50849(13) 0.0444(15) Uani 1 1 d . . . G 1
H15M H 0.704024 0.376827 0.489082 0.067 Uiso 1 1 calc R U . G 1
H15N H 0.798436 0.350659 0.512093 0.067 Uiso 1 1 calc R U . G 1
H15O H 0.687884 0.361567 0.530003 0.067 Uiso 1 1 calc R U . G 1
C158 C 0.6009(4) 0.3008(2) 0.49011(13) 0.0383(13) Uani 1 1 d . . . G 1
H15P H 0.586810 0.327426 0.470566 0.057 Uiso 1 1 calc R U . G 1
H15Q H 0.558062 0.312238 0.510588 0.057 Uiso 1 1 calc R U . G 1
H15R H 0.586792 0.266792 0.483201 0.057 Uiso 1 1 calc R U . G 1
C159 C 0.8234(4) 0.0301(2) 0.55882(11) 0.0218(10) Uani 1 1 d . . . G 1
C160 C 0.9128(4) 0.00904(19) 0.53440(13) 0.0317(11) Uani 1 1 d . . . G 1
H16D H 0.894853 -0.018407 0.520362 0.048 Uiso 1 1 calc R U . G 1
H16E H 0.971113 -0.006101 0.548513 0.048 Uiso 1 1 calc R U . G 1
H16F H 0.929621 0.038174 0.518734 0.048 Uiso 1 1 calc R U . G 1
C161 C 0.7886(4) -0.01377(19) 0.58134(12) 0.0305(11) Uani 1 1 d . . . G 1
H16G H 0.777276 -0.041787 0.566444 0.046 Uiso 1 1 calc R U . G 1
H16H H 0.725599 0.000234 0.593905 0.046 Uiso 1 1 calc R U . G 1
H16I H 0.840137 -0.028357 0.598349 0.046 Uiso 1 1 calc R U . G 1
C162 C 0.8615(4) 0.0678(2) 0.58355(12) 0.0344(12) Uani 1 1 d . . . G 1
H16J H 0.895649 0.093023 0.569493 0.052 Uiso 1 1 calc R U . G 1
H16K H 0.908768 0.046910 0.600055 0.052 Uiso 1 1 calc R U . G 1
H16L H 0.804132 0.087184 0.596680 0.052 Uiso 1 1 calc R U . G 1
C163 C 0.6834(4) 0.03714(18) 0.49725(11) 0.0213(10) Uani 1 1 d . . . G 1
C164 C 0.7499(4) 0.04276(19) 0.46432(11) 0.0323(12) Uani 1 1 d . . . G 1
H16M H 0.727933 0.023516 0.445503 0.048 Uiso 1 1 calc R U . G 1
H16N H 0.820123 0.028024 0.469545 0.048 Uiso 1 1 calc R U . G 1
H16O H 0.744303 0.080332 0.456764 0.048 Uiso 1 1 calc R U . G 1
C165 C 0.6814(4) -0.02201(19) 0.50559(13) 0.0342(12) Uani 1 1 d . . . G 1
H16P H 0.656915 -0.037052 0.485305 0.051 Uiso 1 1 calc R U . G 1
H16Q H 0.636408 -0.026095 0.526049 0.051 Uiso 1 1 calc R U . G 1
H16R H 0.749533 -0.040617 0.510743 0.051 Uiso 1 1 calc R U . G 1
C166 C 0.5724(4) 0.0615(2) 0.48998(12) 0.0328(11) Uani 1 1 d . . . G 1
H16S H 0.567467 0.099299 0.483131 0.049 Uiso 1 1 calc R U . G 1
H16T H 0.530724 0.057276 0.511278 0.049 Uiso 1 1 calc R U . G 1
H16U H 0.548757 0.043406 0.470922 0.049 Uiso 1 1 calc R U . G 1
C167 C 0.8629(4) 0.14620(19) 0.50203(11) 0.0203(10) Uani 1 1 d . . . G 1
C168 C 0.6688(4) 0.1714(2) 0.48286(11) 0.0287(11) Uani 1 1 d . . . G 1
C169 C 0.3511(4) 0.33610(18) 0.43101(10) 0.0167(9) Uani 1 1 d . . . H 1
C170 C 0.4034(3) 0.28583(17) 0.42256(10) 0.0112(9) Uani 1 1 d . . . H 1
C171 C 0.4935(4) 0.27758(18) 0.40352(11) 0.0149(10) Uani 1 1 d . . . H 1
H171 H 0.525436 0.242869 0.398078 0.018 Uiso 1 1 calc R U . H 1
C172 C 0.5366(4) 0.32202(19) 0.39244(11) 0.0182(10) Uani 1 1 d . . . H 1
H172 H 0.598750 0.317336 0.379361 0.022 Uiso 1 1 calc R U . H 1
C173 C 0.4894(3) 0.37301(18) 0.40040(10) 0.0156(9) Uani 1 1 d . . . H 1
H173 H 0.517937 0.403145 0.392599 0.019 Uiso 1 1 calc R U . H 1
C174 C 0.4000(4) 0.37842(17) 0.41990(10) 0.0150(9) Uani 1 1 d . . . H 1
C175 C 0.2920(4) 0.2205(2) 0.49977(12) 0.0239(11) Uani 1 1 d . . . H 1
C176 C 0.2020(4) 0.2142(2) 0.52341(11) 0.0275(12) Uani 1 1 d . . . H 1
H17D H 0.162739 0.190918 0.512869 0.041 Uiso 1 1 calc R U . H 1
H17E H 0.159868 0.248992 0.526321 0.041 Uiso 1 1 calc R U . H 1
H17F H 0.224964 0.198622 0.546417 0.041 Uiso 1 1 calc R U . H 1
C177 C 0.3640(4) 0.1695(2) 0.49631(15) 0.0435(14) Uani 1 1 d . . . H 1
H17G H 0.327859 0.142486 0.488619 0.065 Uiso 1 1 calc R U . H 1
H17H H 0.393694 0.157764 0.519102 0.065 Uiso 1 1 calc R U . H 1
H17I H 0.417427 0.174753 0.478956 0.065 Uiso 1 1 calc R U . H 1
C178 C 0.3499(4) 0.2599(2) 0.51818(14) 0.0450(15) Uani 1 1 d . . . H 1
H17J H 0.405929 0.267778 0.502772 0.067 Uiso 1 1 calc R U . H 1
H17K H 0.376044 0.243251 0.540543 0.067 Uiso 1 1 calc R U . H 1
H17L H 0.303259 0.292859 0.522559 0.067 Uiso 1 1 calc R U . H 1
C179 C 0.1711(4) 0.22248(19) 0.43290(11) 0.0218(10) Uani 1 1 d . . . H 1
C180 C 0.0608(3) 0.23884(19) 0.44632(12) 0.0225(10) Uani 1 1 d . . . H 1
H18D H 0.039886 0.277204 0.442220 0.034 Uiso 1 1 calc R U . H 1
H18E H 0.055868 0.229341 0.471548 0.034 Uiso 1 1 calc R U . H 1
H18F H 0.016949 0.220328 0.433697 0.034 Uiso 1 1 calc R U . H 1
C181 C 0.1831(4) 0.2375(2) 0.39404(12) 0.0318(11) Uani 1 1 d . . . H 1
H18G H 0.251806 0.223330 0.385800 0.048 Uiso 1 1 calc R U . H 1
H18H H 0.170618 0.276217 0.390352 0.048 Uiso 1 1 calc R U . H 1
H18I H 0.134819 0.222724 0.380880 0.048 Uiso 1 1 calc R U . H 1
C182 C 0.1999(4) 0.1614(2) 0.43679(15) 0.0405(13) Uani 1 1 d . . . H 1
H18J H 0.153650 0.145404 0.423480 0.061 Uiso 1 1 calc R U . H 1
H18K H 0.195397 0.149686 0.461671 0.061 Uiso 1 1 calc R U . H 1
H18L H 0.268997 0.150501 0.427701 0.061 Uiso 1 1 calc R U . H 1
C183 C 0.2966(4) 0.45173(19) 0.49563(11) 0.0230(10) Uani 1 1 d . . . H 1
C184 C 0.2082(4) 0.47332(19) 0.52036(12) 0.0309(11) Uani 1 1 d . . . H 1
H18M H 0.173022 0.507378 0.510419 0.046 Uiso 1 1 calc R U . H 1
H18N H 0.233858 0.478312 0.543365 0.046 Uiso 1 1 calc R U . H 1
H18O H 0.161452 0.448076 0.523097 0.046 Uiso 1 1 calc R U . H 1
C185 C 0.3654(4) 0.4932(2) 0.48987(13) 0.0403(14) Uani 1 1 d . . . H 1
H18P H 0.421668 0.480091 0.473852 0.060 Uiso 1 1 calc R U . H 1
H18Q H 0.391538 0.499882 0.512454 0.060 Uiso 1 1 calc R U . H 1
H18R H 0.326923 0.526261 0.479637 0.060 Uiso 1 1 calc R U . H 1
C186 C 0.3543(4) 0.4011(2) 0.51423(13) 0.0429(14) Uani 1 1 d . . . H 1
H18S H 0.310285 0.374500 0.517523 0.064 Uiso 1 1 calc R U . H 1
H18T H 0.375488 0.409481 0.537174 0.064 Uiso 1 1 calc R U . H 1
H18U H 0.413714 0.387094 0.499826 0.064 Uiso 1 1 calc R U . H 1
C187 C 0.1630(4) 0.48395(17) 0.43209(11) 0.0190(10) Uani 1 1 d . . . H 1
C188 C 0.0565(3) 0.48608(18) 0.44781(12) 0.0273(10) Uani 1 1 d . . . H 1
H18V H 0.010077 0.513705 0.434975 0.041 Uiso 1 1 calc R U . H 1
H18W H 0.055523 0.494202 0.472607 0.041 Uiso 1 1 calc R U . H 1
H18X H 0.035683 0.451711 0.445938 0.041 Uiso 1 1 calc R U . H 1
C189 C 0.1633(4) 0.47202(19) 0.39256(11) 0.0316(11) Uani 1 1 d . . . H 1
H18Y H 0.119695 0.501049 0.379844 0.047 Uiso 1 1 calc R U . H 1
H18Z H 0.138299 0.438826 0.390338 0.047 Uiso 1 1 calc R U . H 1
H110 H 0.232155 0.468664 0.382604 0.047 Uiso 1 1 calc R U . H 1
C190 C 0.1931(4) 0.53852(19) 0.43256(13) 0.0336(12) Uani 1 1 d . . . H 1
H19A H 0.259457 0.537661 0.420944 0.050 Uiso 1 1 calc R U . H 1
H19B H 0.195753 0.548056 0.456948 0.050 Uiso 1 1 calc R U . H 1
H19C H 0.143257 0.564858 0.420104 0.050 Uiso 1 1 calc R U . H 1
C191 C 0.1278(4) 0.35373(19) 0.49201(12) 0.0189(10) Uani 1 1 d . . . H 1
C192 C 0.1214(3) 0.35569(19) 0.42398(12) 0.0267(10) Uani 1 1 d . . . H 1
C193 C 0.3707(3) 0.43472(18) 0.63713(10) 0.0139(9) Uani 1 1 d . . . I 1
C194 C 0.4143(4) 0.47712(18) 0.62306(10) 0.0145(9) Uani 1 1 d . . . I 1
C195 C 0.4964(3) 0.47166(18) 0.59944(11) 0.0160(9) Uani 1 1 d . . . I 1
H195 H 0.524713 0.501512 0.590826 0.019 Uiso 1 1 calc R U . I 1
C196 C 0.5361(4) 0.42057(18) 0.58876(11) 0.0160(9) Uani 1 1 d . . . I 1
H196 H 0.592764 0.415769 0.572896 0.019 Uiso 1 1 calc R U . I 1
C197 C 0.4945(3) 0.37740(19) 0.60083(11) 0.0161(10) Uani 1 1 d . . . I 1
H197 H 0.521107 0.342942 0.593401 0.019 Uiso 1 1 calc R U . I 1
C198 C 0.4122(3) 0.38575(18) 0.62428(10) 0.0133(9) Uani 1 1 d . . . I 1
C199 C 0.1786(4) 0.57274(18) 0.63941(11) 0.0189(10) Uani 1 1 d . . . I 1
C200 C 0.0934(4) 0.59459(18) 0.66531(12) 0.0291(11) Uani 1 1 d . . . I 1
H20D H 0.032227 0.608511 0.652355 0.044 Uiso 1 1 calc R U . I 1
H20E H 0.113303 0.623091 0.677843 0.044 Uiso 1 1 calc R U . I 1
H20F H 0.080252 0.566102 0.682245 0.044 Uiso 1 1 calc R U . I 1
C201 C 0.2137(4) 0.61792(18) 0.61761(12) 0.0281(10) Uani 1 1 d . . . I 1
H20G H 0.273023 0.603929 0.603133 0.042 Uiso 1 1 calc R U . I 1
H20H H 0.231236 0.643544 0.633256 0.042 Uiso 1 1 calc R U . I 1
H20I H 0.159599 0.635464 0.602374 0.042 Uiso 1 1 calc R U . I 1
C202 C 0.1378(4) 0.53791(19) 0.61458(12) 0.0316(11) Uani 1 1 d . . . I 1
H20J H 0.093191 0.560307 0.597931 0.047 Uiso 1 1 calc R U . I 1
H20K H 0.100069 0.513832 0.628195 0.047 Uiso 1 1 calc R U . I 1
H20L H 0.194055 0.517191 0.601644 0.047 Uiso 1 1 calc R U . I 1
C203 C 0.3301(3) 0.56233(17) 0.69872(10) 0.0180(9) Uani 1 1 d . . . I 1
C204 C 0.2653(4) 0.55915(18) 0.73275(10) 0.0268(10) Uani 1 1 d . . . I 1
H20M H 0.198739 0.581027 0.729416 0.040 Uiso 1 1 calc R U . I 1
H20N H 0.298160 0.572132 0.752057 0.040 Uiso 1 1 calc R U . I 1
H20O H 0.257764 0.522258 0.738415 0.040 Uiso 1 1 calc R U . I 1
C205 C 0.3397(4) 0.62020(17) 0.68972(11) 0.0241(10) Uani 1 1 d . . . I 1
H20P H 0.381747 0.622437 0.668287 0.036 Uiso 1 1 calc R U . I 1
H20Q H 0.370820 0.633884 0.709166 0.036 Uiso 1 1 calc R U . I 1
H20R H 0.272668 0.641325 0.685959 0.036 Uiso 1 1 calc R U . I 1
C206 C 0.4390(3) 0.53261(18) 0.70505(11) 0.0266(10) Uani 1 1 d . . . I 1
H20S H 0.480114 0.534845 0.683390 0.040 Uiso 1 1 calc R U . I 1
H20T H 0.437529 0.495329 0.711956 0.040 Uiso 1 1 calc R U . I 1
H20U H 0.468142 0.548901 0.723815 0.040 Uiso 1 1 calc R U . I 1
C207 C 0.1691(3) 0.34522(19) 0.63079(11) 0.0219(10) Uani 1 1 d . . . I 1
C208 C 0.0685(4) 0.3426(2) 0.65046(14) 0.0316(13) Uani 1 1 d . . . I 1
H20V H 0.018413 0.337276 0.633752 0.047 Uiso 1 1 calc R U . I 1
H20W H 0.045226 0.375764 0.662011 0.047 Uiso 1 1 calc R U . I 1
H20X H 0.077588 0.312914 0.668186 0.047 Uiso 1 1 calc R U . I 1
C209 C 0.2006(4) 0.29569(19) 0.61007(12) 0.0301(11) Uani 1 1 d . . . I 1
H20Y H 0.152622 0.295627 0.591472 0.045 Uiso 1 1 calc R U . I 1
H20Z H 0.201189 0.264065 0.625907 0.045 Uiso 1 1 calc R U . I 1
H210 H 0.268092 0.295566 0.599527 0.045 Uiso 1 1 calc R U . I 1
C210 C 0.1539(4) 0.3940(2) 0.60381(12) 0.0334(12) Uani 1 1 d . . . I 1
H21D H 0.218450 0.397355 0.591955 0.050 Uiso 1 1 calc R U . I 1
H21E H 0.128033 0.426195 0.616168 0.050 Uiso 1 1 calc R U . I 1
H21F H 0.105517 0.389036 0.586368 0.050 Uiso 1 1 calc R U . I 1
C211 C 0.2913(3) 0.30673(18) 0.69722(10) 0.0170(9) Uani 1 1 d . . . I 1
C212 C 0.2163(4) 0.31982(19) 0.72793(11) 0.0227(11) Uani 1 1 d . . . I 1
H21G H 0.147869 0.319879 0.720280 0.034 Uiso 1 1 calc R U . I 1
H21H H 0.220920 0.354861 0.735878 0.034 Uiso 1 1 calc R U . I 1
H21I H 0.232115 0.293100 0.747323 0.034 Uiso 1 1 calc R U . I 1
C213 C 0.2824(4) 0.25014(17) 0.68626(12) 0.0305(11) Uani 1 1 d . . . I 1
H21J H 0.212675 0.249628 0.680208 0.046 Uiso 1 1 calc R U . I 1
H21K H 0.301555 0.224249 0.705854 0.046 Uiso 1 1 calc R U . I 1
H21L H 0.327207 0.241067 0.665836 0.046 Uiso 1 1 calc R U . I 1
C214 C 0.3998(3) 0.30361(18) 0.70802(12) 0.0265(10) Uani 1 1 d . . . I 1
H21M H 0.445755 0.292087 0.688331 0.040 Uiso 1 1 calc R U . I 1
H21N H 0.413480 0.278128 0.728201 0.040 Uiso 1 1 calc R U . I 1
H21O H 0.409798 0.338625 0.714481 0.040 Uiso 1 1 calc R U . I 1
C215 C 0.1383(4) 0.45492(19) 0.69299(12) 0.0192(10) Uani 1 1 d . . . I 1
C216 C 0.3214(4) 0.43133(18) 0.71568(10) 0.0230(9) Uani 1 1 d . . . I 1
C217 C 0.6284(3) 0.26721(17) 0.75924(10) 0.0117(8) Uani 1 1 d . . . J 1
C218 C 0.5870(3) 0.31698(17) 0.77156(10) 0.0121(9) Uani 1 1 d . . . J 1
C219 C 0.5033(3) 0.32560(18) 0.79462(10) 0.0146(9) Uani 1 1 d . . . J 1
H219 H 0.477483 0.359930 0.802439 0.017 Uiso 1 1 calc R U . J 1
C220 C 0.4590(4) 0.28226(17) 0.80571(10) 0.0138(9) Uani 1 1 d . . . J 1
H220 H 0.400459 0.287512 0.820681 0.017 Uiso 1 1 calc R U . J 1
C221 C 0.4979(3) 0.23133(17) 0.79553(10) 0.0126(9) Uani 1 1 d . . . J 1
H221 H 0.467455 0.201960 0.803628 0.015 Uiso 1 1 calc R U . J 1
C222 C 0.5823(3) 0.22483(17) 0.77324(9) 0.0106(8) Uani 1 1 d . . . J 1
C223 C 0.8341(3) 0.35599(17) 0.76372(10) 0.0155(9) Uani 1 1 d . . . J 1
C224 C 0.9328(4) 0.3576(2) 0.74262(12) 0.0253(11) Uani 1 1 d . . . J 1
H22D H 0.948964 0.326278 0.728629 0.038 Uiso 1 1 calc R U . J 1
H22E H 0.987279 0.357814 0.758799 0.038 Uiso 1 1 calc R U . J 1
H22F H 0.925364 0.389694 0.726952 0.038 Uiso 1 1 calc R U . J 1
C225 C 0.8041(3) 0.40710(16) 0.78427(10) 0.0198(9) Uani 1 1 d . . . J 1
H22G H 0.803245 0.438282 0.768009 0.030 Uiso 1 1 calc R U . J 1
H22H H 0.853242 0.407435 0.802442 0.030 Uiso 1 1 calc R U . J 1
H22I H 0.737062 0.407820 0.795326 0.030 Uiso 1 1 calc R U . J 1
C226 C 0.8507(4) 0.30995(17) 0.79125(11) 0.0233(10) Uani 1 1 d . . . J 1
H22J H 0.876920 0.277034 0.779718 0.035 Uiso 1 1 calc R U . J 1
H22K H 0.786583 0.306819 0.803549 0.035 Uiso 1 1 calc R U . J 1
H22L H 0.899220 0.316371 0.808185 0.035 Uiso 1 1 calc R U . J 1
C227 C 0.7077(3) 0.39562(16) 0.69818(10) 0.0149(9) Uani 1 1 d . . . J 1
C228 C 0.7810(4) 0.38003(18) 0.66710(10) 0.0198(10) Uani 1 1 d . . . J 1
H22M H 0.776271 0.344157 0.660782 0.030 Uiso 1 1 calc R U . J 1
H22N H 0.849957 0.380968 0.673813 0.030 Uiso 1 1 calc R U . J 1
H22O H 0.763491 0.405043 0.646913 0.030 Uiso 1 1 calc R U . J 1
C229 C 0.7161(3) 0.45088(16) 0.70846(11) 0.0216(9) Uani 1 1 d . . . J 1
H22P H 0.697839 0.476395 0.688580 0.032 Uiso 1 1 calc R U . J 1
H22Q H 0.785470 0.451469 0.714834 0.032 Uiso 1 1 calc R U . J 1
H22R H 0.670358 0.460424 0.728587 0.032 Uiso 1 1 calc R U . J 1
C230 C 0.5978(3) 0.39669(16) 0.68769(11) 0.0193(9) Uani 1 1 d . . . J 1
H23A H 0.581899 0.421991 0.667533 0.029 Uiso 1 1 calc R U . J 1
H23B H 0.551872 0.407489 0.707544 0.029 Uiso 1 1 calc R U . J 1
H23C H 0.589979 0.361264 0.681338 0.029 Uiso 1 1 calc R U . J 1
C231 C 0.8212(3) 0.12979(16) 0.75923(10) 0.0143(9) Uani 1 1 d . . . J 1
C232 C 0.9052(3) 0.10595(17) 0.73356(10) 0.0178(9) Uani 1 1 d . . . J 1
H23D H 0.881284 0.079703 0.720004 0.027 Uiso 1 1 calc R U . J 1
H23E H 0.964055 0.088764 0.746778 0.027 Uiso 1 1 calc R U . J 1
H23F H 0.924047 0.134169 0.717503 0.027 Uiso 1 1 calc R U . J 1
C233 C 0.7829(3) 0.08573(16) 0.78269(10) 0.0191(9) Uani 1 1 d . . . J 1
H23G H 0.755982 0.061996 0.767896 0.029 Uiso 1 1 calc R U . J 1
H23H H 0.729700 0.101784 0.798963 0.029 Uiso 1 1 calc R U . J 1
H23I H 0.838783 0.065479 0.796100 0.029 Uiso 1 1 calc R U . J 1
C234 C 0.8634(3) 0.16571(16) 0.78336(10) 0.0174(9) Uani 1 1 d . . . J 1
H23J H 0.897399 0.190736 0.769054 0.026 Uiso 1 1 calc R U . J 1
H23K H 0.911596 0.143955 0.799160 0.026 Uiso 1 1 calc R U . J 1
H23L H 0.808065 0.185382 0.797269 0.026 Uiso 1 1 calc R U . J 1
C235 C 0.6707(3) 0.13706(16) 0.69932(10) 0.0147(8) Uani 1 1 d . . . J 1
C236 C 0.7365(3) 0.13933(17) 0.66577(10) 0.0192(9) Uani 1 1 d . . . J 1
H23M H 0.700749 0.130038 0.645864 0.029 Uiso 1 1 calc R U . J 1
H23N H 0.799741 0.114163 0.668585 0.029 Uiso 1 1 calc R U . J 1
H23O H 0.751257 0.175251 0.661372 0.029 Uiso 1 1 calc R U . J 1
C237 C 0.6646(4) 0.07883(17) 0.70982(11) 0.0256(10) Uani 1 1 d . . . J 1
H23P H 0.639700 0.062573 0.690131 0.038 Uiso 1 1 calc R U . J 1
H23Q H 0.618374 0.077238 0.730241 0.038 Uiso 1 1 calc R U . J 1
H23R H 0.731649 0.059583 0.715789 0.038 Uiso 1 1 calc R U . J 1
C238 C 0.5634(3) 0.16592(16) 0.69210(10) 0.0171(8) Uani 1 1 d . . . J 1
H23S H 0.564087 0.203652 0.686560 0.026 Uiso 1 1 calc R U . J 1
H23T H 0.519869 0.161870 0.712966 0.026 Uiso 1 1 calc R U . J 1
H23U H 0.537517 0.150690 0.672162 0.026 Uiso 1 1 calc R U . J 1
C239 C 0.8638(4) 0.24503(19) 0.70430(12) 0.0195(10) Uani 1 1 d . . . J 1
C240 C 0.6778(3) 0.26893(15) 0.68090(10) 0.0156(8) Uani 1 1 d . . . J 1
Fe6' Fe 0.7371(5) 0.0597(3) 0.32029(16) 0.0187(19) Uiso 0.102(2) 1 d . . P F 2
Fe7' Fe 0.7862(4) 0.1496(2) 0.54182(12) 0.0147(14) Uiso 0.129(2) 1 d . . P G 2
Fe8' Fe 0.2637(4) 0.34341(19) 0.47393(13) 0.0105(14) Uiso 0.122(2) 1 d . . P H 2
Fe9' Fe 0.2145(5) 0.4454(3) 0.65521(16) 0.0144(18) Uiso 0.100(2) 1 d . . P I 2

loop_
_atom_site_aniso_label
_atom_site_aniso_U_11
_atom_site_aniso_U_22
_atom_site_aniso_U_33
_atom_site_aniso_U_23
_atom_site_aniso_U_13
_atom_site_aniso_U_12
Fe1 0.0077(3) 0.0091(3) 0.0113(2) -0.0013(2) 0.0010(2) -0.0012(2)
Fe2 0.0081(3) 0.0089(3) 0.0118(2) -0.0012(2) 0.0018(2) -0.0011(2)
Fe3 0.0099(3) 0.0091(3) 0.0111(2) -0.0021(2) 0.0036(2) -0.0020(2)
Fe4 0.0090(3) 0.0093(3) 0.0112(3) -0.0015(2) 0.0020(2) -0.0018(2)
Fe5 0.0085(3) 0.0093(3) 0.0109(2) -0.0014(2) 0.0012(2) -0.0014(2)
Fe6 0.0076(3) 0.0096(3) 0.0108(3) -0.0012(2) 0.0008(2) -0.0008(2)
Fe7 0.0096(3) 0.0090(3) 0.0100(3) -0.0019(2) 0.0023(3) -0.0014(2)
Fe8 0.0077(3) 0.0088(3) 0.0109(3) -0.0009(2) 0.0016(3) -0.0005(2)
Fe9 0.0099(3) 0.0092(3) 0.0099(3) -0.0015(2) 0.0026(3) -0.0020(2)
Fe10 0.0095(3) 0.0090(3) 0.0101(2) -0.0014(2) 0.0024(2) -0.0019(2)
P1 0.0103(6) 0.0100(5) 0.0135(5) -0.0007(4) 0.0011(4) -0.0016(4)
P2 0.0097(6) 0.0113(5) 0.0159(5) -0.0021(4) 0.0010(4) -0.0017(4)
P3 0.0110(6) 0.0090(5) 0.0163(5) -0.0030(4) 0.0035(4) -0.0026(4)
P4 0.0093(5) 0.0098(5) 0.0138(5) -0.0008(4) 0.0024(4) -0.0010(4)
P5 0.0095(5) 0.0102(5) 0.0108(4) -0.0011(4) 0.0011(4) -0.0002(4)
P6 0.0116(6) 0.0102(5) 0.0126(4) -0.0031(4) 0.0040(4) -0.0036(4)
P7 0.0122(6) 0.0103(5) 0.0119(4) -0.0029(4) 0.0038(4) -0.0039(4)
P8 0.0098(5) 0.0101(5) 0.0103(4) -0.0012(4) 0.0010(4) -0.0020(4)
P9 0.0087(5) 0.0094(5) 0.0140(5) -0.0007(4) 0.0014(4) -0.0012(4)
P10 0.0097(6) 0.0114(5) 0.0171(5) -0.0032(4) 0.0016(4) -0.0023(4)
P11 0.0187(6) 0.0130(5) 0.0230(5) -0.0069(4) 0.0100(5) -0.0065(5)
P12 0.0118(6) 0.0105(5) 0.0180(5) -0.0028(4) 0.0056(4) -0.0018(4)
P13 0.0149(6) 0.0114(5) 0.0179(5) -0.0048(4) 0.0076(4) -0.0052(4)
P14 0.0185(6) 0.0115(5) 0.0195(5) -0.0044(4) 0.0088(5) -0.0040(4)
P15 0.0131(6) 0.0092(5) 0.0155(5) 0.0007(4) 0.0044(4) -0.0003(4)
P16 0.0212(6) 0.0098(5) 0.0221(5) -0.0040(4) 0.0110(5) -0.0023(4)
P17 0.0171(6) 0.0096(5) 0.0159(5) -0.0008(4) 0.0070(4) -0.0008(4)
P18 0.0136(6) 0.0093(5) 0.0148(5) -0.0013(4) 0.0031(4) -0.0013(4)
P19 0.0120(6) 0.0099(5) 0.0118(4) -0.0018(4) 0.0030(4) -0.0028(4)
P20 0.0106(5) 0.0093(5) 0.0115(4) -0.0011(4) 0.0014(4) -0.0010(4)
O1 0.0104(16) 0.0132(16) 0.0195(14) -0.0023(12) 0.0075(13) -0.0001(13)
O2 0.0137(16) 0.0095(15) 0.0286(15) -0.0031(12) 0.0094(13) -0.0022(12)
O3 0.026(2) 0.028(2) 0.0277(16) -0.0076(14) 0.0166(16) -0.0021(16)
O4 0.0211(17) 0.0188(16) 0.0323(17) 0.0005(13) -0.0130(15) 0.0002(13)
O5 0.0147(17) 0.0093(15) 0.0294(16) -0.0033(12) 0.0119(14) -0.0031(12)
O6 0.0110(16) 0.0114(16) 0.0215(14) -0.0023(12) 0.0057(13) -0.0019(12)
O7 0.026(2) 0.026(2) 0.0273(16) -0.0044(14) 0.0147(16) -0.0062(16)
O8 0.0259(18) 0.0222(18) 0.0332(17) 0.0011(14) -0.0156(15) 0.0005(14)
O9 0.0104(15) 0.0090(15) 0.0169(13) -0.0018(11) 0.0058(12) 0.0012(11)
O10 0.0169(17) 0.0090(16) 0.0223(14) -0.0049(12) 0.0100(13) -0.0065(13)
O11 0.018(2) 0.027(2) 0.053(2) -0.0108(17) 0.0189(18) -0.0051(16)
O12 0.0324(19) 0.0168(16) 0.0177(14) 0.0008(12) -0.0030(14) -0.0057(14)
O13 0.0127(17) 0.0142(17) 0.0192(14) -0.0038(12) 0.0080(13) -0.0042(13)
O14 0.0135(16) 0.0087(15) 0.0156(13) 0.0002(11) 0.0048(12) 0.0002(12)
O15 0.023(2) 0.029(2) 0.050(2) -0.0091(17) 0.0209(18) -0.0045(17)
O16 0.036(2) 0.0191(16) 0.0154(14) 0.0036(12) -0.0077(14) -0.0095(14)
O17 0.0128(16) 0.0089(15) 0.0205(14) -0.0008(12) 0.0042(12) -0.0016(12)
O18 0.0195(18) 0.0116(16) 0.0288(16) -0.0045(13) 0.0105(14) -0.0041(13)
O19 0.031(2) 0.027(2) 0.0276(17) -0.0030(15) 0.0155(16) -0.0078(17)
O20 0.0236(18) 0.0180(16) 0.0328(17) -0.0026(13) -0.0132(15) 0.0004(13)
O21 0.0244(18) 0.0126(16) 0.0296(16) -0.0073(13) 0.0154(14) -0.0067(13)
O22 0.0157(17) 0.0115(16) 0.0244(15) -0.0057(12) 0.0060(13) -0.0039(13)
O23 0.027(2) 0.029(2) 0.0264(16) -0.0022(14) 0.0121(15) -0.0064(16)
O24 0.042(2) 0.040(2) 0.045(2) -0.0014(17) -0.0248(19) -0.0022(18)
O25 0.0190(18) 0.0139(17) 0.0258(15) -0.0087(13) 0.0116(14) -0.0062(14)
O26 0.0174(16) 0.0126(15) 0.0207(14) -0.0026(12) 0.0069(13) -0.0059(12)
O27 0.0169(19) 0.026(2) 0.0393(18) -0.0033(15) 0.0146(16) -0.0053(15)
O28 0.050(2) 0.045(2) 0.0325(18) 0.0054(16) -0.0175(18) -0.0080(19)
O29 0.0161(17) 0.0091(16) 0.0248(15) -0.0017(12) 0.0109(13) -0.0036(13)
O30 0.0210(17) 0.0101(15) 0.0277(15) -0.0020(12) 0.0090(14) -0.0026(12)
O31 0.038(2) 0.032(2) 0.045(2) -0.0119(17) 0.0278(19) -0.0136(19)
O32 0.038(2) 0.038(2) 0.054(2) 0.0005(18) -0.0294(19) -0.0037(17)
O33 0.0197(17) 0.0099(15) 0.0178(13) -0.0027(11) 0.0095(12) -0.0025(12)
O34 0.0163(17) 0.0076(15) 0.0189(14) -0.0039(11) 0.0062(13) -0.0015(12)
O35 0.024(2) 0.030(2) 0.068(3) -0.0090(19) 0.026(2) -0.0076(17)
O36 0.044(2) 0.033(2) 0.0201(15) 0.0018(14) -0.0079(15) -0.0063(16)
O37 0.0153(17) 0.0110(16) 0.0190(14) -0.0030(12) 0.0089(13) -0.0040(13)
O38 0.0144(16) 0.0073(14) 0.0174(13) -0.0010(11) 0.0059(12) 0.0001(11)
O39 0.020(2) 0.027(2) 0.049(2) -0.0077(17) 0.0175(17) -0.0040(16)
O40 0.048(2) 0.0203(17) 0.0154(14) 0.0038(12) -0.0129(14) -0.0150(15)
C1 0.011(2) 0.015(2) 0.0158(19) -0.0044(16) 0.0014(17) 0.0008(17)
C2 0.011(2) 0.011(2) 0.0124(17) -0.0006(15) 0.0016(16) -0.0002(16)
C3 0.014(3) 0.014(2) 0.0161(19) -0.0010(17) 0.0032(18) 0.0025(19)
C4 0.010(2) 0.013(2) 0.021(2) -0.0004(17) 0.0073(18) 0.0006(18)
C5 0.018(3) 0.012(2) 0.025(2) 0.0011(18) 0.005(2) -0.0010(18)
C6 0.013(2) 0.011(2) 0.0192(19) -0.0014(16) 0.0047(17) -0.0026(17)
C7 0.019(2) 0.018(2) 0.0174(19) 0.0035(17) 0.0036(18) 0.0002(19)
C8 0.027(3) 0.032(3) 0.022(2) 0.011(2) 0.007(2) -0.001(2)
C9 0.022(2) 0.023(2) 0.025(2) 0.0039(18) -0.001(2) 0.0056(19)
C10 0.026(3) 0.020(2) 0.020(2) -0.0001(17) -0.0111(19) 0.0037(18)
C11 0.017(2) 0.011(2) 0.022(2) -0.0069(16) 0.0022(18) -0.0016(17)
C12 0.014(2) 0.022(3) 0.029(2) -0.0024(19) 0.0001(19) -0.0060(19)
C13 0.027(3) 0.008(2) 0.040(3) -0.0040(18) 0.001(2) -0.0059(18)
C14 0.027(2) 0.017(2) 0.0184(19) -0.0065(16) 0.0003(18) -0.0065(18)
C15 0.020(2) 0.019(2) 0.022(2) -0.0063(17) -0.0013(19) -0.0088(19)
C16 0.021(2) 0.031(3) 0.027(2) -0.014(2) 0.001(2) -0.006(2)
C17 0.027(3) 0.022(3) 0.041(3) -0.007(2) -0.004(2) -0.009(2)
C18 0.030(3) 0.024(3) 0.030(2) -0.0023(19) -0.013(2) -0.008(2)
C19 0.016(2) 0.013(2) 0.025(2) 0.0000(17) -0.0014(19) -0.0040(18)
C20 0.012(2) 0.023(2) 0.022(2) -0.0101(17) 0.0012(17) 0.0012(17)
C21 0.030(3) 0.015(2) 0.021(2) 0.0028(17) -0.0017(19) -0.0059(18)
C22 0.023(2) 0.012(2) 0.041(3) -0.0020(19) 0.000(2) -0.0044(18)
C23 0.018(2) 0.013(2) 0.019(2) 0.0013(17) -0.0003(19) -0.0030(19)
C24 0.018(2) 0.0077(19) 0.0185(19) -0.0023(15) 0.0039(18) -0.0015(16)
C25 0.008(2) 0.013(2) 0.0120(17) -0.0001(15) 0.0044(16) 0.0010(16)
C26 0.015(2) 0.012(2) 0.0164(19) -0.0040(16) 0.0022(17) -0.0008(17)
C27 0.011(2) 0.019(2) 0.025(2) -0.0022(18) 0.0091(19) -0.0056(18)
C28 0.015(3) 0.018(3) 0.019(2) 0.0004(18) 0.0049(19) -0.0016(19)
C29 0.012(2) 0.013(2) 0.0160(18) -0.0006(16) 0.0034(18) 0.0012(18)
C30 0.011(2) 0.012(2) 0.0146(18) 0.0010(16) -0.0027(17) -0.0014(17)
C31 0.017(2) 0.019(2) 0.0162(18) -0.0055(16) -0.0017(17) -0.0042(18)
C32 0.030(3) 0.038(3) 0.020(2) -0.015(2) 0.005(2) -0.012(2)
C33 0.025(3) 0.024(3) 0.038(3) -0.005(2) -0.003(2) -0.014(2)
C34 0.034(3) 0.028(3) 0.031(2) -0.003(2) -0.013(2) -0.006(2)
C35 0.015(2) 0.006(2) 0.022(2) -0.0023(16) 0.0021(18) -0.0005(16)
C36 0.015(2) 0.017(2) 0.028(2) -0.0024(18) -0.0022(19) 0.0001(17)
C37 0.033(3) 0.009(2) 0.042(3) -0.003(2) 0.003(2) -0.0022(19)
C38 0.032(3) 0.015(2) 0.021(2) 0.0012(17) 0.002(2) 0.0004(19)
C39 0.016(2) 0.015(2) 0.0172(19) 0.0022(16) 0.0011(18) -0.0003(18)
C40 0.023(3) 0.027(3) 0.023(2) 0.0100(19) 0.006(2) -0.001(2)
C41 0.026(3) 0.013(2) 0.033(2) 0.0039(18) 0.004(2) 0.0090(18)
C42 0.023(2) 0.025(3) 0.021(2) 0.0018(18) -0.0065(19) 0.0001(19)
C43 0.016(2) 0.012(2) 0.022(2) -0.0049(17) 0.0015(18) -0.0059(18)
C44 0.013(2) 0.022(3) 0.030(2) -0.0036(19) 0.000(2) -0.0051(19)
C45 0.023(2) 0.021(2) 0.022(2) -0.0066(18) -0.0031(19) -0.0070(18)
C46 0.025(3) 0.016(2) 0.039(3) -0.007(2) 0.004(2) -0.0031(19)
C47 0.021(3) 0.012(2) 0.019(2) -0.0021(17) 0.0043(19) -0.0059(19)
C48 0.016(2) 0.011(2) 0.0197(19) 0.0001(16) -0.0025(18) -0.0001(16)
C49 0.009(2) 0.014(2) 0.0116(17) 0.0009(15) 0.0014(16) -0.0005(16)
C50 0.008(2) 0.009(2) 0.0166(18) -0.0018(15) 0.0018(16) -0.0005(15)
C51 0.013(2) 0.016(2) 0.0150(19) -0.0007(17) 0.0020(17) -0.0056(18)
C52 0.016(2) 0.013(2) 0.0150(18) -0.0035(16) 0.0053(18) -0.0047(18)
C53 0.014(2) 0.011(2) 0.0164(19) -0.0024(16) 0.0051(18) -0.0005(18)
C54 0.012(2) 0.013(2) 0.0112(17) -0.0004(15) 0.0031(16) -0.0043(17)
C55 0.015(2) 0.012(2) 0.0153(18) 0.0010(16) -0.0045(17) 0.0001(17)
C56 0.014(2) 0.016(2) 0.025(2) -0.0043(17) 0.0027(18) 0.0050(16)
C57 0.019(2) 0.014(2) 0.021(2) 0.0038(17) 0.0000(18) 0.0016(17)
C58 0.019(2) 0.019(2) 0.023(2) 0.0017(18) -0.0062(19) 0.0047(18)
C59 0.018(2) 0.010(2) 0.0128(17) -0.0021(15) 0.0012(17) -0.0043(17)
C60 0.027(3) 0.022(2) 0.0141(18) -0.0049(17) 0.0040(19) -0.0064(19)
C61 0.025(3) 0.013(2) 0.023(2) -0.0030(17) 0.0012(19) -0.0045(18)
C62 0.019(2) 0.017(2) 0.021(2) -0.0005(17) -0.0034(18) -0.0050(17)
C63 0.017(2) 0.015(2) 0.0145(18) -0.0059(16) 0.0027(17) -0.0049(18)
C64 0.018(3) 0.033(3) 0.022(2) -0.0048(19) 0.0014(19) -0.012(2)
C65 0.025(2) 0.020(2) 0.022(2) -0.0109(18) 0.0042(19) -0.0094(19)
C66 0.031(3) 0.023(2) 0.022(2) 0.0011(18) -0.010(2) -0.008(2)
C67 0.014(2) 0.009(2) 0.0166(18) -0.0027(15) 0.0040(17) -0.0017(16)
C68 0.020(2) 0.020(2) 0.0163(19) -0.0003(17) 0.0046(18) -0.0012(19)
C69 0.031(3) 0.010(2) 0.024(2) -0.0021(17) 0.003(2) -0.0037(18)
C70 0.012(2) 0.018(2) 0.027(2) 0.0048(17) 0.0008(18) 0.0001(17)
C71 0.024(3) 0.010(2) 0.023(2) -0.0036(17) 0.007(2) -0.0056(19)
C72 0.017(2) 0.0087(19) 0.0136(18) 0.0003(14) 0.0047(17) -0.0046(15)
C73 0.015(2) 0.010(2) 0.0103(17) -0.0028(15) 0.0005(16) -0.0024(16)
C74 0.011(2) 0.011(2) 0.0150(18) -0.0031(16) 0.0000(17) -0.0025(16)
C75 0.018(3) 0.014(2) 0.0170(19) -0.0049(17) 0.0019(18) -0.0034(19)
C76 0.011(2) 0.014(2) 0.0183(19) -0.0046(16) 0.0064(17) -0.0039(18)
C77 0.016(2) 0.013(2) 0.0133(18) -0.0017(16) 0.0033(17) 0.0005(17)
C78 0.013(2) 0.009(2) 0.0132(17) -0.0029(15) -0.0017(16) -0.0013(16)
C79 0.020(2) 0.014(2) 0.0138(17) -0.0024(16) 0.0013(17) -0.0041(18)
C80 0.015(2) 0.032(3) 0.027(2) -0.013(2) 0.0041(19) -0.006(2)
C81 0.030(3) 0.018(2) 0.021(2) -0.0077(17) 0.0035(19) -0.0090(19)
C82 0.038(3) 0.017(2) 0.019(2) 0.0013(17) -0.014(2) -0.008(2)
C83 0.022(2) 0.009(2) 0.0167(18) -0.0008(16) 0.0012(18) -0.0024(17)
C84 0.021(2) 0.019(2) 0.019(2) -0.0001(17) 0.0058(19) -0.0059(19)
C85 0.030(3) 0.014(2) 0.024(2) -0.0034(17) 0.003(2) -0.0044(19)
C86 0.015(2) 0.014(2) 0.024(2) -0.0023(16) -0.0017(18) 0.0005(16)
C87 0.013(2) 0.012(2) 0.0186(19) 0.0017(16) 0.0014(17) 0.0031(17)
C88 0.011(2) 0.022(2) 0.0187(19) -0.0015(17) 0.0005(17) -0.0004(17)
C89 0.019(2) 0.015(2) 0.0203(19) 0.0022(16) -0.0020(18) -0.0032(17)
C90 0.015(2) 0.018(2) 0.0153(18) -0.0018(16) -0.0057(17) 0.0015(16)
C91 0.015(2) 0.012(2) 0.0140(17) -0.0003(15) -0.0008(17) -0.0060(16)
C92 0.022(2) 0.021(2) 0.0142(18) -0.0043(16) 0.0019(18) -0.0024(18)
C93 0.026(3) 0.009(2) 0.025(2) -0.0012(17) -0.002(2) -0.0034(18)
C94 0.017(2) 0.015(2) 0.022(2) 0.0013(16) -0.0043(18) -0.0068(17)
C95 0.019(3) 0.015(2) 0.023(2) -0.0029(18) 0.006(2) -0.0043(19)
C96 0.018(2) 0.0084(19) 0.0197(19) -0.0009(15) 0.0002(18) -0.0051(16)
C97 0.013(2) 0.010(2) 0.0133(18) -0.0024(15) 0.0016(17) -0.0044(16)
C98 0.011(2) 0.013(2) 0.0140(18) -0.0023(16) 0.0014(17) -0.0035(17)
C99 0.011(2) 0.013(2) 0.0159(19) -0.0021(16) 0.0022(17) 0.0011(18)
C100 0.013(2) 0.013(2) 0.022(2) 0.0005(17) 0.0041(19) -0.0006(18)
C101 0.014(2) 0.016(2) 0.024(2) -0.0026(18) 0.0097(19) -0.0050(18)
C102 0.011(2) 0.011(2) 0.0167(19) -0.0003(16) 0.0066(17) 0.0011(16)
C103 0.020(2) 0.018(2) 0.0177(19) 0.0041(17) 0.0004(18) 0.0002(19)
C104 0.026(3) 0.032(3) 0.021(2) 0.009(2) 0.005(2) -0.003(2)
C105 0.021(2) 0.022(2) 0.028(2) 0.0024(18) -0.002(2) 0.0012(18)
C106 0.025(2) 0.021(2) 0.020(2) 0.0039(17) -0.0079(19) 0.0003(18)
C107 0.015(2) 0.007(2) 0.023(2) -0.0044(16) 0.0016(17) -0.0027(16)
C108 0.013(2) 0.017(2) 0.030(2) -0.0006(18) 0.0025(19) -0.0071(18)
C109 0.022(2) 0.009(2) 0.040(3) -0.0038(18) 0.001(2) -0.0033(17)
C110 0.026(2) 0.020(2) 0.0150(18) -0.0086(16) -0.0008(18) -0.0050(18)
C111 0.016(2) 0.019(2) 0.024(2) -0.0135(17) -0.0007(18) -0.0073(18)
C112 0.022(2) 0.036(3) 0.027(2) -0.017(2) -0.001(2) -0.006(2)
C113 0.027(3) 0.018(2) 0.040(3) -0.005(2) -0.007(2) -0.011(2)
C114 0.029(3) 0.022(2) 0.028(2) -0.0024(19) -0.010(2) -0.006(2)
C115 0.018(2) 0.015(2) 0.025(2) -0.0014(18) 0.0004(19) -0.0049(19)
C116 0.012(2) 0.020(2) 0.027(2) -0.0090(18) 0.0013(18) 0.0010(17)
C117 0.027(3) 0.007(2) 0.040(3) -0.0023(18) -0.001(2) -0.0002(18)
C118 0.027(3) 0.016(2) 0.023(2) 0.0031(17) 0.0009(19) -0.0049(18)
C119 0.016(2) 0.016(2) 0.023(2) -0.0001(18) -0.0004(19) -0.0036(19)
C120 0.017(2) 0.0065(19) 0.0172(18) -0.0008(15) 0.0010(17) 0.0001(15)
C121 0.010(2) 0.016(2) 0.0198(19) -0.0022(16) 0.0044(17) -0.0021(16)
C122 0.019(2) 0.010(2) 0.0197(19) -0.0036(16) 0.0081(18) -0.0028(17)
C123 0.017(2) 0.014(2) 0.021(2) -0.0009(17) 0.0062(18) -0.0057(18)
C124 0.008(2) 0.023(2) 0.0190(19) 0.0015(17) 0.0038(17) -0.0021(18)
C125 0.013(2) 0.016(2) 0.0138(18) -0.0018(16) 0.0017(17) 0.0030(18)
C126 0.009(2) 0.015(2) 0.0127(17) -0.0001(15) 0.0011(16) -0.0046(16)
C127 0.026(3) 0.028(3) 0.023(2) -0.0055(19) 0.001(2) -0.004(2)
C128 0.046(3) 0.042(3) 0.031(2) -0.023(2) 0.013(2) -0.016(3)
C129 0.031(3) 0.040(3) 0.042(3) -0.016(2) 0.000(2) -0.021(2)
C130 0.044(3) 0.039(3) 0.031(2) -0.007(2) -0.020(2) 0.000(2)
C131 0.021(2) 0.016(2) 0.024(2) -0.0035(17) -0.0028(19) 0.0004(18)
C132 0.030(3) 0.018(2) 0.042(3) -0.001(2) 0.007(2) 0.0019(19)
C133 0.036(3) 0.021(3) 0.057(3) 0.005(2) -0.002(3) -0.010(2)
C134 0.044(3) 0.023(2) 0.025(2) 0.0043(18) 0.004(2) 0.004(2)
C135 0.019(2) 0.024(3) 0.021(2) 0.0029(18) -0.0012(18) 0.0037(19)
C136 0.035(3) 0.028(3) 0.025(2) 0.009(2) 0.009(2) -0.008(2)
C137 0.041(3) 0.026(3) 0.037(3) 0.009(2) 0.001(2) 0.007(2)
C138 0.028(3) 0.048(3) 0.025(2) 0.010(2) -0.012(2) -0.009(2)
C139 0.016(2) 0.027(3) 0.022(2) -0.0052(18) 0.0010(17) -0.0080(19)
C140 0.013(2) 0.022(3) 0.029(2) -0.0018(19) 0.0048(19) -0.0043(19)
C141 0.029(3) 0.025(3) 0.049(3) -0.012(2) 0.003(2) -0.005(2)
C142 0.032(3) 0.041(3) 0.023(2) -0.014(2) 0.002(2) -0.012(2)
C143 0.020(3) 0.013(2) 0.023(2) -0.0036(17) 0.0050(19) -0.0040(19)
C144 0.021(2) 0.025(2) 0.029(2) 0.0018(19) -0.006(2) -0.0014(18)
C145 0.013(2) 0.013(2) 0.0194(19) -0.0025(16) 0.0071(17) -0.0046(16)
C146 0.018(2) 0.008(2) 0.0153(18) -0.0026(15) -0.0002(17) -0.0042(17)
C147 0.015(2) 0.013(2) 0.0160(19) -0.0028(16) 0.0042(18) -0.0041(19)
C148 0.013(2) 0.022(3) 0.0169(19) -0.0007(17) 0.0045(18) -0.007(2)
C149 0.011(2) 0.016(2) 0.0143(18) -0.0002(16) 0.0017(17) -0.0013(17)
C150 0.014(2) 0.013(2) 0.0165(18) -0.0039(15) 0.0024(17) -0.0036(16)
C151 0.019(2) 0.030(3) 0.0165(19) -0.0036(18) 0.0036(18) -0.007(2)
C152 0.016(3) 0.036(3) 0.031(2) -0.010(2) 0.007(2) -0.009(2)
C153 0.034(3) 0.037(3) 0.030(2) -0.016(2) 0.010(2) -0.014(2)
C154 0.040(3) 0.041(3) 0.027(2) 0.005(2) -0.008(2) -0.015(2)
C155 0.021(2) 0.024(3) 0.0165(19) 0.0012(17) 0.0016(18) -0.0015(19)
C156 0.027(3) 0.018(2) 0.025(2) 0.0022(18) 0.011(2) -0.0005(19)
C157 0.079(5) 0.016(2) 0.037(3) 0.003(2) 0.005(3) -0.008(3)
C158 0.035(3) 0.041(3) 0.035(3) 0.007(2) -0.001(2) 0.002(2)
C159 0.018(2) 0.032(3) 0.0162(19) -0.0053(18) 0.0026(18) -0.007(2)
C160 0.032(3) 0.026(3) 0.035(3) -0.003(2) 0.005(2) 0.001(2)
C161 0.030(3) 0.028(3) 0.031(2) 0.010(2) 0.000(2) -0.001(2)
C162 0.035(3) 0.035(3) 0.029(2) -0.004(2) -0.007(2) 0.006(2)
C163 0.023(2) 0.019(2) 0.0194(19) -0.0037(17) -0.0027(18) 0.0057(18)
C164 0.048(3) 0.026(3) 0.026(2) -0.0121(19) 0.010(2) -0.014(2)
C165 0.049(3) 0.026(3) 0.033(2) 0.003(2) -0.011(2) -0.018(2)
C166 0.032(3) 0.034(3) 0.032(2) -0.002(2) -0.009(2) -0.005(2)
C167 0.022(3) 0.017(2) 0.021(2) -0.0038(17) 0.0118(19) -0.0044(19)
C168 0.029(3) 0.039(3) 0.018(2) 0.0035(19) -0.0071(19) -0.007(2)
C169 0.020(2) 0.014(2) 0.0157(18) -0.0015(16) 0.0042(18) -0.0031(17)
C170 0.016(2) 0.006(2) 0.0102(17) -0.0004(14) -0.0014(16) 0.0001(16)
C171 0.016(3) 0.009(2) 0.020(2) -0.0028(16) 0.0027(19) -0.0024(18)
C172 0.015(3) 0.017(2) 0.022(2) 0.0019(18) 0.0085(19) -0.004(2)
C173 0.015(2) 0.013(2) 0.0172(19) 0.0022(16) 0.0031(18) -0.0016(18)
C174 0.020(2) 0.009(2) 0.0164(18) -0.0040(15) 0.0038(17) -0.0018(17)
C175 0.021(3) 0.028(3) 0.020(2) 0.0104(18) -0.0014(19) 0.001(2)
C176 0.030(3) 0.029(3) 0.020(2) 0.0090(19) 0.008(2) 0.000(2)
C177 0.036(3) 0.031(3) 0.053(3) 0.016(2) 0.004(3) 0.016(2)
C178 0.043(3) 0.060(4) 0.037(3) 0.014(3) -0.018(3) -0.022(3)
C179 0.016(2) 0.029(3) 0.022(2) -0.0064(19) -0.0004(18) -0.006(2)
C180 0.014(2) 0.024(3) 0.030(2) 0.0001(19) 0.0023(19) -0.0046(19)
C181 0.030(3) 0.037(3) 0.030(2) -0.011(2) 0.002(2) -0.009(2)
C182 0.038(3) 0.027(3) 0.059(3) -0.014(3) 0.001(3) -0.010(2)
C183 0.024(3) 0.021(2) 0.022(2) -0.0016(17) 0.0045(19) 0.0005(19)
C184 0.038(3) 0.030(3) 0.028(2) -0.0162(19) 0.018(2) -0.012(2)
C185 0.033(3) 0.069(4) 0.029(2) -0.012(3) 0.000(2) -0.033(3)
C186 0.043(3) 0.048(3) 0.036(3) -0.016(2) -0.021(3) 0.005(3)
C187 0.019(2) 0.013(2) 0.024(2) -0.0059(17) 0.0037(18) -0.0007(17)
C188 0.023(2) 0.020(2) 0.036(2) 0.0012(19) 0.001(2) 0.0018(18)
C189 0.038(3) 0.028(3) 0.026(2) -0.0024(19) -0.004(2) 0.003(2)
C190 0.040(3) 0.023(3) 0.039(3) 0.004(2) -0.008(2) -0.010(2)
C191 0.018(2) 0.016(2) 0.023(2) -0.0043(18) 0.0054(19) -0.0037(19)
C192 0.020(2) 0.027(3) 0.034(2) -0.002(2) -0.008(2) -0.0049(19)
C193 0.014(2) 0.014(2) 0.0134(17) -0.0001(15) 0.0051(16) -0.0020(16)
C194 0.016(2) 0.012(2) 0.0146(18) 0.0006(15) 0.0053(17) -0.0005(17)
C195 0.016(2) 0.008(2) 0.024(2) -0.0037(16) 0.0074(18) -0.0028(17)
C196 0.015(2) 0.015(2) 0.0180(19) -0.0049(16) 0.0057(17) -0.0022(18)
C197 0.012(2) 0.014(2) 0.021(2) -0.0008(17) 0.0061(18) 0.0003(18)
C198 0.010(2) 0.013(2) 0.0165(18) 0.0021(16) 0.0032(17) -0.0032(16)
C199 0.016(2) 0.016(2) 0.025(2) -0.0047(17) 0.0060(18) -0.0054(18)
C200 0.024(3) 0.022(2) 0.037(3) -0.006(2) 0.008(2) 0.0046(19)
C201 0.030(3) 0.025(3) 0.027(2) 0.0109(19) -0.003(2) -0.003(2)
C202 0.034(3) 0.027(3) 0.031(2) 0.000(2) -0.014(2) 0.004(2)
C203 0.024(2) 0.014(2) 0.0151(18) -0.0028(15) 0.0011(18) -0.0004(18)
C204 0.042(3) 0.024(2) 0.0179(19) -0.0070(17) 0.006(2) -0.015(2)
C205 0.028(3) 0.021(2) 0.025(2) -0.0028(18) 0.001(2) -0.0083(19)
C206 0.028(3) 0.025(2) 0.026(2) -0.0007(18) -0.008(2) -0.0030(19)
C207 0.016(2) 0.032(3) 0.0194(19) -0.0076(18) 0.0017(17) -0.008(2)
C208 0.012(3) 0.045(3) 0.038(3) -0.010(2) 0.003(2) -0.005(2)
C209 0.025(3) 0.036(3) 0.032(2) -0.014(2) -0.007(2) -0.008(2)
C210 0.040(3) 0.038(3) 0.025(2) 0.004(2) -0.014(2) -0.012(2)
C211 0.014(2) 0.023(2) 0.0135(17) 0.0047(16) 0.0029(16) -0.0053(18)
C212 0.032(3) 0.018(2) 0.0176(19) 0.0010(17) 0.010(2) -0.005(2)
C213 0.046(3) 0.013(2) 0.032(2) -0.0002(18) 0.004(2) -0.007(2)
C214 0.025(2) 0.023(2) 0.030(2) 0.0034(18) -0.003(2) -0.0011(19)
C215 0.023(3) 0.015(2) 0.022(2) -0.0044(18) 0.0027(19) -0.0062(19)
C216 0.030(3) 0.025(2) 0.0140(18) -0.0024(16) 0.0001(18) -0.0033(19)
C217 0.012(2) 0.012(2) 0.0114(17) -0.0009(15) 0.0006(16) -0.0027(16)
C218 0.012(2) 0.011(2) 0.0138(18) -0.0009(15) 0.0019(16) -0.0024(16)
C219 0.015(2) 0.013(2) 0.0170(19) -0.0065(16) 0.0050(18) -0.0041(18)
C220 0.015(2) 0.013(2) 0.0139(18) -0.0031(16) 0.0044(17) -0.0027(18)
C221 0.012(2) 0.011(2) 0.0154(18) -0.0003(16) 0.0036(17) -0.0057(17)
C222 0.012(2) 0.012(2) 0.0078(16) 0.0002(14) 0.0006(15) -0.0027(16)
C223 0.014(2) 0.018(2) 0.0159(18) -0.0058(16) 0.0021(17) -0.0076(18)
C224 0.020(3) 0.034(3) 0.026(2) -0.010(2) 0.003(2) -0.015(2)
C225 0.023(2) 0.018(2) 0.0197(19) -0.0074(17) 0.0007(18) -0.0067(18)
C226 0.033(3) 0.019(2) 0.020(2) -0.0021(17) -0.010(2) -0.0081(19)
C227 0.017(2) 0.010(2) 0.0174(18) -0.0004(16) 0.0041(17) -0.0038(17)
C228 0.027(3) 0.020(2) 0.0135(18) -0.0035(17) 0.0081(19) -0.010(2)
C229 0.028(2) 0.014(2) 0.024(2) -0.0051(17) 0.0020(19) -0.0043(18)
C230 0.017(2) 0.016(2) 0.024(2) -0.0012(16) -0.0037(18) 0.0015(16)
C231 0.013(2) 0.011(2) 0.0169(19) -0.0017(16) 0.0008(17) 0.0025(17)
C232 0.009(2) 0.022(2) 0.0195(19) -0.0039(17) -0.0019(17) 0.0059(16)
C233 0.017(2) 0.020(2) 0.0185(19) 0.0043(17) -0.0007(18) -0.0014(17)
C234 0.018(2) 0.018(2) 0.0177(19) -0.0036(16) -0.0036(17) -0.0033(17)
C235 0.020(2) 0.010(2) 0.0160(18) -0.0007(15) -0.0026(17) -0.0080(17)
C236 0.022(2) 0.023(2) 0.0131(18) -0.0052(16) -0.0022(17) -0.0018(18)
C237 0.039(3) 0.014(2) 0.024(2) 0.0011(17) -0.011(2) -0.007(2)
C238 0.015(2) 0.015(2) 0.023(2) 0.0032(16) -0.0046(17) -0.0088(16)
C239 0.017(3) 0.016(2) 0.026(2) -0.0038(18) 0.002(2) -0.0041(19)
C240 0.021(2) 0.0068(19) 0.0202(19) -0.0045(15) 0.0044(18) -0.0052(15)

loop_
_atom_type_symbol
_atom_type_description
_atom_type_scat_dispersion_real
_atom_type_scat_dispersion_imag
_atom_type_scat_source
C C 0.0033 0.0016 'International Tables Vol C Tables 4.2.6.8 and 6.1.1.4'
H H 0.0000 0.0000 'International Tables Vol C Tables 4.2.6.8 and 6.1.1.4'
O O 0.0106 0.0060 'International Tables Vol C Tables 4.2.6.8 and 6.1.1.4'
P P 0.1023 0.0942 'International Tables Vol C Tables 4.2.6.8 and 6.1.1.4'
Fe Fe 0.3463 0.8444 'International Tables Vol C Tables 4.2.6.8 and 6.1.1.4'

loop_
_geom_angle_atom_site_label_1
_geom_angle_atom_site_label_2
_geom_angle_atom_site_label_3
_geom_angle
_geom_angle_site_symmetry_1
_geom_angle_site_symmetry_3
_geom_angle_publ_flag
C24 Fe1 C23 92.7(2) . . ?
C24 Fe1 C1 107.00(17) . . ?
C23 Fe1 C1 160.33(19) . . ?
C24 Fe1 P2 99.54(13) . . ?
C23 Fe1 P2 97.20(15) . . ?
C1 Fe1 P2 79.51(13) . . ?
C24 Fe1 P1 98.10(13) . . ?
C23 Fe1 P1 98.89(15) . . ?
C1 Fe1 P1 79.10(13) . . ?
P2 Fe1 P1 155.46(5) . . ?
C47 Fe2 C48 92.6(2) . . ?
C47 Fe2 C25 160.66(19) . . ?
C48 Fe2 C25 106.72(17) . . ?
C47 Fe2 P3 97.04(15) . . ?
C48 Fe2 P3 99.20(13) . . ?
C25 Fe2 P3 79.60(13) . . ?
C47 Fe2 P4 99.12(15) . . ?
C48 Fe2 P4 98.32(13) . . ?
C25 Fe2 P4 79.06(13) . . ?
P3 Fe2 P4 155.51(5) . . ?
C71 Fe3 C72 94.1(2) . . ?
C71 Fe3 C49 158.60(19) . . ?
C72 Fe3 C49 107.27(17) . . ?
C71 Fe3 P5 97.65(15) . . ?
C72 Fe3 P5 98.10(12) . . ?
C49 Fe3 P5 79.16(13) . . ?
C71 Fe3 P6 98.49(15) . . ?
C72 Fe3 P6 98.71(13) . . ?
C49 Fe3 P6 79.18(13) . . ?
P5 Fe3 P6 155.71(4) . . ?
C95 Fe4 C96 94.6(2) . . ?
C95 Fe4 C73 158.19(19) . . ?
C96 Fe4 C73 107.20(18) . . ?
C95 Fe4 P8 97.89(16) . . ?
C96 Fe4 P8 98.36(12) . . ?
C73 Fe4 P8 79.44(13) . . ?
C95 Fe4 P7 98.03(16) . . ?
C96 Fe4 P7 98.59(13) . . ?
C73 Fe4 P7 78.93(13) . . ?
P8 Fe4 P7 155.65(5) . . ?
C120 Fe5 C119 93.3(2) . . ?
C120 Fe5 C97 106.82(17) . . ?
C119 Fe5 C97 159.92(19) . . ?
C120 Fe5 P10 99.62(13) . . ?
C119 Fe5 P10 97.17(16) . . ?
C97 Fe5 P10 79.55(12) . . ?
C120 Fe5 P9 97.87(13) . . ?
C119 Fe5 P9 98.69(16) . . ?
C97 Fe5 P9 79.19(12) . . ?
P10 Fe5 P9 155.60(5) . . ?
C144 Fe6 C143 93.4(2) . . ?
C144 Fe6 C121 107.3(2) . . ?
C143 Fe6 C121 159.2(2) . . ?
C144 Fe6 P11 100.20(15) . . ?
C143 Fe6 P11 97.34(16) . . ?
C121 Fe6 P11 79.17(14) . . ?
C144 Fe6 P12 98.26(15) . . ?
C143 Fe6 P12 98.28(16) . . ?
C121 Fe6 P12 79.29(14) . . ?
P11 Fe6 P12 154.96(6) . . ?
C168 Fe7 C167 97.9(2) . . ?
C168 Fe7 C145 102.5(2) . . ?
C167 Fe7 C145 159.7(2) . . ?
C168 Fe7 P14 98.81(16) . . ?
C167 Fe7 P14 96.93(16) . . ?
C145 Fe7 P14 79.82(13) . . ?
C168 Fe7 P13 98.77(17) . . ?
C167 Fe7 P13 97.88(16) . . ?
C145 Fe7 P13 79.36(13) . . ?
P14 Fe7 P13 155.16(5) . . ?
C191 Fe8 C192 93.6(2) . . ?
C191 Fe8 C169 158.1(2) . . ?
C192 Fe8 C169 108.3(2) . . ?
C191 Fe8 P16 97.18(16) . . ?
C192 Fe8 P16 100.21(16) . . ?
C169 Fe8 P16 79.01(14) . . ?
C191 Fe8 P15 98.97(16) . . ?
C192 Fe8 P15 98.16(16) . . ?
C169 Fe8 P15 78.69(13) . . ?
P16 Fe8 P15 154.63(6) . . ?
C215 Fe9 C216 94.1(2) . . ?
C215 Fe9 C193 158.5(2) . . ?
C216 Fe9 C193 107.5(2) . . ?
C215 Fe9 P17 97.98(16) . . ?
C216 Fe9 P17 98.47(15) . . ?
C193 Fe9 P17 79.55(13) . . ?
C215 Fe9 P18 97.72(16) . . ?
C216 Fe9 P18 99.00(15) . . ?
C193 Fe9 P18 78.95(14) . . ?
P17 Fe9 P18 155.53(5) . . ?
C239 Fe10 C240 95.2(2) . . ?
C239 Fe10 C217 158.57(19) . . ?
C240 Fe10 C217 106.25(18) . . ?
C239 Fe10 P20 97.99(16) . . ?
C240 Fe10 P20 98.41(12) . . ?
C217 Fe10 P20 79.46(13) . . ?
C239 Fe10 P19 97.97(16) . . ?
C240 Fe10 P19 98.45(12) . . ?
C217 Fe10 P19 78.91(13) . . ?
P20 Fe10 P19 155.56(4) . . ?
O1 P1 C7 99.75(19) . . ?
O1 P1 C11 99.73(18) . . ?
C7 P1 C11 111.5(2) . . ?
O1 P1 Fe1 106.67(12) . . ?
C7 P1 Fe1 116.95(15) . . ?
C11 P1 Fe1 118.51(14) . . ?
O2 P2 C15 100.30(18) . . ?
O2 P2 C19 99.84(18) . . ?
C15 P2 C19 111.0(2) . . ?
O2 P2 Fe1 106.52(12) . . ?
C15 P2 Fe1 116.26(14) . . ?
C19 P2 Fe1 119.35(15) . . ?
O5 P3 C35 100.36(18) . . ?
O5 P3 C31 100.03(18) . . ?
C35 P3 C31 110.6(2) . . ?
O5 P3 Fe2 106.38(12) . . ?
C35 P3 Fe2 119.25(14) . . ?
C31 P3 Fe2 116.73(14) . . ?
O6 P4 C43 100.13(18) . . ?
O6 P4 C39 99.27(18) . . ?
C43 P4 C39 111.4(2) . . ?
O6 P4 Fe2 107.00(12) . . ?
C43 P4 Fe2 118.15(15) . . ?
C39 P4 Fe2 117.32(15) . . ?
O9 P5 C59 99.23(17) . . ?
O9 P5 C55 100.09(17) . . ?
C59 P5 C55 110.69(19) . . ?
O9 P5 Fe3 107.08(12) . . ?
C59 P5 Fe3 119.32(13) . . ?
C55 P5 Fe3 116.76(15) . . ?
O10 P6 C67 99.84(18) . . ?
O10 P6 C63 99.76(17) . . ?
C67 P6 C63 110.97(19) . . ?
O10 P6 Fe3 106.93(12) . . ?
C67 P6 Fe3 118.65(13) . . ?
C63 P6 Fe3 117.08(14) . . ?
O13 P7 C83 99.95(19) . . ?
O13 P7 C79 100.00(18) . . ?
C83 P7 C79 110.71(19) . . ?
O13 P7 Fe4 106.81(12) . . ?
C83 P7 Fe4 119.06(14) . . ?
C79 P7 Fe4 116.78(14) . . ?
O14 P8 C87 100.31(17) . . ?
O14 P8 C91 99.32(17) . . ?
C87 P8 C91 111.33(19) . . ?
O14 P8 Fe4 107.06(12) . . ?
C87 P8 Fe4 116.23(15) . . ?
C91 P8 Fe4 119.06(13) . . ?
O17 P9 C103 99.67(19) . . ?
O17 P9 C107 99.60(17) . . ?
C103 P9 C107 111.4(2) . . ?
O17 P9 Fe5 106.87(12) . . ?
C103 P9 Fe5 116.93(15) . . ?
C107 P9 Fe5 118.66(14) . . ?
O18 P10 C115 99.88(19) . . ?
O18 P10 C111 100.27(18) . . ?
C115 P10 C111 110.6(2) . . ?
O18 P10 Fe5 106.66(12) . . ?
C115 P10 Fe5 119.33(15) . . ?
C111 P10 Fe5 116.56(15) . . ?
O21 P11 C127 99.6(2) . . ?
O21 P11 C131 100.4(2) . . ?
C127 P11 C131 110.7(2) . . ?
O21 P11 Fe6 106.59(13) . . ?
C127 P11 Fe6 118.17(16) . . ?
C131 P11 Fe6 117.83(16) . . ?
O22 P12 C135 100.2(2) . . ?
O22 P12 C139 99.93(19) . . ?
C135 P12 C139 111.7(2) . . ?
O22 P12 Fe6 106.67(12) . . ?
C135 P12 Fe6 117.50(16) . . ?
C139 P12 Fe6 117.43(16) . . ?
O25 P13 C155 100.5(2) . . ?
O25 P13 C151 99.65(19) . . ?
C155 P13 C151 110.3(2) . . ?
O25 P13 Fe7 106.25(12) . . ?
C155 P13 Fe7 117.01(16) . . ?
C151 P13 Fe7 119.47(16) . . ?
O26 P14 C159 100.15(18) . . ?
O26 P14 C163 100.30(19) . . ?
C159 P14 C163 109.9(2) . . ?
O26 P14 Fe7 106.58(12) . . ?
C159 P14 Fe7 118.34(16) . . ?
C163 P14 Fe7 118.13(15) . . ?
O29 P15 C175 100.0(2) . . ?
O29 P15 C179 99.08(19) . . ?
C175 P15 C179 110.2(2) . . ?
O29 P15 Fe8 107.31(12) . . ?
C175 P15 Fe8 119.45(17) . . ?
C179 P15 Fe8 117.10(16) . . ?
O30 P16 C183 99.9(2) . . ?
O30 P16 C187 100.47(18) . . ?
C183 P16 C187 110.1(2) . . ?
O30 P16 Fe8 106.77(12) . . ?
C183 P16 Fe8 117.76(15) . . ?
C187 P16 Fe8 118.33(16) . . ?
O33 P17 C199 99.20(18) . . ?
O33 P17 C203 99.81(18) . . ?
C199 P17 C203 110.9(2) . . ?
O33 P17 Fe9 106.73(12) . . ?
C199 P17 Fe9 117.62(15) . . ?
C203 P17 Fe9 118.74(14) . . ?
O34 P18 C211 99.91(18) . . ?
O34 P18 C207 99.46(18) . . ?
C211 P18 C207 112.1(2) . . ?
O34 P18 Fe9 106.56(12) . . ?
C211 P18 Fe9 117.47(15) . . ?
C207 P18 Fe9 117.65(17) . . ?
O37 P19 C223 100.10(17) . . ?
O37 P19 C227 100.16(18) . . ?
C223 P19 C227 110.87(19) . . ?
O37 P19 Fe10 106.75(12) . . ?
C223 P19 Fe10 116.57(15) . . ?
C227 P19 Fe10 118.95(14) . . ?
O38 P20 C231 100.27(17) . . ?
O38 P20 C235 98.98(17) . . ?
C231 P20 C235 111.32(19) . . ?
O38 P20 Fe10 106.89(12) . . ?
C231 P20 Fe10 116.48(15) . . ?
C235 P20 Fe10 119.20(13) . . ?
C2 O1 P1 113.3(3) . . ?
C6 O2 P2 112.8(3) . . ?
C26 O5 P3 113.7(3) . . ?
C30 O6 P4 112.8(3) . . ?
C50 O9 P5 113.0(3) . . ?
C54 O10 P6 112.7(3) . . ?
C74 O13 P7 113.1(3) . . ?
C78 O14 P8 112.9(3) . . ?
C98 O17 P9 113.0(3) . . ?
C102 O18 P10 112.9(3) . . ?
C122 O21 P11 113.3(3) . . ?
C126 O22 P12 112.5(3) . . ?
C146 O25 P13 113.1(3) . . ?
C150 O26 P14 113.0(3) . . ?
C170 O29 P15 113.4(3) . . ?
C174 O30 P16 113.4(3) . . ?
C194 O33 P17 113.2(3) . . ?
C198 O34 P18 112.3(3) . . ?
C218 O37 P19 112.9(3) . . ?
C222 O38 P20 113.5(3) . . ?
C2 C1 C6 115.1(4) . . ?
C2 C1 Fe1 123.1(3) . . ?
C6 C1 Fe1 121.8(3) . . ?
C3 C2 O1 118.3(4) . . ?
C3 C2 C1 124.5(4) . . ?
O1 C2 C1 117.2(4) . . ?
C2 C3 C4 118.0(4) . . ?
C2 C3 H3 121.0 . . ?
C4 C3 H3 121.0 . . ?
C3 C4 C5 120.8(4) . . ?
C3 C4 H4 119.6 . . ?
C5 C4 H4 119.6 . . ?
C6 C5 C4 118.5(4) . . ?
C6 C5 H5 120.8 . . ?
C4 C5 H5 120.8 . . ?
O2 C6 C5 118.4(4) . . ?
O2 C6 C1 118.4(4) . . ?
C5 C6 C1 123.2(4) . . ?
C10 C7 C8 109.2(4) . . ?
C10 C7 C9 107.6(4) . . ?
C8 C7 C9 110.0(4) . . ?
C10 C7 P1 106.2(3) . . ?
C8 C7 P1 110.2(3) . . ?
C9 C7 P1 113.5(3) . . ?
C7 C8 H8A 109.5 . . ?
C7 C8 H8B 109.5 . . ?
H8A C8 H8B 109.5 . . ?
C7 C8 H8C 109.5 . . ?
H8A C8 H8C 109.5 . . ?
H8B C8 H8C 109.5 . . ?
C7 C9 H9A 109.5 . . ?
C7 C9 H9B 109.5 . . ?
H9A C9 H9B 109.5 . . ?
C7 C9 H9C 109.5 . . ?
H9A C9 H9C 109.5 . . ?
H9B C9 H9C 109.5 . . ?
C7 C10 H10A 109.5 . . ?
C7 C10 H10B 109.5 . . ?
H10A C10 H10B 109.5 . . ?
C7 C10 H10C 109.5 . . ?
H10A C10 H10C 109.5 . . ?
H10B C10 H10C 109.5 . . ?
C13 C11 C12 109.5(4) . . ?
C13 C11 C14 107.3(3) . . ?
C12 C11 C14 110.4(4) . . ?
C13 C11 P1 114.2(3) . . ?
C12 C11 P1 109.1(3) . . ?
C14 C11 P1 106.2(3) . . ?
C11 C12 H12A 109.5 . . ?
C11 C12 H12B 109.5 . . ?
H12A C12 H12B 109.5 . . ?
C11 C12 H12C 109.5 . . ?
H12A C12 H12C 109.5 . . ?
H12B C12 H12C 109.5 . . ?
C11 C13 H13A 109.5 . . ?
C11 C13 H13B 109.5 . . ?
H13A C13 H13B 109.5 . . ?
C11 C13 H13C 109.5 . . ?
H13A C13 H13C 109.5 . . ?
H13B C13 H13C 109.5 . . ?
C11 C14 H14A 109.5 . . ?
C11 C14 H14B 109.5 . . ?
H14A C14 H14B 109.5 . . ?
C11 C14 H14C 109.5 . . ?
H14A C14 H14C 109.5 . . ?
H14B C14 H14C 109.5 . . ?
C18 C15 C16 108.9(4) . . ?
C18 C15 C17 106.5(4) . . ?
C16 C15 C17 110.1(4) . . ?
C18 C15 P2 105.6(3) . . ?
C16 C15 P2 111.5(3) . . ?
C17 C15 P2 113.9(3) . . ?
C15 C16 H16A 109.5 . . ?
C15 C16 H16B 109.5 . . ?
H16A C16 H16B 109.5 . . ?
C15 C16 H16C 109.5 . . ?
H16A C16 H16C 109.5 . . ?
H16B C16 H16C 109.5 . . ?
C15 C17 H17A 109.5 . . ?
C15 C17 H17B 109.5 . . ?
H17A C17 H17B 109.5 . . ?
C15 C17 H17C 109.5 . . ?
H17A C17 H17C 109.5 . . ?
H17B C17 H17C 109.5 . . ?
C15 C18 H18A 109.5 . . ?
C15 C18 H18B 109.5 . . ?
H18A C18 H18B 109.5 . . ?
C15 C18 H18C 109.5 . . ?
H18A C18 H18C 109.5 . . ?
H18B C18 H18C 109.5 . . ?
C22 C19 C20 109.2(4) . . ?
C22 C19 C21 108.0(3) . . ?
C20 C19 C21 109.7(4) . . ?
C22 C19 P2 113.9(3) . . ?
C20 C19 P2 108.7(3) . . ?
C21 C19 P2 107.3(3) . . ?
C19 C20 H20A 109.5 . . ?
C19 C20 H20B 109.5 . . ?
H20A C20 H20B 109.5 . . ?
C19 C20 H20C 109.5 . . ?
H20A C20 H20C 109.5 . . ?
H20B C20 H20C 109.5 . . ?
C19 C21 H21A 109.5 . . ?
C19 C21 H21B 109.5 . . ?
H21A C21 H21B 109.5 . . ?
C19 C21 H21C 109.5 . . ?
H21A C21 H21C 109.5 . . ?
H21B C21 H21C 109.5 . . ?
C19 C22 H22A 109.5 . . ?
C19 C22 H22B 109.5 . . ?
H22A C22 H22B 109.5 . . ?
C19 C22 H22C 109.5 . . ?
H22A C22 H22C 109.5 . . ?
H22B C22 H22C 109.5 . . ?
O3 C23 Fe1 176.6(4) . . ?
O4 C24 Fe1 175.7(4) . . ?
C30 C25 C26 114.4(4) . . ?
C30 C25 Fe2 123.1(3) . . ?
C26 C25 Fe2 122.5(3) . . ?
C27 C26 O5 118.3(4) . . ?
C27 C26 C25 124.6(4) . . ?
O5 C26 C25 117.0(4) . . ?
C26 C27 C28 117.4(4) . . ?
C26 C27 H27 121.3 . . ?
C28 C27 H27 121.3 . . ?
C27 C28 C29 121.4(4) . . ?
C27 C28 H28 119.3 . . ?
C29 C28 H28 119.3 . . ?
C30 C29 C28 117.9(4) . . ?
C30 C29 H29 121.1 . . ?
C28 C29 H29 121.1 . . ?
C29 C30 O6 118.1(4) . . ?
C29 C30 C25 124.3(4) . . ?
O6 C30 C25 117.5(4) . . ?
C33 C31 C32 110.6(4) . . ?
C33 C31 C34 107.2(4) . . ?
C32 C31 C34 108.2(4) . . ?
C33 C31 P3 114.2(3) . . ?
C32 C31 P3 111.1(3) . . ?
C34 C31 P3 105.2(3) . . ?
C31 C32 H32A 109.5 . . ?
C31 C32 H32B 109.5 . . ?
H32A C32 H32B 109.5 . . ?
C31 C32 H32C 109.5 . . ?
H32A C32 H32C 109.5 . . ?
H32B C32 H32C 109.5 . . ?
C31 C33 H33A 109.5 . . ?
C31 C33 H33B 109.5 . . ?
H33A C33 H33B 109.5 . . ?
C31 C33 H33C 109.5 . . ?
H33A C33 H33C 109.5 . . ?
H33B C33 H33C 109.5 . . ?
C31 C34 H34A 109.5 . . ?
C31 C34 H34B 109.5 . . ?
H34A C34 H34B 109.5 . . ?
C31 C34 H34C 109.5 . . ?
H34A C34 H34C 109.5 . . ?
H34B C34 H34C 109.5 . . ?
C36 C35 C37 109.3(4) . . ?
C36 C35 C38 109.8(4) . . ?
C37 C35 C38 107.4(3) . . ?
C36 C35 P3 109.1(3) . . ?
C37 C35 P3 114.4(3) . . ?
C38 C35 P3 106.7(3) . . ?
C35 C36 H36A 109.5 . . ?
C35 C36 H36B 109.5 . . ?
H36A C36 H36B 109.5 . . ?
C35 C36 H36C 109.5 . . ?
H36A C36 H36C 109.5 . . ?
H36B C36 H36C 109.5 . . ?
C35 C37 H37A 109.5 . . ?
C35 C37 H37B 109.5 . . ?
H37A C37 H37B 109.5 . . ?
C35 C37 H37C 109.5 . . ?
H37A C37 H37C 109.5 . . ?
H37B C37 H37C 109.5 . . ?
C35 C38 H38A 109.5 . . ?
C35 C38 H38B 109.5 . . ?
H38A C38 H38B 109.5 . . ?
C35 C38 H38C 109.5 . . ?
H38A C38 H38C 109.5 . . ?
H38B C38 H38C 109.5 . . ?
C41 C39 C40 110.9(4) . . ?
C41 C39 C42 107.7(4) . . ?
C40 C39 C42 108.5(4) . . ?
C41 C39 P4 113.8(3) . . ?
C40 C39 P4 110.8(3) . . ?
C42 C39 P4 104.8(3) . . ?
C39 C40 H40A 109.5 . . ?
C39 C40 H40B 109.5 . . ?
H40A C40 H40B 109.5 . . ?
C39 C40 H40C 109.5 . . ?
H40A C40 H40C 109.5 . . ?
H40B C40 H40C 109.5 . . ?
C39 C41 H41A 109.5 . . ?
C39 C41 H41B 109.5 . . ?
H41A C41 H41B 109.5 . . ?
C39 C41 H41C 109.5 . . ?
H41A C41 H41C 109.5 . . ?
H41B C41 H41C 109.5 . . ?
C39 C42 H42A 109.5 . . ?
C39 C42 H42B 109.5 . . ?
H42A C42 H42B 109.5 . . ?
C39 C42 H42C 109.5 . . ?
H42A C42 H42C 109.5 . . ?
H42B C42 H42C 109.5 . . ?
C44 C43 C46 109.0(4) . . ?
C44 C43 C45 110.8(4) . . ?
C46 C43 C45 105.5(3) . . ?
C44 C43 P4 110.1(3) . . ?
C46 C43 P4 114.5(3) . . ?
C45 C43 P4 106.9(3) . . ?
C43 C44 H44A 109.5 . . ?
C43 C44 H44B 109.5 . . ?
H44A C44 H44B 109.5 . . ?
C43 C44 H44C 109.5 . . ?
H44A C44 H44C 109.5 . . ?
H44B C44 H44C 109.5 . . ?
C43 C45 H45A 109.5 . . ?
C43 C45 H45B 109.5 . . ?
H45A C45 H45B 109.5 . . ?
C43 C45 H45C 109.5 . . ?
H45A C45 H45C 109.5 . . ?
H45B C45 H45C 109.5 . . ?
C43 C46 H46A 109.5 . . ?
C43 C46 H46B 109.5 . . ?
H46A C46 H46B 109.5 . . ?
C43 C46 H46C 109.5 . . ?
H46A C46 H46C 109.5 . . ?
H46B C46 H46C 109.5 . . ?
O7 C47 Fe2 176.6(4) . . ?
O8 C48 Fe2 175.7(4) . . ?
C50 C49 C54 114.8(4) . . ?
C50 C49 Fe3 122.8(3) . . ?
C54 C49 Fe3 122.3(3) . . ?
C49 C50 C51 124.1(4) . . ?
C49 C50 O9 117.6(4) . . ?
C51 C50 O9 118.2(4) . . ?
C50 C51 C52 118.0(4) . . ?
C50 C51 H51 121.0 . . ?
C52 C51 H51 121.0 . . ?
C51 C52 C53 121.0(4) . . ?
C51 C52 H52 119.5 . . ?
C53 C52 H52 119.5 . . ?
C54 C53 C52 117.8(4) . . ?
C54 C53 H53 121.1 . . ?
C52 C53 H53 121.1 . . ?
C53 C54 O10 118.1(4) . . ?
C53 C54 C49 124.1(4) . . ?
O10 C54 C49 117.8(4) . . ?
C57 C55 C56 110.8(4) . . ?
C57 C55 C58 107.0(3) . . ?
C56 C55 C58 109.5(4) . . ?
C57 C55 P5 113.4(3) . . ?
C56 C55 P5 110.4(3) . . ?
C58 C55 P5 105.5(3) . . ?
C55 C56 H56A 109.5 . . ?
C55 C56 H56B 109.5 . . ?
H56A C56 H56B 109.5 . . ?
C55 C56 H56C 109.5 . . ?
H56A C56 H56C 109.5 . . ?
H56B C56 H56C 109.5 . . ?
C55 C57 H57A 109.5 . . ?
C55 C57 H57B 109.5 . . ?
H57A C57 H57B 109.5 . . ?
C55 C57 H57C 109.5 . . ?
H57A C57 H57C 109.5 . . ?
H57B C57 H57C 109.5 . . ?
C55 C58 H58A 109.5 . . ?
C55 C58 H58B 109.5 . . ?
H58A C58 H58B 109.5 . . ?
C55 C58 H58C 109.5 . . ?
H58A C58 H58C 109.5 . . ?
H58B C58 H58C 109.5 . . ?
C61 C59 C62 107.0(3) . . ?
C61 C59 C60 108.9(3) . . ?
C62 C59 C60 109.6(3) . . ?
C61 C59 P5 115.2(3) . . ?
C62 C59 P5 106.1(3) . . ?
C60 C59 P5 109.9(3) . . ?
C59 C60 H60A 109.5 . . ?
C59 C60 H60B 109.5 . . ?
H60A C60 H60B 109.5 . . ?
C59 C60 H60C 109.5 . . ?
H60A C60 H60C 109.5 . . ?
H60B C60 H60C 109.5 . . ?
C59 C61 H61A 109.5 . . ?
C59 C61 H61B 109.5 . . ?
H61A C61 H61B 109.5 . . ?
C59 C61 H61C 109.5 . . ?
H61A C61 H61C 109.5 . . ?
H61B C61 H61C 109.5 . . ?
C59 C62 H62A 109.5 . . ?
C59 C62 H62B 109.5 . . ?
H62A C62 H62B 109.5 . . ?
C59 C62 H62C 109.5 . . ?
H62A C62 H62C 109.5 . . ?
H62B C62 H62C 109.5 . . ?
C65 C63 C64 109.7(4) . . ?
C65 C63 C66 108.3(3) . . ?
C64 C63 C66 108.6(4) . . ?
C65 C63 P6 114.3(3) . . ?
C64 C63 P6 110.6(3) . . ?
C66 C63 P6 105.1(3) . . ?
C63 C64 H64A 109.5 . . ?
C63 C64 H64B 109.5 . . ?
H64A C64 H64B 109.5 . . ?
C63 C64 H64C 109.5 . . ?
H64A C64 H64C 109.5 . . ?
H64B C64 H64C 109.5 . . ?
C63 C65 H65A 109.5 . . ?
C63 C65 H65B 109.5 . . ?
H65A C65 H65B 109.5 . . ?
C63 C65 H65C 109.5 . . ?
H65A C65 H65C 109.5 . . ?
H65B C65 H65C 109.5 . . ?
C63 C66 H66A 109.5 . . ?
C63 C66 H66B 109.5 . . ?
H66A C66 H66B 109.5 . . ?
C63 C66 H66C 109.5 . . ?
H66A C66 H66C 109.5 . . ?
H66B C66 H66C 109.5 . . ?
C68 C67 C70 109.9(3) . . ?
C68 C67 C69 108.4(3) . . ?
C70 C67 C69 107.1(4) . . ?
C68 C67 P6 109.7(3) . . ?
C70 C67 P6 106.6(3) . . ?
C69 C67 P6 114.9(3) . . ?
C67 C68 H68A 109.5 . . ?
C67 C68 H68B 109.5 . . ?
H68A C68 H68B 109.5 . . ?
C67 C68 H68C 109.5 . . ?
H68A C68 H68C 109.5 . . ?
H68B C68 H68C 109.5 . . ?
C67 C69 H69A 109.5 . . ?
C67 C69 H69B 109.5 . . ?
H69A C69 H69B 109.5 . . ?
C67 C69 H69C 109.5 . . ?
H69A C69 H69C 109.5 . . ?
H69B C69 H69C 109.5 . . ?
C67 C70 H70A 109.5 . . ?
C67 C70 H70B 109.5 . . ?
H70A C70 H70B 109.5 . . ?
C67 C70 H70C 109.5 . . ?
H70A C70 H70C 109.5 . . ?
H70B C70 H70C 109.5 . . ?
O11 C71 Fe3 179.0(5) . . ?
O12 C72 Fe3 176.8(4) . . ?
C74 C73 C78 115.1(4) . . ?
C74 C73 Fe4 122.9(3) . . ?
C78 C73 Fe4 121.9(3) . . ?
C75 C74 O13 118.7(4) . . ?
C75 C74 C73 124.1(4) . . ?
O13 C74 C73 117.2(4) . . ?
C74 C75 C76 117.7(4) . . ?
C74 C75 H75 121.1 . . ?
C76 C75 H75 121.1 . . ?
C75 C76 C77 121.5(4) . . ?
C75 C76 H76 119.2 . . ?
C77 C76 H76 119.2 . . ?
C76 C77 C78 117.7(4) . . ?
C76 C77 H77 121.2 . . ?
C78 C77 H77 121.2 . . ?
O14 C78 C77 118.0(4) . . ?
O14 C78 C73 118.3(4) . . ?
C77 C78 C73 123.7(4) . . ?
C82 C79 C80 109.9(4) . . ?
C82 C79 C81 106.8(3) . . ?
C80 C79 C81 110.3(4) . . ?
C82 C79 P7 105.6(3) . . ?
C80 C79 P7 110.6(3) . . ?
C81 C79 P7 113.4(3) . . ?
C79 C80 H80A 109.5 . . ?
C79 C80 H80B 109.5 . . ?
H80A C80 H80B 109.5 . . ?
C79 C80 H80C 109.5 . . ?
H80A C80 H80C 109.5 . . ?
H80B C80 H80C 109.5 . . ?
C79 C81 H81A 109.5 . . ?
C79 C81 H81B 109.5 . . ?
H81A C81 H81B 109.5 . . ?
C79 C81 H81C 109.5 . . ?
H81A C81 H81C 109.5 . . ?
H81B C81 H81C 109.5 . . ?
C79 C82 H82A 109.5 . . ?
C79 C82 H82B 109.5 . . ?
H82A C82 H82B 109.5 . . ?
C79 C82 H82C 109.5 . . ?
H82A C82 H82C 109.5 . . ?
H82B C82 H82C 109.5 . . ?
C85 C83 C84 109.3(4) . . ?
C85 C83 C86 107.7(4) . . ?
C84 C83 C86 109.3(3) . . ?
C85 C83 P7 115.3(3) . . ?
C84 C83 P7 108.9(3) . . ?
C86 C83 P7 106.2(3) . . ?
C83 C84 H84A 109.5 . . ?
C83 C84 H84B 109.5 . . ?
H84A C84 H84B 109.5 . . ?
C83 C84 H84C 109.5 . . ?
H84A C84 H84C 109.5 . . ?
H84B C84 H84C 109.5 . . ?
C83 C85 H85A 109.5 . . ?
C83 C85 H85B 109.5 . . ?
H85A C85 H85B 109.5 . . ?
C83 C85 H85C 109.5 . . ?
H85A C85 H85C 109.5 . . ?
H85B C85 H85C 109.5 . . ?
C83 C86 H86A 109.5 . . ?
C83 C86 H86B 109.5 . . ?
H86A C86 H86B 109.5 . . ?
C83 C86 H86C 109.5 . . ?
H86A C86 H86C 109.5 . . ?
H86B C86 H86C 109.5 . . ?
C88 C87 C90 109.8(4) . . ?
C88 C87 C89 110.1(3) . . ?
C90 C87 C89 107.5(3) . . ?
C88 C87 P8 109.9(3) . . ?
C90 C87 P8 106.3(3) . . ?
C89 C87 P8 113.1(3) . . ?
C87 C88 H88A 109.5 . . ?
C87 C88 H88B 109.5 . . ?
H88A C88 H88B 109.5 . . ?
C87 C88 H88C 109.5 . . ?
H88A C88 H88C 109.5 . . ?
H88B C88 H88C 109.5 . . ?
C87 C89 H89A 109.5 . . ?
C87 C89 H89B 109.5 . . ?
H89A C89 H89B 109.5 . . ?
C87 C89 H89C 109.5 . . ?
H89A C89 H89C 109.5 . . ?
H89B C89 H89C 109.5 . . ?
C87 C90 H90A 109.5 . . ?
C87 C90 H90B 109.5 . . ?
H90A C90 H90B 109.5 . . ?
C87 C90 H90C 109.5 . . ?
H90A C90 H90C 109.5 . . ?
H90B C90 H90C 109.5 . . ?
C92 C91 C93 109.0(3) . . ?
C92 C91 C94 110.2(3) . . ?
C93 C91 C94 107.4(3) . . ?
C92 C91 P8 110.0(3) . . ?
C93 C91 P8 114.7(3) . . ?
C94 C91 P8 105.4(3) . . ?
C91 C92 H92A 109.5 . . ?
C91 C92 H92B 109.5 . . ?
H92A C92 H92B 109.5 . . ?
C91 C92 H92C 109.5 . . ?
H92A C92 H92C 109.5 . . ?
H92B C92 H92C 109.5 . . ?
C91 C93 H93A 109.5 . . ?
C91 C93 H93B 109.5 . . ?
H93A C93 H93B 109.5 . . ?
C91 C93 H93C 109.5 . . ?
H93A C93 H93C 109.5 . . ?
H93B C93 H93C 109.5 . . ?
C91 C94 H94A 109.5 . . ?
C91 C94 H94B 109.5 . . ?
H94A C94 H94B 109.5 . . ?
C91 C94 H94C 109.5 . . ?
H94A C94 H94C 109.5 . . ?
H94B C94 H94C 109.5 . . ?
O15 C95 Fe4 178.4(5) . . ?
O16 C96 Fe4 177.3(4) . . ?
C98 C97 C102 114.7(4) . . ?
C98 C97 Fe5 122.9(3) . . ?
C102 C97 Fe5 122.4(3) . . ?
O17 C98 C97 117.6(4) . . ?
O17 C98 C99 117.7(4) . . ?
C97 C98 C99 124.6(4) . . ?
C100 C99 C98 117.0(4) . . ?
C100 C99 H99 121.5 . . ?
C98 C99 H99 121.5 . . ?
C99 C100 C101 122.5(4) . . ?
C99 C100 H100 118.7 . . ?
C101 C100 H100 118.7 . . ?
C100 C101 C102 117.0(4) . . ?
C100 C101 H101 121.5 . . ?
C102 C101 H101 121.5 . . ?
C97 C102 O18 117.6(4) . . ?
C97 C102 C101 124.1(4) . . ?
O18 C102 C101 118.3(4) . . ?
C106 C103 C104 108.1(4) . . ?
C106 C103 C105 107.4(4) . . ?
C104 C103 C105 110.8(4) . . ?
C106 C103 P9 106.2(3) . . ?
C104 C103 P9 110.8(3) . . ?
C105 C103 P9 113.3(3) . . ?
C103 C104 H10D 109.5 . . ?
C103 C104 H10E 109.5 . . ?
H10D C104 H10E 109.5 . . ?
C103 C104 H10F 109.5 . . ?
H10D C104 H10F 109.5 . . ?
H10E C104 H10F 109.5 . . ?
C103 C105 H10G 109.5 . . ?
C103 C105 H10H 109.5 . . ?
H10G C105 H10H 109.5 . . ?
C103 C105 H10I 109.5 . . ?
H10G C105 H10I 109.5 . . ?
H10H C105 H10I 109.5 . . ?
C103 C106 H10J 109.5 . . ?
C103 C106 H10K 109.5 . . ?
H10J C106 H10K 109.5 . . ?
C103 C106 H10L 109.5 . . ?
H10J C106 H10L 109.5 . . ?
H10K C106 H10L 109.5 . . ?
C109 C107 C108 109.4(3) . . ?
C109 C107 C110 107.0(3) . . ?
C108 C107 C110 110.3(4) . . ?
C109 C107 P9 114.5(3) . . ?
C108 C107 P9 109.2(3) . . ?
C110 C107 P9 106.4(3) . . ?
C107 C108 H10M 109.5 . . ?
C107 C108 H10N 109.5 . . ?
H10M C108 H10N 109.5 . . ?
C107 C108 H10O 109.5 . . ?
H10M C108 H10O 109.5 . . ?
H10N C108 H10O 109.5 . . ?
C107 C109 H10P 109.5 . . ?
C107 C109 H10Q 109.5 . . ?
H10P C109 H10Q 109.5 . . ?
C107 C109 H10R 109.5 . . ?
H10P C109 H10R 109.5 . . ?
H10Q C109 H10R 109.5 . . ?
C107 C110 H11A 109.5 . . ?
C107 C110 H11B 109.5 . . ?
H11A C110 H11B 109.5 . . ?
C107 C110 H11C 109.5 . . ?
H11A C110 H11C 109.5 . . ?
H11B C110 H11C 109.5 . . ?
C114 C111 C112 108.7(4) . . ?
C114 C111 C113 105.9(4) . . ?
C112 C111 C113 110.9(4) . . ?
C114 C111 P10 106.1(3) . . ?
C112 C111 P10 111.1(3) . . ?
C113 C111 P10 113.8(3) . . ?
C111 C112 H11D 109.5 . . ?
C111 C112 H11E 109.5 . . ?
H11D C112 H11E 109.5 . . ?
C111 C112 H11F 109.5 . . ?
H11D C112 H11F 109.5 . . ?
H11E C112 H11F 109.5 . . ?
C111 C113 H11G 109.5 . . ?
C111 C113 H11H 109.5 . . ?
H11G C113 H11H 109.5 . . ?
C111 C113 H11I 109.5 . . ?
H11G C113 H11I 109.5 . . ?
H11H C113 H11I 109.5 . . ?
C111 C114 H11J 109.5 . . ?
C111 C114 H11K 109.5 . . ?
H11J C114 H11K 109.5 . . ?
C111 C114 H11L 109.5 . . ?
H11J C114 H11L 109.5 . . ?
H11K C114 H11L 109.5 . . ?
C117 C115 C118 107.1(4) . . ?
C117 C115 C116 108.9(4) . . ?
C118 C115 C116 110.1(4) . . ?
C117 C115 P10 114.5(3) . . ?
C118 C115 P10 107.1(3) . . ?
C116 C115 P10 109.1(3) . . ?
C115 C116 H11M 109.5 . . ?
C115 C116 H11N 109.5 . . ?
H11M C116 H11N 109.5 . . ?
C115 C116 H11O 109.5 . . ?
H11M C116 H11O 109.5 . . ?
H11N C116 H11O 109.5 . . ?
C115 C117 H11P 109.5 . . ?
C115 C117 H11Q 109.5 . . ?
H11P C117 H11Q 109.5 . . ?
C115 C117 H11R 109.5 . . ?
H11P C117 H11R 109.5 . . ?
H11Q C117 H11R 109.5 . . ?
C115 C118 H11S 109.5 . . ?
C115 C118 H11T 109.5 . . ?
H11S C118 H11T 109.5 . . ?
C115 C118 H11U 109.5 . . ?
H11S C118 H11U 109.5 . . ?
H11T C118 H11U 109.5 . . ?
O19 C119 Fe5 176.5(5) . . ?
O20 C120 Fe5 176.0(4) . . ?
C122 C121 C126 114.9(4) . . ?
C122 C121 Fe6 123.1(4) . . ?
C126 C121 Fe6 122.0(3) . . ?
C121 C122 O21 117.1(4) . . ?
C121 C122 C123 124.4(4) . . ?
O21 C122 C123 118.5(4) . . ?
C122 C123 C124 117.8(4) . . ?
C122 C123 H123 121.1 . . ?
C124 C123 H123 121.1 . . ?
C125 C124 C123 121.3(4) . . ?
C125 C124 H124 119.3 . . ?
C123 C124 H124 119.3 . . ?
C124 C125 C126 117.7(4) . . ?
C124 C125 H125 121.2 . . ?
C126 C125 H125 121.2 . . ?
O22 C126 C125 117.7(4) . . ?
O22 C126 C121 118.4(4) . . ?
C125 C126 C121 123.9(4) . . ?
C129 C127 C130 108.5(4) . . ?
C129 C127 C128 110.6(4) . . ?
C130 C127 C128 106.5(4) . . ?
C129 C127 P11 114.8(3) . . ?
C130 C127 P11 104.7(3) . . ?
C128 C127 P11 111.2(3) . . ?
C127 C128 H12D 109.5 . . ?
C127 C128 H12E 109.5 . . ?
H12D C128 H12E 109.5 . . ?
C127 C128 H12F 109.5 . . ?
H12D C128 H12F 109.5 . . ?
H12E C128 H12F 109.5 . . ?
C127 C129 H12G 109.5 . . ?
C127 C129 H12H 109.5 . . ?
H12G C129 H12H 109.5 . . ?
C127 C129 H12I 109.5 . . ?
H12G C129 H12I 109.5 . . ?
H12H C129 H12I 109.5 . . ?
C127 C130 H13D 109.5 . . ?
C127 C130 H13E 109.5 . . ?
H13D C130 H13E 109.5 . . ?
C127 C130 H13F 109.5 . . ?
H13D C130 H13F 109.5 . . ?
H13E C130 H13F 109.5 . . ?
C132 C131 C134 111.0(4) . . ?
C132 C131 C133 108.6(4) . . ?
C134 C131 C133 106.4(4) . . ?
C132 C131 P11 109.3(3) . . ?
C134 C131 P11 107.8(3) . . ?
C133 C131 P11 113.7(3) . . ?
C131 C132 H13G 109.5 . . ?
C131 C132 H13H 109.5 . . ?
H13G C132 H13H 109.5 . . ?
C131 C132 H13I 109.5 . . ?
H13G C132 H13I 109.5 . . ?
H13H C132 H13I 109.5 . . ?
C131 C133 H13J 109.5 . . ?
C131 C133 H13K 109.5 . . ?
H13J C133 H13K 109.5 . . ?
C131 C133 H13L 109.5 . . ?
H13J C133 H13L 109.5 . . ?
H13K C133 H13L 109.5 . . ?
C131 C134 H13M 109.5 . . ?
C131 C134 H13N 109.5 . . ?
H13M C134 H13N 109.5 . . ?
C131 C134 H13O 109.5 . . ?
H13M C134 H13O 109.5 . . ?
H13N C134 H13O 109.5 . . ?
C137 C135 C136 111.1(4) . . ?
C137 C135 C138 107.5(4) . . ?
C136 C135 C138 107.3(4) . . ?
C137 C135 P12 114.3(3) . . ?
C136 C135 P12 111.9(3) . . ?
C138 C135 P12 104.2(3) . . ?
C135 C136 H13P 109.5 . . ?
C135 C136 H13Q 109.5 . . ?
H13P C136 H13Q 109.5 . . ?
C135 C136 H13R 109.5 . . ?
H13P C136 H13R 109.5 . . ?
H13Q C136 H13R 109.5 . . ?
C135 C137 H13S 109.5 . . ?
C135 C137 H13T 109.5 . . ?
H13S C137 H13T 109.5 . . ?
C135 C137 H13U 109.5 . . ?
H13S C137 H13U 109.5 . . ?
H13T C137 H13U 109.5 . . ?
C135 C138 H13V 109.5 . . ?
C135 C138 H13W 109.5 . . ?
H13V C138 H13W 109.5 . . ?
C135 C138 H13X 109.5 . . ?
H13V C138 H13X 109.5 . . ?
H13W C138 H13X 109.5 . . ?
C142 C139 C140 111.1(4) . . ?
C142 C139 C141 106.4(4) . . ?
C140 C139 C141 108.2(4) . . ?
C142 C139 P12 108.1(3) . . ?
C140 C139 P12 109.1(3) . . ?
C141 C139 P12 114.0(3) . . ?
C139 C140 H14D 109.5 . . ?
C139 C140 H14E 109.5 . . ?
H14D C140 H14E 109.5 . . ?
C139 C140 H14F 109.5 . . ?
H14D C140 H14F 109.5 . . ?
H14E C140 H14F 109.5 . . ?
C139 C141 H14G 109.5 . . ?
C139 C141 H14H 109.5 . . ?
H14G C141 H14H 109.5 . . ?
C139 C141 H14I 109.5 . . ?
H14G C141 H14I 109.5 . . ?
H14H C141 H14I 109.5 . . ?
C139 C142 H14J 109.5 . . ?
C139 C142 H14K 109.5 . . ?
H14J C142 H14K 109.5 . . ?
C139 C142 H14L 109.5 . . ?
H14J C142 H14L 109.5 . . ?
H14K C142 H14L 109.5 . . ?
O23 C143 Fe6 174.5(5) . . ?
O24 C144 Fe6 175.8(4) . . ?
C150 C145 C146 115.3(4) . . ?
C150 C145 Fe7 121.7(3) . . ?
C146 C145 Fe7 122.8(3) . . ?
C147 C146 C145 123.8(4) . . ?
C147 C146 O25 119.1(4) . . ?
C145 C146 O25 117.1(4) . . ?
C146 C147 C148 118.3(4) . . ?
C146 C147 H147 120.9 . . ?
C148 C147 H147 120.9 . . ?
C147 C148 C149 121.0(4) . . ?
C147 C148 H148 119.5 . . ?
C149 C148 H148 119.5 . . ?
C150 C149 C148 117.7(4) . . ?
C150 C149 H149 121.2 . . ?
C148 C149 H149 121.2 . . ?
C149 C150 C145 123.7(4) . . ?
C149 C150 O26 118.2(4) . . ?
C145 C150 O26 118.1(4) . . ?
C153 C151 C152 110.5(4) . . ?
C153 C151 C154 107.3(4) . . ?
C152 C151 C154 107.8(4) . . ?
C153 C151 P13 115.8(4) . . ?
C152 C151 P13 111.9(3) . . ?
C154 C151 P13 102.9(3) . . ?
C151 C152 H15A 109.5 . . ?
C151 C152 H15B 109.5 . . ?
H15A C152 H15B 109.5 . . ?
C151 C152 H15C 109.5 . . ?
H15A C152 H15C 109.5 . . ?
H15B C152 H15C 109.5 . . ?
C151 C153 H15D 109.5 . . ?
C151 C153 H15E 109.5 . . ?
H15D C153 H15E 109.5 . . ?
C151 C153 H15F 109.5 . . ?
H15D C153 H15F 109.5 . . ?
H15E C153 H15F 109.5 . . ?
C151 C154 H15G 109.5 . . ?
C151 C154 H15H 109.5 . . ?
H15G C154 H15H 109.5 . . ?
C151 C154 H15I 109.5 . . ?
H15G C154 H15I 109.5 . . ?
H15H C154 H15I 109.5 . . ?
C158 C155 C156 111.4(4) . . ?
C158 C155 C157 105.7(4) . . ?
C156 C155 C157 106.5(4) . . ?
C158 C155 P13 109.0(3) . . ?
C156 C155 P13 109.3(3) . . ?
C157 C155 P13 115.0(3) . . ?
C155 C156 H15J 109.5 . . ?
C155 C156 H15K 109.5 . . ?
H15J C156 H15K 109.5 . . ?
C155 C156 H15L 109.5 . . ?
H15J C156 H15L 109.5 . . ?
H15K C156 H15L 109.5 . . ?
C155 C157 H15M 109.5 . . ?
C155 C157 H15N 109.5 . . ?
H15M C157 H15N 109.5 . . ?
C155 C157 H15O 109.5 . . ?
H15M C157 H15O 109.5 . . ?
H15N C157 H15O 109.5 . . ?
C155 C158 H15P 109.5 . . ?
C155 C158 H15Q 109.5 . . ?
H15P C158 H15Q 109.5 . . ?
C155 C158 H15R 109.5 . . ?
H15P C158 H15R 109.5 . . ?
H15Q C158 H15R 109.5 . . ?
C161 C159 C160 111.8(4) . . ?
C161 C159 C162 107.9(4) . . ?
C160 C159 C162 106.6(4) . . ?
C161 C159 P14 115.3(3) . . ?
C160 C159 P14 110.4(3) . . ?
C162 C159 P14 104.2(3) . . ?
C159 C160 H16D 109.5 . . ?
C159 C160 H16E 109.5 . . ?
H16D C160 H16E 109.5 . . ?
C159 C160 H16F 109.5 . . ?
H16D C160 H16F 109.5 . . ?
H16E C160 H16F 109.5 . . ?
C159 C161 H16G 109.5 . . ?
C159 C161 H16H 109.5 . . ?
H16G C161 H16H 109.5 . . ?
C159 C161 H16I 109.5 . . ?
H16G C161 H16I 109.5 . . ?
H16H C161 H16I 109.5 . . ?
C159 C162 H16J 109.5 . . ?
C159 C162 H16K 109.5 . . ?
H16J C162 H16K 109.5 . . ?
C159 C162 H16L 109.5 . . ?
H16J C162 H16L 109.5 . . ?
H16K C162 H16L 109.5 . . ?
C164 C163 C165 108.6(4) . . ?
C164 C163 C166 110.5(4) . . ?
C165 C163 C166 104.1(4) . . ?
C164 C163 P14 110.2(3) . . ?
C165 C163 P14 116.1(3) . . ?
C166 C163 P14 107.1(3) . . ?
C163 C164 H16M 109.5 . . ?
C163 C164 H16N 109.5 . . ?
H16M C164 H16N 109.5 . . ?
C163 C164 H16O 109.5 . . ?
H16M C164 H16O 109.5 . . ?
H16N C164 H16O 109.5 . . ?
C163 C165 H16P 109.5 . . ?
C163 C165 H16Q 109.5 . . ?
H16P C165 H16Q 109.5 . . ?
C163 C165 H16R 109.5 . . ?
H16P C165 H16R 109.5 . . ?
H16Q C165 H16R 109.5 . . ?
C163 C166 H16S 109.5 . . ?
C163 C166 H16T 109.5 . . ?
H16S C166 H16T 109.5 . . ?
C163 C166 H16U 109.5 . . ?
H16S C166 H16U 109.5 . . ?
H16T C166 H16U 109.5 . . ?
O27 C167 Fe7 178.1(4) . . ?
O28 C168 Fe7 179.6(5) . . ?
C174 C169 C170 114.7(4) . . ?
C174 C169 Fe8 122.4(3) . . ?
C170 C169 Fe8 122.8(3) . . ?
O29 C170 C171 118.6(4) . . ?
O29 C170 C169 117.3(4) . . ?
C171 C170 C169 124.0(4) . . ?
C170 C171 C172 118.0(4) . . ?
C170 C171 H171 121.0 . . ?
C172 C171 H171 121.0 . . ?
C173 C172 C171 120.8(4) . . ?
C173 C172 H172 119.6 . . ?
C171 C172 H172 119.6 . . ?
C174 C173 C172 118.2(4) . . ?
C174 C173 H173 120.9 . . ?
C172 C173 H173 120.9 . . ?
C173 C174 O30 118.6(4) . . ?
C173 C174 C169 124.1(4) . . ?
O30 C174 C169 117.2(4) . . ?
C177 C175 C176 112.4(4) . . ?
C177 C175 C178 107.3(5) . . ?
C176 C175 C178 106.3(4) . . ?
C177 C175 P15 115.3(4) . . ?
C176 C175 P15 112.1(3) . . ?
C178 C175 P15 102.3(3) . . ?
C175 C176 H17D 109.5 . . ?
C175 C176 H17E 109.5 . . ?
H17D C176 H17E 109.5 . . ?
C175 C176 H17F 109.5 . . ?
H17D C176 H17F 109.5 . . ?
H17E C176 H17F 109.5 . . ?
C175 C177 H17G 109.5 . . ?
C175 C177 H17H 109.5 . . ?
H17G C177 H17H 109.5 . . ?
C175 C177 H17I 109.5 . . ?
H17G C177 H17I 109.5 . . ?
H17H C177 H17I 109.5 . . ?
C175 C178 H17J 109.5 . . ?
C175 C178 H17K 109.5 . . ?
H17J C178 H17K 109.5 . . ?
C175 C178 H17L 109.5 . . ?
H17J C178 H17L 109.5 . . ?
H17K C178 H17L 109.5 . . ?
C181 C179 C182 106.2(4) . . ?
C181 C179 C180 111.5(4) . . ?
C182 C179 C180 108.7(4) . . ?
C181 C179 P15 107.8(3) . . ?
C182 C179 P15 113.6(3) . . ?
C180 C179 P15 109.1(3) . . ?
C179 C180 H18D 109.5 . . ?
C179 C180 H18E 109.5 . . ?
H18D C180 H18E 109.5 . . ?
C179 C180 H18F 109.5 . . ?
H18D C180 H18F 109.5 . . ?
H18E C180 H18F 109.5 . . ?
C179 C181 H18G 109.5 . . ?
C179 C181 H18H 109.5 . . ?
H18G C181 H18H 109.5 . . ?
C179 C181 H18I 109.5 . . ?
H18G C181 H18I 109.5 . . ?
H18H C181 H18I 109.5 . . ?
C179 C182 H18J 109.5 . . ?
C179 C182 H18K 109.5 . . ?
H18J C182 H18K 109.5 . . ?
C179 C182 H18L 109.5 . . ?
H18J C182 H18L 109.5 . . ?
H18K C182 H18L 109.5 . . ?
C184 C183 C185 108.7(4) . . ?
C184 C183 C186 106.9(4) . . ?
C185 C183 C186 109.8(5) . . ?
C184 C183 P16 111.6(3) . . ?
C185 C183 P16 114.9(3) . . ?
C186 C183 P16 104.7(3) . . ?
C183 C184 H18M 109.5 . . ?
C183 C184 H18N 109.5 . . ?
H18M C184 H18N 109.5 . . ?
C183 C184 H18O 109.5 . . ?
H18M C184 H18O 109.5 . . ?
H18N C184 H18O 109.5 . . ?
C183 C185 H18P 109.5 . . ?
C183 C185 H18Q 109.5 . . ?
H18P C185 H18Q 109.5 . . ?
C183 C185 H18R 109.5 . . ?
H18P C185 H18R 109.5 . . ?
H18Q C185 H18R 109.5 . . ?
C183 C186 H18S 109.5 . . ?
C183 C186 H18T 109.5 . . ?
H18S C186 H18T 109.5 . . ?
C183 C186 H18U 109.5 . . ?
H18S C186 H18U 109.5 . . ?
H18T C186 H18U 109.5 . . ?
C188 C187 C190 109.7(4) . . ?
C188 C187 C189 109.0(4) . . ?
C190 C187 C189 105.5(4) . . ?
C188 C187 P16 110.2(3) . . ?
C190 C187 P16 114.7(3) . . ?
C189 C187 P16 107.5(3) . . ?
C187 C188 H18V 109.5 . . ?
C187 C188 H18W 109.5 . . ?
H18V C188 H18W 109.5 . . ?
C187 C188 H18X 109.5 . . ?
H18V C188 H18X 109.5 . . ?
H18W C188 H18X 109.5 . . ?
C187 C189 H18Y 109.5 . . ?
C187 C189 H18Z 109.5 . . ?
H18Y C189 H18Z 109.5 . . ?
C187 C189 H110 109.5 . . ?
H18Y C189 H110 109.5 . . ?
H18Z C189 H110 109.5 . . ?
C187 C190 H19A 109.5 . . ?
C187 C190 H19B 109.5 . . ?
H19A C190 H19B 109.5 . . ?
C187 C190 H19C 109.5 . . ?
H19A C190 H19C 109.5 . . ?
H19B C190 H19C 109.5 . . ?
O31 C191 Fe8 176.7(5) . . ?
O32 C192 Fe8 175.2(4) . . ?
C198 C193 C194 114.8(4) . . ?
C198 C193 Fe9 122.6(3) . . ?
C194 C193 Fe9 122.5(3) . . ?
O33 C194 C195 118.5(4) . . ?
O33 C194 C193 117.8(4) . . ?
C195 C194 C193 123.7(4) . . ?
C194 C195 C196 117.8(4) . . ?
C194 C195 H195 121.1 . . ?
C196 C195 H195 121.1 . . ?
C197 C196 C195 121.2(4) . . ?
C197 C196 H196 119.4 . . ?
C195 C196 H196 119.4 . . ?
C196 C197 C198 117.9(4) . . ?
C196 C197 H197 121.0 . . ?
C198 C197 H197 121.0 . . ?
C197 C198 C193 124.4(4) . . ?
C197 C198 O34 117.7(4) . . ?
C193 C198 O34 117.9(4) . . ?
C201 C199 C202 108.1(4) . . ?
C201 C199 C200 110.1(4) . . ?
C202 C199 C200 108.5(4) . . ?
C201 C199 P17 114.4(3) . . ?
C202 C199 P17 105.2(3) . . ?
C200 C199 P17 110.1(3) . . ?
C199 C200 H20D 109.5 . . ?
C199 C200 H20E 109.5 . . ?
H20D C200 H20E 109.5 . . ?
C199 C200 H20F 109.5 . . ?
H20D C200 H20F 109.5 . . ?
H20E C200 H20F 109.5 . . ?
C199 C201 H20G 109.5 . . ?
C199 C201 H20H 109.5 . . ?
H20G C201 H20H 109.5 . . ?
C199 C201 H20I 109.5 . . ?
H20G C201 H20I 109.5 . . ?
H20H C201 H20I 109.5 . . ?
C199 C202 H20J 109.5 . . ?
C199 C202 H20K 109.5 . . ?
H20J C202 H20K 109.5 . . ?
C199 C202 H20L 109.5 . . ?
H20J C202 H20L 109.5 . . ?
H20K C202 H20L 109.5 . . ?
C205 C203 C204 109.0(4) . . ?
C205 C203 C206 105.6(4) . . ?
C204 C203 C206 109.7(4) . . ?
C205 C203 P17 116.0(3) . . ?
C204 C203 P17 110.3(3) . . ?
C206 C203 P17 106.0(3) . . ?
C203 C204 H20M 109.5 . . ?
C203 C204 H20N 109.5 . . ?
H20M C204 H20N 109.5 . . ?
C203 C204 H20O 109.5 . . ?
H20M C204 H20O 109.5 . . ?
H20N C204 H20O 109.5 . . ?
C203 C205 H20P 109.5 . . ?
C203 C205 H20Q 109.5 . . ?
H20P C205 H20Q 109.5 . . ?
C203 C205 H20R 109.5 . . ?
H20P C205 H20R 109.5 . . ?
H20Q C205 H20R 109.5 . . ?
C203 C206 H20S 109.5 . . ?
C203 C206 H20T 109.5 . . ?
H20S C206 H20T 109.5 . . ?
C203 C206 H20U 109.5 . . ?
H20S C206 H20U 109.5 . . ?
H20T C206 H20U 109.5 . . ?
C209 C207 C208 109.5(4) . . ?
C209 C207 C210 107.5(4) . . ?
C208 C207 C210 108.6(4) . . ?
C209 C207 P18 114.7(3) . . ?
C208 C207 P18 111.5(3) . . ?
C210 C207 P18 104.7(3) . . ?
C207 C208 H20V 109.5 . . ?
C207 C208 H20W 109.5 . . ?
H20V C208 H20W 109.5 . . ?
C207 C208 H20X 109.5 . . ?
H20V C208 H20X 109.5 . . ?
H20W C208 H20X 109.5 . . ?
C207 C209 H20Y 109.5 . . ?
C207 C209 H20Z 109.5 . . ?
H20Y C209 H20Z 109.5 . . ?
C207 C209 H210 109.5 . . ?
H20Y C209 H210 109.5 . . ?
H20Z C209 H210 109.5 . . ?
C207 C210 H21D 109.5 . . ?
C207 C210 H21E 109.5 . . ?
H21D C210 H21E 109.5 . . ?
C207 C210 H21F 109.5 . . ?
H21D C210 H21F 109.5 . . ?
H21E C210 H21F 109.5 . . ?
C214 C211 C212 111.8(4) . . ?
C214 C211 C213 106.4(4) . . ?
C212 C211 C213 107.2(4) . . ?
C214 C211 P18 107.9(3) . . ?
C212 C211 P18 110.1(3) . . ?
C213 C211 P18 113.5(3) . . ?
C211 C212 H21G 109.5 . . ?
C211 C212 H21H 109.5 . . ?
H21G C212 H21H 109.5 . . ?
C211 C212 H21I 109.5 . . ?
H21G C212 H21I 109.5 . . ?
H21H C212 H21I 109.5 . . ?
C211 C213 H21J 109.5 . . ?
C211 C213 H21K 109.5 . . ?
H21J C213 H21K 109.5 . . ?
C211 C213 H21L 109.5 . . ?
H21J C213 H21L 109.5 . . ?
H21K C213 H21L 109.5 . . ?
C211 C214 H21M 109.5 . . ?
C211 C214 H21N 109.5 . . ?
H21M C214 H21N 109.5 . . ?
C211 C214 H21O 109.5 . . ?
H21M C214 H21O 109.5 . . ?
H21N C214 H21O 109.5 . . ?
O35 C215 Fe9 177.8(5) . . ?
O36 C216 Fe9 176.3(4) . . ?
C218 C217 C222 115.0(4) . . ?
C218 C217 Fe10 122.4(3) . . ?
C222 C217 Fe10 122.5(3) . . ?
O37 C218 C219 118.5(4) . . ?
O37 C218 C217 117.9(4) . . ?
C219 C218 C217 123.6(4) . . ?
C220 C219 C218 117.7(4) . . ?
C220 C219 H219 121.1 . . ?
C218 C219 H219 121.1 . . ?
C219 C220 C221 121.9(4) . . ?
C219 C220 H220 119.0 . . ?
C221 C220 H220 119.0 . . ?
C222 C221 C220 117.9(4) . . ?
C222 C221 H221 121.0 . . ?
C220 C221 H221 121.0 . . ?
O38 C222 C221 119.0(4) . . ?
O38 C222 C217 117.4(4) . . ?
C221 C222 C217 123.6(4) . . ?
C226 C223 C224 108.9(4) . . ?
C226 C223 C225 106.3(3) . . ?
C224 C223 C225 110.0(4) . . ?
C226 C223 P19 106.1(3) . . ?
C224 C223 P19 110.9(3) . . ?
C225 C223 P19 114.3(3) . . ?
C223 C224 H22D 109.5 . . ?
C223 C224 H22E 109.5 . . ?
H22D C224 H22E 109.5 . . ?
C223 C224 H22F 109.5 . . ?
H22D C224 H22F 109.5 . . ?
H22E C224 H22F 109.5 . . ?
C223 C225 H22G 109.5 . . ?
C223 C225 H22H 109.5 . . ?
H22G C225 H22H 109.5 . . ?
C223 C225 H22I 109.5 . . ?
H22G C225 H22I 109.5 . . ?
H22H C225 H22I 109.5 . . ?
C223 C226 H22J 109.5 . . ?
C223 C226 H22K 109.5 . . ?
H22J C226 H22K 109.5 . . ?
C223 C226 H22L 109.5 . . ?
H22J C226 H22L 109.5 . . ?
H22K C226 H22L 109.5 . . ?
C229 C227 C228 109.6(3) . . ?
C229 C227 C230 107.8(4) . . ?
C228 C227 C230 110.4(3) . . ?
C229 C227 P19 114.5(3) . . ?
C228 C227 P19 108.4(3) . . ?
C230 C227 P19 106.1(3) . . ?
C227 C228 H22M 109.5 . . ?
C227 C228 H22N 109.5 . . ?
H22M C228 H22N 109.5 . . ?
C227 C228 H22O 109.5 . . ?
H22M C228 H22O 109.5 . . ?
H22N C228 H22O 109.5 . . ?
C227 C229 H22P 109.5 . . ?
C227 C229 H22Q 109.5 . . ?
H22P C229 H22Q 109.5 . . ?
C227 C229 H22R 109.5 . . ?
H22P C229 H22R 109.5 . . ?
H22Q C229 H22R 109.5 . . ?
C227 C230 H23A 109.5 . . ?
C227 C230 H23B 109.5 . . ?
H23A C230 H23B 109.5 . . ?
C227 C230 H23C 109.5 . . ?
H23A C230 H23C 109.5 . . ?
H23B C230 H23C 109.5 . . ?
C232 C231 C234 109.0(4) . . ?
C232 C231 C233 110.8(3) . . ?
C234 C231 C233 107.8(3) . . ?
C232 C231 P20 109.8(3) . . ?
C234 C231 P20 106.2(3) . . ?
C233 C231 P20 113.1(3) . . ?
C231 C232 H23D 109.5 . . ?
C231 C232 H23E 109.5 . . ?
H23D C232 H23E 109.5 . . ?
C231 C232 H23F 109.5 . . ?
H23D C232 H23F 109.5 . . ?
H23E C232 H23F 109.5 . . ?
C231 C233 H23G 109.5 . . ?
C231 C233 H23H 109.5 . . ?
H23G C233 H23H 109.5 . . ?
C231 C233 H23I 109.5 . . ?
H23G C233 H23I 109.5 . . ?
H23H C233 H23I 109.5 . . ?
C231 C234 H23J 109.5 . . ?
C231 C234 H23K 109.5 . . ?
H23J C234 H23K 109.5 . . ?
C231 C234 H23L 109.5 . . ?
H23J C234 H23L 109.5 . . ?
H23K C234 H23L 109.5 . . ?
C236 C235 C238 109.5(3) . . ?
C236 C235 C237 109.0(4) . . ?
C238 C235 C237 107.4(3) . . ?
C236 C235 P20 109.9(3) . . ?
C238 C235 P20 106.4(3) . . ?
C237 C235 P20 114.5(3) . . ?
C235 C236 H23M 109.5 . . ?
C235 C236 H23N 109.5 . . ?
H23M C236 H23N 109.5 . . ?
C235 C236 H23O 109.5 . . ?
H23M C236 H23O 109.5 . . ?
H23N C236 H23O 109.5 . . ?
C235 C237 H23P 109.5 . . ?
C235 C237 H23Q 109.5 . . ?
H23P C237 H23Q 109.5 . . ?
C235 C237 H23R 109.5 . . ?
H23P C237 H23R 109.5 . . ?
H23Q C237 H23R 109.5 . . ?
C235 C238 H23S 109.5 . . ?
C235 C238 H23T 109.5 . . ?
H23S C238 H23T 109.5 . . ?
C235 C238 H23U 109.5 . . ?
H23S C238 H23U 109.5 . . ?
H23T C238 H23U 109.5 . . ?
O39 C239 Fe10 178.0(5) . . ?
O40 C240 Fe10 176.3(4) . . ?

loop_
_geom_bond_atom_site_label_1
_geom_bond_atom_site_label_2
_geom_bond_distance
_geom_bond_site_symmetry_2
_geom_bond_publ_flag
Fe1 C24 1.781(4) . ?
Fe1 C23 1.795(5) . ?
Fe1 C1 1.990(4) . ?
Fe1 P2 2.2356(13) . ?
Fe1 P1 2.2384(13) . ?
Fe2 C47 1.787(4) . ?
Fe2 C48 1.788(4) . ?
Fe2 C25 1.989(4) . ?
Fe2 P3 2.2367(13) . ?
Fe2 P4 2.2389(13) . ?
Fe3 C71 1.780(5) . ?
Fe3 C72 1.788(4) . ?
Fe3 C49 1.993(4) . ?
Fe3 P5 2.2355(13) . ?
Fe3 P6 2.2378(13) . ?
Fe4 C95 1.782(5) . ?
Fe4 C96 1.804(4) . ?
Fe4 C73 1.992(4) . ?
Fe4 P8 2.2355(13) . ?
Fe4 P7 2.2386(13) . ?
Fe5 C120 1.778(4) . ?
Fe5 C119 1.781(5) . ?
Fe5 C97 1.985(4) . ?
Fe5 P10 2.2352(13) . ?
Fe5 P9 2.2401(13) . ?
Fe6 C144 1.781(4) . ?
Fe6 C143 1.784(5) . ?
Fe6 C121 1.986(4) . ?
Fe6 P11 2.2364(14) . ?
Fe6 P12 2.2440(14) . ?
Fe7 C168 1.789(4) . ?
Fe7 C167 1.798(5) . ?
Fe7 C145 1.985(4) . ?
Fe7 P14 2.2318(14) . ?
Fe7 P13 2.2365(14) . ?
Fe8 C191 1.777(5) . ?
Fe8 C192 1.784(4) . ?
Fe8 C169 2.001(5) . ?
Fe8 P16 2.2394(14) . ?
Fe8 P15 2.2409(14) . ?
Fe9 C215 1.777(5) . ?
Fe9 C216 1.786(4) . ?
Fe9 C193 1.983(4) . ?
Fe9 P17 2.2343(14) . ?
Fe9 P18 2.2437(14) . ?
Fe10 C239 1.789(5) . ?
Fe10 C240 1.804(4) . ?
Fe10 C217 1.985(4) . ?
Fe10 P20 2.2384(13) . ?
Fe10 P19 2.2394(13) . ?
P1 O1 1.663(3) . ?
P1 C7 1.869(4) . ?
P1 C11 1.890(4) . ?
P2 O2 1.665(3) . ?
P2 C15 1.878(4) . ?
P2 C19 1.884(4) . ?
P3 O5 1.656(3) . ?
P3 C35 1.869(4) . ?
P3 C31 1.883(4) . ?
P4 O6 1.662(3) . ?
P4 C43 1.868(4) . ?
P4 C39 1.879(4) . ?
P5 O9 1.657(3) . ?
P5 C59 1.875(4) . ?
P5 C55 1.879(4) . ?
P6 O10 1.659(3) . ?
P6 C67 1.867(4) . ?
P6 C63 1.882(4) . ?
P7 O13 1.657(3) . ?
P7 C83 1.876(4) . ?
P7 C79 1.887(4) . ?
P8 O14 1.659(3) . ?
P8 C87 1.867(4) . ?
P8 C91 1.888(4) . ?
P9 O17 1.656(3) . ?
P9 C103 1.867(4) . ?
P9 C107 1.884(4) . ?
P10 O18 1.656(3) . ?
P10 C115 1.875(5) . ?
P10 C111 1.879(4) . ?
P11 O21 1.655(3) . ?
P11 C127 1.874(5) . ?
P11 C131 1.877(5) . ?
P12 O22 1.658(3) . ?
P12 C135 1.856(4) . ?
P12 C139 1.874(5) . ?
P13 O25 1.661(3) . ?
P13 C155 1.868(5) . ?
P13 C151 1.874(5) . ?
P14 O26 1.652(3) . ?
P14 C159 1.854(5) . ?
P14 C163 1.874(5) . ?
P15 O29 1.657(3) . ?
P15 C175 1.867(4) . ?
P15 C179 1.886(5) . ?
P16 O30 1.656(3) . ?
P16 C183 1.864(5) . ?
P16 C187 1.873(5) . ?
P17 O33 1.656(3) . ?
P17 C199 1.870(5) . ?
P17 C203 1.870(4) . ?
P18 O34 1.657(3) . ?
P18 C211 1.858(4) . ?
P18 C207 1.873(5) . ?
P19 O37 1.660(3) . ?
P19 C223 1.877(4) . ?
P19 C227 1.888(4) . ?
P20 O38 1.658(3) . ?
P20 C231 1.870(4) . ?
P20 C235 1.878(4) . ?
O1 C2 1.387(5) . ?
O2 C6 1.377(5) . ?
O3 C23 1.141(5) . ?
O4 C24 1.154(5) . ?
O5 C26 1.396(5) . ?
O6 C30 1.392(5) . ?
O7 C47 1.153(5) . ?
O8 C48 1.155(5) . ?
O9 C50 1.392(5) . ?
O10 C54 1.393(5) . ?
O11 C71 1.153(6) . ?
O12 C72 1.164(4) . ?
O13 C74 1.392(5) . ?
O14 C78 1.380(5) . ?
O15 C95 1.158(6) . ?
O16 C96 1.144(5) . ?
O17 C98 1.391(5) . ?
O18 C102 1.397(5) . ?
O19 C119 1.163(5) . ?
O20 C120 1.159(5) . ?
O21 C122 1.391(5) . ?
O22 C126 1.384(5) . ?
O23 C143 1.156(5) . ?
O24 C144 1.169(5) . ?
O25 C146 1.399(5) . ?
O26 C150 1.394(5) . ?
O27 C167 1.157(6) . ?
O28 C168 1.173(5) . ?
O29 C170 1.378(5) . ?
O30 C174 1.387(5) . ?
O31 C191 1.147(5) . ?
O32 C192 1.174(5) . ?
O33 C194 1.386(5) . ?
O34 C198 1.394(5) . ?
O35 C215 1.158(6) . ?
O36 C216 1.165(5) . ?
O37 C218 1.374(5) . ?
O38 C222 1.382(5) . ?
O39 C239 1.153(6) . ?
O40 C240 1.138(5) . ?
C1 C2 1.395(6) . ?
C1 C6 1.403(6) . ?
C2 C3 1.382(6) . ?
C3 C4 1.394(6) . ?
C3 H3 0.9500 . ?
C4 C5 1.397(6) . ?
C4 H4 0.9500 . ?
C5 C6 1.392(6) . ?
C5 H5 0.9500 . ?
C7 C10 1.521(6) . ?
C7 C8 1.546(6) . ?
C7 C9 1.554(6) . ?
C8 H8A 0.9800 . ?
C8 H8B 0.9800 . ?
C8 H8C 0.9800 . ?
C9 H9A 0.9800 . ?
C9 H9B 0.9800 . ?
C9 H9C 0.9800 . ?
C10 H10A 0.9800 . ?
C10 H10B 0.9800 . ?
C10 H10C 0.9800 . ?
C11 C13 1.526(5) . ?
C11 C12 1.530(6) . ?
C11 C14 1.547(5) . ?
C12 H12A 0.9800 . ?
C12 H12B 0.9800 . ?
C12 H12C 0.9800 . ?
C13 H13A 0.9800 . ?
C13 H13B 0.9800 . ?
C13 H13C 0.9800 . ?
C14 H14A 0.9800 . ?
C14 H14B 0.9800 . ?
C14 H14C 0.9800 . ?
C15 C18 1.530(6) . ?
C15 C16 1.536(6) . ?
C15 C17 1.549(6) . ?
C16 H16A 0.9800 . ?
C16 H16B 0.9800 . ?
C16 H16C 0.9800 . ?
C17 H17A 0.9800 . ?
C17 H17B 0.9800 . ?
C17 H17C 0.9800 . ?
C18 H18A 0.9800 . ?
C18 H18B 0.9800 . ?
C18 H18C 0.9800 . ?
C19 C22 1.520(6) . ?
C19 C20 1.537(6) . ?
C19 C21 1.544(6) . ?
C20 H20A 0.9800 . ?
C20 H20B 0.9800 . ?
C20 H20C 0.9800 . ?
C21 H21A 0.9800 . ?
C21 H21B 0.9800 . ?
C21 H21C 0.9800 . ?
C22 H22A 0.9800 . ?
C22 H22B 0.9800 . ?
C22 H22C 0.9800 . ?
C25 C30 1.394(6) . ?
C25 C26 1.402(6) . ?
C26 C27 1.385(6) . ?
C27 C28 1.392(6) . ?
C27 H27 0.9500 . ?
C28 C29 1.396(6) . ?
C28 H28 0.9500 . ?
C29 C30 1.384(6) . ?
C29 H29 0.9500 . ?
C31 C33 1.528(6) . ?
C31 C32 1.531(6) . ?
C31 C34 1.532(6) . ?
C32 H32A 0.9800 . ?
C32 H32B 0.9800 . ?
C32 H32C 0.9800 . ?
C33 H33A 0.9800 . ?
C33 H33B 0.9800 . ?
C33 H33C 0.9800 . ?
C34 H34A 0.9800 . ?
C34 H34B 0.9800 . ?
C34 H34C 0.9800 . ?
C35 C36 1.534(6) . ?
C35 C37 1.536(6) . ?
C35 C38 1.549(5) . ?
C36 H36A 0.9800 . ?
C36 H36B 0.9800 . ?
C36 H36C 0.9800 . ?
C37 H37A 0.9800 . ?
C37 H37B 0.9800 . ?
C37 H37C 0.9800 . ?
C38 H38A 0.9800 . ?
C38 H38B 0.9800 . ?
C38 H38C 0.9800 . ?
C39 C41 1.530(6) . ?
C39 C40 1.531(6) . ?
C39 C42 1.548(6) . ?
C40 H40A 0.9800 . ?
C40 H40B 0.9800 . ?
C40 H40C 0.9800 . ?
C41 H41A 0.9800 . ?
C41 H41B 0.9800 . ?
C41 H41C 0.9800 . ?
C42 H42A 0.9800 . ?
C42 H42B 0.9800 . ?
C42 H42C 0.9800 . ?
C43 C44 1.532(6) . ?
C43 C46 1.541(6) . ?
C43 C45 1.548(5) . ?
C44 H44A 0.9800 . ?
C44 H44B 0.9800 . ?
C44 H44C 0.9800 . ?
C45 H45A 0.9800 . ?
C45 H45B 0.9800 . ?
C45 H45C 0.9800 . ?
C46 H46A 0.9800 . ?
C46 H46B 0.9800 . ?
C46 H46C 0.9800 . ?
C49 C50 1.388(6) . ?
C49 C54 1.398(6) . ?
C50 C51 1.387(6) . ?
C51 C52 1.389(6) . ?
C51 H51 0.9500 . ?
C52 C53 1.398(6) . ?
C52 H52 0.9500 . ?
C53 C54 1.382(6) . ?
C53 H53 0.9500 . ?
C55 C57 1.531(5) . ?
C55 C56 1.530(6) . ?
C55 C58 1.545(6) . ?
C56 H56A 0.9800 . ?
C56 H56B 0.9800 . ?
C56 H56C 0.9800 . ?
C57 H57A 0.9800 . ?
C57 H57B 0.9800 . ?
C57 H57C 0.9800 . ?
C58 H58A 0.9800 . ?
C58 H58B 0.9800 . ?
C58 H58C 0.9800 . ?
C59 C61 1.538(5) . ?
C59 C62 1.536(6) . ?
C59 C60 1.547(5) . ?
C60 H60A 0.9800 . ?
C60 H60B 0.9800 . ?
C60 H60C 0.9800 . ?
C61 H61A 0.9800 . ?
C61 H61B 0.9800 . ?
C61 H61C 0.9800 . ?
C62 H62A 0.9800 . ?
C62 H62B 0.9800 . ?
C62 H62C 0.9800 . ?
C63 C65 1.531(5) . ?
C63 C64 1.532(6) . ?
C63 C66 1.534(5) . ?
C64 H64A 0.9800 . ?
C64 H64B 0.9800 . ?
C64 H64C 0.9800 . ?
C65 H65A 0.9800 . ?
C65 H65B 0.9800 . ?
C65 H65C 0.9800 . ?
C66 H66A 0.9800 . ?
C66 H66B 0.9800 . ?
C66 H66C 0.9800 . ?
C67 C68 1.535(5) . ?
C67 C70 1.541(6) . ?
C67 C69 1.544(5) . ?
C68 H68A 0.9800 . ?
C68 H68B 0.9800 . ?
C68 H68C 0.9800 . ?
C69 H69A 0.9800 . ?
C69 H69B 0.9800 . ?
C69 H69C 0.9800 . ?
C70 H70A 0.9800 . ?
C70 H70B 0.9800 . ?
C70 H70C 0.9800 . ?
C73 C74 1.396(6) . ?
C73 C78 1.402(6) . ?
C74 C75 1.388(6) . ?
C75 C76 1.395(6) . ?
C75 H75 0.9500 . ?
C76 C77 1.395(6) . ?
C76 H76 0.9500 . ?
C77 C78 1.395(6) . ?
C77 H77 0.9500 . ?
C79 C82 1.524(5) . ?
C79 C80 1.532(6) . ?
C79 C81 1.554(5) . ?
C80 H80A 0.9800 . ?
C80 H80B 0.9800 . ?
C80 H80C 0.9800 . ?
C81 H81A 0.9800 . ?
C81 H81B 0.9800 . ?
C81 H81C 0.9800 . ?
C82 H82A 0.9800 . ?
C82 H82B 0.9800 . ?
C82 H82C 0.9800 . ?
C83 C85 1.519(5) . ?
C83 C84 1.546(6) . ?
C83 C86 1.551(6) . ?
C84 H84A 0.9800 . ?
C84 H84B 0.9800 . ?
C84 H84C 0.9800 . ?
C85 H85A 0.9800 . ?
C85 H85B 0.9800 . ?
C85 H85C 0.9800 . ?
C86 H86A 0.9800 . ?
C86 H86B 0.9800 . ?
C86 H86C 0.9800 . ?
C87 C88 1.539(5) . ?
C87 C90 1.540(6) . ?
C87 C89 1.550(5) . ?
C88 H88A 0.9800 . ?
C88 H88B 0.9800 . ?
C88 H88C 0.9800 . ?
C89 H89A 0.9800 . ?
C89 H89B 0.9800 . ?
C89 H89C 0.9800 . ?
C90 H90A 0.9800 . ?
C90 H90B 0.9800 . ?
C90 H90C 0.9800 . ?
C91 C92 1.532(5) . ?
C91 C93 1.536(5) . ?
C91 C94 1.537(5) . ?
C92 H92A 0.9800 . ?
C92 H92B 0.9800 . ?
C92 H92C 0.9800 . ?
C93 H93A 0.9800 . ?
C93 H93B 0.9800 . ?
C93 H93C 0.9800 . ?
C94 H94A 0.9800 . ?
C94 H94B 0.9800 . ?
C94 H94C 0.9800 . ?
C97 C98 1.395(6) . ?
C97 C102 1.397(6) . ?
C98 C99 1.395(6) . ?
C99 C100 1.382(6) . ?
C99 H99 0.9500 . ?
C100 C101 1.394(6) . ?
C100 H100 0.9500 . ?
C101 C102 1.402(6) . ?
C101 H101 0.9500 . ?
C103 C106 1.526(6) . ?
C103 C104 1.536(6) . ?
C103 C105 1.551(6) . ?
C104 H10D 0.9800 . ?
C104 H10E 0.9800 . ?
C104 H10F 0.9800 . ?
C105 H10G 0.9800 . ?
C105 H10H 0.9800 . ?
C105 H10I 0.9800 . ?
C106 H10J 0.9800 . ?
C106 H10K 0.9800 . ?
C106 H10L 0.9800 . ?
C107 C109 1.531(5) . ?
C107 C108 1.539(6) . ?
C107 C110 1.542(5) . ?
C108 H10M 0.9800 . ?
C108 H10N 0.9800 . ?
C108 H10O 0.9800 . ?
C109 H10P 0.9800 . ?
C109 H10Q 0.9800 . ?
C109 H10R 0.9800 . ?
C110 H11A 0.9800 . ?
C110 H11B 0.9800 . ?
C110 H11C 0.9800 . ?
C111 C114 1.534(6) . ?
C111 C112 1.541(6) . ?
C111 C113 1.545(6) . ?
C112 H11D 0.9800 . ?
C112 H11E 0.9800 . ?
C112 H11F 0.9800 . ?
C113 H11G 0.9800 . ?
C113 H11H 0.9800 . ?
C113 H11I 0.9800 . ?
C114 H11J 0.9800 . ?
C114 H11K 0.9800 . ?
C114 H11L 0.9800 . ?
C115 C117 1.536(6) . ?
C115 C118 1.545(6) . ?
C115 C116 1.549(6) . ?
C116 H11M 0.9800 . ?
C116 H11N 0.9800 . ?
C116 H11O 0.9800 . ?
C117 H11P 0.9800 . ?
C117 H11Q 0.9800 . ?
C117 H11R 0.9800 . ?
C118 H11S 0.9800 . ?
C118 H11T 0.9800 . ?
C118 H11U 0.9800 . ?
C121 C122 1.391(6) . ?
C121 C126 1.402(6) . ?
C122 C123 1.392(6) . ?
C123 C124 1.396(6) . ?
C123 H123 0.9500 . ?
C124 C125 1.393(6) . ?
C124 H124 0.9500 . ?
C125 C126 1.401(6) . ?
C125 H125 0.9500 . ?
C127 C129 1.503(6) . ?
C127 C130 1.538(7) . ?
C127 C128 1.542(6) . ?
C128 H12D 0.9800 . ?
C128 H12E 0.9800 . ?
C128 H12F 0.9800 . ?
C129 H12G 0.9800 . ?
C129 H12H 0.9800 . ?
C129 H12I 0.9800 . ?
C130 H13D 0.9800 . ?
C130 H13E 0.9800 . ?
C130 H13F 0.9800 . ?
C131 C132 1.517(6) . ?
C131 C134 1.531(6) . ?
C131 C133 1.544(6) . ?
C132 H13G 0.9800 . ?
C132 H13H 0.9800 . ?
C132 H13I 0.9800 . ?
C133 H13J 0.9800 . ?
C133 H13K 0.9800 . ?
C133 H13L 0.9800 . ?
C134 H13M 0.9800 . ?
C134 H13N 0.9800 . ?
C134 H13O 0.9800 . ?
C135 C137 1.519(6) . ?
C135 C136 1.531(6) . ?
C135 C138 1.571(6) . ?
C136 H13P 0.9800 . ?
C136 H13Q 0.9800 . ?
C136 H13R 0.9800 . ?
C137 H13S 0.9800 . ?
C137 H13T 0.9800 . ?
C137 H13U 0.9800 . ?
C138 H13V 0.9800 . ?
C138 H13W 0.9800 . ?
C138 H13X 0.9800 . ?
C139 C142 1.517(6) . ?
C139 C140 1.540(6) . ?
C139 C141 1.544(6) . ?
C140 H14D 0.9800 . ?
C140 H14E 0.9800 . ?
C140 H14F 0.9800 . ?
C141 H14G 0.9800 . ?
C141 H14H 0.9800 . ?
C141 H14I 0.9800 . ?
C142 H14J 0.9800 . ?
C142 H14K 0.9800 . ?
C142 H14L 0.9800 . ?
C145 C150 1.391(6) . ?
C145 C146 1.392(6) . ?
C146 C147 1.377(6) . ?
C147 C148 1.387(6) . ?
C147 H147 0.9500 . ?
C148 C149 1.396(6) . ?
C148 H148 0.9500 . ?
C149 C150 1.388(6) . ?
C149 H149 0.9500 . ?
C151 C153 1.510(6) . ?
C151 C152 1.531(6) . ?
C151 C154 1.558(6) . ?
C152 H15A 0.9800 . ?
C152 H15B 0.9800 . ?
C152 H15C 0.9800 . ?
C153 H15D 0.9800 . ?
C153 H15E 0.9800 . ?
C153 H15F 0.9800 . ?
C154 H15G 0.9800 . ?
C154 H15H 0.9800 . ?
C154 H15I 0.9800 . ?
C155 C158 1.515(7) . ?
C155 C156 1.529(6) . ?
C155 C157 1.569(7) . ?
C156 H15J 0.9800 . ?
C156 H15K 0.9800 . ?
C156 H15L 0.9800 . ?
C157 H15M 0.9800 . ?
C157 H15N 0.9800 . ?
C157 H15O 0.9800 . ?
C158 H15P 0.9800 . ?
C158 H15Q 0.9800 . ?
C158 H15R 0.9800 . ?
C159 C161 1.503(6) . ?
C159 C160 1.534(6) . ?
C159 C162 1.556(6) . ?
C160 H16D 0.9800 . ?
C160 H16E 0.9800 . ?
C160 H16F 0.9800 . ?
C161 H16G 0.9800 . ?
C161 H16H 0.9800 . ?
C161 H16I 0.9800 . ?
C162 H16J 0.9800 . ?
C162 H16K 0.9800 . ?
C162 H16L 0.9800 . ?
C163 C164 1.527(6) . ?
C163 C165 1.537(6) . ?
C163 C166 1.547(6) . ?
C164 H16M 0.9800 . ?
C164 H16N 0.9800 . ?
C164 H16O 0.9800 . ?
C165 H16P 0.9800 . ?
C165 H16Q 0.9800 . ?
C165 H16R 0.9800 . ?
C166 H16S 0.9800 . ?
C166 H16T 0.9800 . ?
C166 H16U 0.9800 . ?
C169 C174 1.402(6) . ?
C169 C170 1.407(6) . ?
C170 C171 1.380(6) . ?
C171 C172 1.404(6) . ?
C171 H171 0.9500 . ?
C172 C173 1.397(6) . ?
C172 H172 0.9500 . ?
C173 C174 1.380(6) . ?
C173 H173 0.9500 . ?
C175 C177 1.496(7) . ?
C175 C176 1.508(6) . ?
C175 C178 1.593(7) . ?
C176 H17D 0.9800 . ?
C176 H17E 0.9800 . ?
C176 H17F 0.9800 . ?
C177 H17G 0.9800 . ?
C177 H17H 0.9800 . ?
C177 H17I 0.9800 . ?
C178 H17J 0.9800 . ?
C178 H17K 0.9800 . ?
C178 H17L 0.9800 . ?
C179 C181 1.517(6) . ?
C179 C182 1.546(7) . ?
C179 C180 1.547(6) . ?
C180 H18D 0.9800 . ?
C180 H18E 0.9800 . ?
C180 H18F 0.9800 . ?
C181 H18G 0.9800 . ?
C181 H18H 0.9800 . ?
C181 H18I 0.9800 . ?
C182 H18J 0.9800 . ?
C182 H18K 0.9800 . ?
C182 H18L 0.9800 . ?
C183 C184 1.535(6) . ?
C183 C185 1.533(6) . ?
C183 C186 1.540(7) . ?
C184 H18M 0.9800 . ?
C184 H18N 0.9800 . ?
C184 H18O 0.9800 . ?
C185 H18P 0.9800 . ?
C185 H18Q 0.9800 . ?
C185 H18R 0.9800 . ?
C186 H18S 0.9800 . ?
C186 H18T 0.9800 . ?
C186 H18U 0.9800 . ?
C187 C188 1.527(6) . ?
C187 C190 1.527(6) . ?
C187 C189 1.557(6) . ?
C188 H18V 0.9800 . ?
C188 H18W 0.9800 . ?
C188 H18X 0.9800 . ?
C189 H18Y 0.9800 . ?
C189 H18Z 0.9800 . ?
C189 H110 0.9800 . ?
C190 H19A 0.9800 . ?
C190 H19B 0.9800 . ?
C190 H19C 0.9800 . ?
C193 C198 1.392(6) . ?
C193 C194 1.395(6) . ?
C194 C195 1.391(6) . ?
C195 C196 1.405(6) . ?
C195 H195 0.9500 . ?
C196 C197 1.375(6) . ?
C196 H196 0.9500 . ?
C197 C198 1.391(6) . ?
C197 H197 0.9500 . ?
C199 C201 1.517(6) . ?
C199 C202 1.524(6) . ?
C199 C200 1.536(6) . ?
C200 H20D 0.9800 . ?
C200 H20E 0.9800 . ?
C200 H20F 0.9800 . ?
C201 H20G 0.9800 . ?
C201 H20H 0.9800 . ?
C201 H20I 0.9800 . ?
C202 H20J 0.9800 . ?
C202 H20K 0.9800 . ?
C202 H20L 0.9800 . ?
C203 C205 1.530(6) . ?
C203 C204 1.540(5) . ?
C203 C206 1.552(6) . ?
C204 H20M 0.9800 . ?
C204 H20N 0.9800 . ?
C204 H20O 0.9800 . ?
C205 H20P 0.9800 . ?
C205 H20Q 0.9800 . ?
C205 H20R 0.9800 . ?
C206 H20S 0.9800 . ?
C206 H20T 0.9800 . ?
C206 H20U 0.9800 . ?
C207 C209 1.526(6) . ?
C207 C208 1.533(6) . ?
C207 C210 1.560(6) . ?
C208 H20V 0.9800 . ?
C208 H20W 0.9800 . ?
C208 H20X 0.9800 . ?
C209 H20Y 0.9800 . ?
C209 H20Z 0.9800 . ?
C209 H210 0.9800 . ?
C210 H21D 0.9800 . ?
C210 H21E 0.9800 . ?
C210 H21F 0.9800 . ?
C211 C214 1.524(6) . ?
C211 C212 1.529(6) . ?
C211 C213 1.563(6) . ?
C212 H21G 0.9800 . ?
C212 H21H 0.9800 . ?
C212 H21I 0.9800 . ?
C213 H21J 0.9800 . ?
C213 H21K 0.9800 . ?
C213 H21L 0.9800 . ?
C214 H21M 0.9800 . ?
C214 H21N 0.9800 . ?
C214 H21O 0.9800 . ?
C217 C218 1.402(6) . ?
C217 C222 1.412(6) . ?
C218 C219 1.397(6) . ?
C219 C220 1.388(6) . ?
C219 H219 0.9500 . ?
C220 C221 1.393(6) . ?
C220 H220 0.9500 . ?
C221 C222 1.384(6) . ?
C221 H221 0.9500 . ?
C223 C226 1.523(5) . ?
C223 C224 1.533(6) . ?
C223 C225 1.554(5) . ?
C224 H22D 0.9800 . ?
C224 H22E 0.9800 . ?
C224 H22F 0.9800 . ?
C225 H22G 0.9800 . ?
C225 H22H 0.9800 . ?
C225 H22I 0.9800 . ?
C226 H22J 0.9800 . ?
C226 H22K 0.9800 . ?
C226 H22L 0.9800 . ?
C227 C229 1.520(5) . ?
C227 C228 1.538(6) . ?
C227 C230 1.547(6) . ?
C228 H22M 0.9800 . ?
C228 H22N 0.9800 . ?
C228 H22O 0.9800 . ?
C229 H22P 0.9800 . ?
C229 H22Q 0.9800 . ?
C229 H22R 0.9800 . ?
C230 H23A 0.9800 . ?
C230 H23B 0.9800 . ?
C230 H23C 0.9800 . ?
C231 C232 1.535(5) . ?
C231 C234 1.535(5) . ?
C231 C233 1.545(5) . ?
C232 H23D 0.9800 . ?
C232 H23E 0.9800 . ?
C232 H23F 0.9800 . ?
C233 H23G 0.9800 . ?
C233 H23H 0.9800 . ?
C233 H23I 0.9800 . ?
C234 H23J 0.9800 . ?
C234 H23K 0.9800 . ?
C234 H23L 0.9800 . ?
C235 C236 1.531(5) . ?
C235 C238 1.533(6) . ?
C235 C237 1.539(5) . ?
C236 H23M 0.9800 . ?
C236 H23N 0.9800 . ?
C236 H23O 0.9800 . ?
C237 H23P 0.9800 . ?
C237 H23Q 0.9800 . ?
C237 H23R 0.9800 . ?
C238 H23S 0.9800 . ?
C238 H23T 0.9800 . ?
C238 H23U 0.9800 . ?
